data_7112177
loop_
_publ_author_name
'Christian Plenk'
'Thomas Weyhermuller'
'Eva Rentschler'

_publ_section_title
;
 Folded Cr12Co12 and Cr12Ni12 wheels: a sharp increase in nuclearity of
 heterometallic chromium rings
;
_journal_name_full Chem.Commun.
_journal_page_first 3871
_journal_paper_doi 10.1039/C4CC00895B
_journal_volume 50
_journal_year 2014
_chemical_formula_moiety 'C272 H476 Co12 Cr12 N16 O112, 13(C3 H6 O)'
_chemical_formula_sum 'C311 H554 Co12 Cr12 N16 O125'
_chemical_formula_weight 7848.75
_chemical_name_systematic
;
octakis(\m3-hydroxo)-tetrakis(\m2-2,2'-bipyrimidine-N,N',N'',N''')
-octakis(\m2-hydroxo)-hexatriacontakis(\m2-pivalato)-tetrakis(pivalato-O,O')
-tetrakis(pivalato)-tetrakis(pivalic acid)-dodeca-chromium(III)
-dodeca-cobalt(II) tridecaacetone solvate 
;
_space_group_crystal_system monoclinic
_space_group_IT_number 14
_space_group_name_Hall '-P 2yn'
_space_group_name_H-M_alt 'P 1 21/n 1'
_symmetry_space_group_name_Hall '-P 2yn'
_symmetry_space_group_name_H-M 'P 1 21/n 1'
_atom_sites_solution_hydrogens mixed
_audit_creation_method SHELXL-2012
_cell_angle_alpha 90
_cell_angle_beta 114.472(5)
_cell_angle_gamma 90
_cell_formula_units_Z 4
_cell_length_a 39.679(4)
_cell_length_b 26.582(3)
_cell_length_c 43.235(5)
_cell_measurement_reflns_used 9512
_cell_measurement_temperature 100(2)
_cell_measurement_theta_max 22.4520
_cell_measurement_theta_min 2.1937
_cell_volume 41505(8)
_computing_cell_refinement 'SAINT software (Bruker AXS, 2004)'
_computing_data_collection 'APEX2 (Bruker AXS, 2008)'
_computing_data_reduction 'SAINT software (Bruker AXS, 2004)'
_computing_structure_refinement 'SHELXL-2012 (Sheldrick, 2012)'
_computing_structure_solution 'SHELXS-2012 (Sheldrick, 2012)'
_diffrn_ambient_temperature 100(2)
_diffrn_detector_area_resol_mean 66.67
_diffrn_measured_fraction_theta_full 0.973
_diffrn_measured_fraction_theta_max 1.000
_diffrn_measurement_device_type 'Bruker-AXS Kappa Mach3 APEX-II'
_diffrn_measurement_method 'CCD \f- and \w-scans'
_diffrn_radiation_monochromator 'Incoatec Helios mirrors'
_diffrn_radiation_source '0.2 x 2mm^2^ focus rotating anode'
_diffrn_radiation_type MoK\a
_diffrn_radiation_wavelength 0.71073
_diffrn_reflns_av_R_equivalents 0.1416
_diffrn_reflns_av_unetI/netI 0.0525
_diffrn_reflns_Laue_measured_fraction_full 0.973
_diffrn_reflns_Laue_measured_fraction_max 1.000
_diffrn_reflns_limit_h_max 47
_diffrn_reflns_limit_h_min -47
_diffrn_reflns_limit_k_max 31
_diffrn_reflns_limit_k_min -31
_diffrn_reflns_limit_l_max 51
_diffrn_reflns_limit_l_min -51
_diffrn_reflns_number 1464879
_diffrn_reflns_point_group_measured_fraction_full 0.973
_diffrn_reflns_point_group_measured_fraction_max 1.000
_diffrn_reflns_theta_full 25.242
_diffrn_reflns_theta_max 25.000
_diffrn_reflns_theta_min 0.910
_exptl_absorpt_coefficient_mu 0.842
_exptl_absorpt_correction_T_max 0.91210
_exptl_absorpt_correction_T_min 0.72335
_exptl_absorpt_correction_type gaussian
_exptl_absorpt_process_details 'SADABS (Bruker AXS, 2008)'
_exptl_crystal_colour red
_exptl_crystal_density_diffrn 1.256
_exptl_crystal_description prism
_exptl_crystal_F_000 16576
_exptl_crystal_size_max 0.31
_exptl_crystal_size_mid 0.16
_exptl_crystal_size_min 0.14
_refine_diff_density_max 1.301
_refine_diff_density_min -1.094
_refine_diff_density_rms 0.124
_refine_ls_extinction_method none
_refine_ls_goodness_of_fit_ref 1.168
_refine_ls_hydrogen_treatment constr
_refine_ls_matrix_type full
_refine_ls_number_parameters 4583
_refine_ls_number_reflns 73103
_refine_ls_number_restraints 1481
_refine_ls_restrained_S_all 1.169
_refine_ls_R_factor_all 0.1277
_refine_ls_R_factor_gt 0.0891
_refine_ls_shift/su_max 0.005
_refine_ls_shift/su_mean 0.000
_refine_ls_structure_factor_coef Fsqd
_refine_ls_weighting_details
;
 w=1/[\s^2^(Fo^2^)+(0.0423P)^2^+482.1221P]
 where P=(Fo^2^+2Fc^2^)/3
;
_refine_ls_weighting_scheme calc
_refine_ls_wR_factor_gt 0.2222
_refine_ls_wR_factor_ref 0.2474
_reflns_Friedel_coverage 0.000
_reflns_number_gt 51850
_reflns_number_total 73103
_reflns_threshold_expression 'I > 2\s(I)'
_cod_data_source_file c4cc00895b2.cif
_cod_data_source_block cp207
_cod_database_code 7112177
_shelx_space_group_comment
;
The symmetry employed for this shelxl refinement is uniquely defined
by the following loop, which should always be used as a source of
symmetry information in preference to the above space-group names.
They are only intended as comments.
;

loop_
_space_group_symop_operation_xyz
'x, y, z'
'-x+1/2, y+1/2, -z+1/2'
'-x, -y, -z'
'x-1/2, -y-1/2, z-1/2'

loop_
_atom_site_label
_atom_site_type_symbol
_atom_site_fract_x
_atom_site_fract_y
_atom_site_fract_z
_atom_site_U_iso_or_equiv
_atom_site_adp_type
_atom_site_occupancy
_atom_site_site_symmetry_order
_atom_site_calc_flag
_atom_site_refinement_flags_posn
_atom_site_refinement_flags_adp
_atom_site_refinement_flags_occupancy
_atom_site_disorder_assembly
_atom_site_disorder_group
Cr1 Cr 0.52724(4) 0.30625(5) 0.42821(3) 0.0318(3) Uani 1 1 d . . . . .
Cr2 Cr 0.60315(4) 0.37687(5) 0.47104(3) 0.0306(3) Uani 1 1 d . . . . .
Cr3 Cr 0.67651(4) 0.43128(6) 0.46205(4) 0.0389(3) Uani 1 1 d . . . . .
Cr4 Cr 0.70125(4) 0.68757(5) 0.24624(3) 0.0312(3) Uani 1 1 d . . . . .
Cr5 Cr 0.64081(4) 0.78409(5) 0.21661(3) 0.0288(3) Uani 1 1 d . . . . .
Cr6 Cr 0.56262(4) 0.83037(5) 0.22185(4) 0.0342(3) Uani 1 1 d . . . . .
Cr7 Cr 0.30411(4) 0.69731(5) 0.26870(3) 0.0290(3) Uani 1 1 d . . . . .
Cr8 Cr 0.24672(3) 0.62156(5) 0.20643(3) 0.0260(3) Uani 1 1 d . . . . .
Cr9 Cr 0.24882(4) 0.55079(5) 0.14129(3) 0.0287(3) Uani 1 1 d . . . . .
Cr10 Cr 0.44293(3) 0.36639(5) 0.03555(3) 0.0275(3) Uani 1 1 d . . . . .
Cr11 Cr 0.48731(4) 0.26676(5) 0.08404(3) 0.0279(3) Uani 1 1 d . . . . .
Cr12 Cr 0.49493(5) 0.20079(5) 0.15457(4) 0.0403(4) Uani 1 1 d . . . . .
Co1 Co 0.49172(3) 0.23913(4) 0.35550(3) 0.0342(3) Uani 1 1 d . . . . .
Co2 Co 0.62494(3) 0.37516(4) 0.39401(3) 0.0308(2) Uani 1 1 d . . . . .
Co3 Co 0.69490(3) 0.46195(4) 0.39560(3) 0.0341(3) Uani 1 1 d . . . . .
Co4 Co 0.72427(3) 0.60349(4) 0.31045(3) 0.0347(3) Uani 1 1 d . . . . .
Co5 Co 0.59644(3) 0.74448(4) 0.27683(3) 0.0289(2) Uani 1 1 d . . . . .
Co6 Co 0.51733(3) 0.81200(4) 0.27166(3) 0.0310(3) Uani 1 1 d . . . . .
Co7 Co 0.37980(3) 0.76902(4) 0.28128(3) 0.0308(2) Uani 1 1 d . . . . .
Co8 Co 0.31591(3) 0.62875(4) 0.16415(3) 0.0280(2) Uani 1 1 d . . . . .
Co9 Co 0.29410(3) 0.55465(4) 0.09118(3) 0.0264(2) Uani 1 1 d . . . . .
Co10 Co 0.37449(3) 0.44513(4) 0.03065(3) 0.0285(2) Uani 1 1 d . . . . .
Co11 Co 0.43743(3) 0.29077(4) 0.14175(3) 0.0278(2) Uani 1 1 d . . . . .
Co12 Co 0.46323(3) 0.21549(4) 0.21513(3) 0.0286(2) Uani 1 1 d . . . . .
O1 O 0.70812(15) 0.6749(2) 0.29322(14) 0.0335(13) Uani 1 1 d . . . . .
H1 H 0.6938 0.6876 0.3007 0.050 Uiso 1 1 d R U . . .
O2 O 0.65329(15) 0.7173(2) 0.23490(13) 0.0294(12) Uani 1 1 d . . . . .
H2 H 0.6347 0.7011 0.2335 0.044 Uiso 1 1 d R U . . .
O3 O 0.61238(14) 0.79748(19) 0.24380(13) 0.0279(12) Uani 1 1 d . . . . .
H3 H 0.6219 0.8154 0.2611 0.042 Uiso 1 1 d R U . . .
O4 O 0.54664(15) 0.7816(2) 0.24667(14) 0.0303(12) Uani 1 1 d . . . . .
H4 H 0.5302 0.7567 0.2298 0.036 Uiso 1 1 calc R U . . .
O7 O 0.32941(15) 0.7397(2) 0.24820(14) 0.0311(12) Uani 1 1 d . . . . .
H7 H 0.3411 0.7153 0.2394 0.047 Uiso 1 1 d R U . . .
O8 O 0.29526(14) 0.6461(2) 0.23441(13) 0.0279(12) Uani 1 1 d . . . . .
H8 H 0.3117 0.6276 0.2335 0.042 Uiso 1 1 d R U . . .
O9 O 0.26022(14) 0.6150(2) 0.16772(13) 0.0283(12) Uani 1 1 d . . . . .
H9 H 0.2457 0.6321 0.1516 0.042 Uiso 1 1 d R U . . .
O10 O 0.29663(14) 0.56042(19) 0.13914(13) 0.0281(12) Uani 1 1 d . . . . .
H10 H 0.3136 0.5334 0.1532 0.034 Uiso 1 1 calc R U . . .
O13 O 0.39470(14) 0.3729(2) 0.03755(13) 0.0295(12) Uani 1 1 d . . . . .
H13 H 0.3963 0.3625 0.0563 0.044 Uiso 1 1 d R U . . .
O14 O 0.46264(14) 0.33032(19) 0.07805(13) 0.0278(12) Uani 1 1 d . . . . .
H14 H 0.4662 0.3505 0.0937 0.042 Uiso 1 1 d R U . . .
O15 O 0.46440(16) 0.2420(2) 0.11410(14) 0.0321(13) Uani 1 1 d . . . . .
H15 H 0.4498 0.2188 0.1030 0.048 Uiso 1 1 d R U . . .
O16 O 0.47875(15) 0.24877(19) 0.18017(13) 0.0290(12) Uani 1 1 d . . . . .
H16 H 0.4999 0.2719 0.1927 0.035 Uiso 1 1 calc R U . . .
O19 O 0.53766(16) 0.2621(2) 0.39679(14) 0.0342(13) Uani 1 1 d . . . . .
H19 H 0.5579 0.2677 0.3961 0.051 Uiso 1 1 d R U . . .
O20 O 0.56429(14) 0.3535(2) 0.42974(14) 0.0297(12) Uani 1 1 d . . . . .
H20 H 0.5608 0.3766 0.4157 0.045 Uiso 1 1 d R U . . .
O21 O 0.63897(14) 0.3761(2) 0.44982(13) 0.0305(12) Uani 1 1 d . . . . .
H21 H 0.6521 0.3503 0.4571 0.046 Uiso 1 1 d R U . . .
O22 O 0.65582(14) 0.4415(2) 0.41280(14) 0.0312(12) Uani 1 1 d . . . . .
H22 H 0.6377 0.4699 0.4074 0.037 Uiso 1 1 calc R U . . .
O111 O 0.75832(17) 0.6330(3) 0.35920(16) 0.0451(15) Uani 1 1 d . . . . .
C112 C 0.7771(3) 0.6708(4) 0.3636(3) 0.048(2) Uani 1 1 d . . . . .
O113 O 0.76958(18) 0.7065(3) 0.34116(17) 0.0511(17) Uani 1 1 d . . . . .
H113 H 0.7501 0.6994 0.3241 0.077 Uiso 1 1 calc R U . . .
C114 C 0.8112(4) 0.6768(5) 0.3978(3) 0.043(3) Uani 0.71 1 d D . P A 1
C115 C 0.8383(5) 0.7132(7) 0.3932(4) 0.066(4) Uani 0.71 1 d D . P A 1
H11A H 0.8599 0.7174 0.4149 0.100 Uiso 0.71 1 calc R U P A 1
H11B H 0.8262 0.7458 0.3855 0.100 Uiso 0.71 1 calc R U P A 1
H11C H 0.8464 0.6998 0.3762 0.100 Uiso 0.71 1 calc R U P A 1
C116 C 0.8300(5) 0.6261(6) 0.4102(4) 0.075(5) Uani 0.71 1 d D . P A 1
H11D H 0.8126 0.6029 0.4134 0.113 Uiso 0.71 1 calc R U P A 1
H11E H 0.8517 0.6307 0.4318 0.113 Uiso 0.71 1 calc R U P A 1
H11F H 0.8380 0.6122 0.3933 0.113 Uiso 0.71 1 calc R U P A 1
C117 C 0.7977(5) 0.7001(8) 0.4237(4) 0.072(6) Uani 0.71 1 d D . P A 1
H11G H 0.7799 0.6773 0.4268 0.108 Uiso 0.71 1 calc R U P A 1
H11H H 0.7858 0.7325 0.4151 0.108 Uiso 0.71 1 calc R U P A 1
H11I H 0.8189 0.7051 0.4456 0.108 Uiso 0.71 1 calc R U P A 1
X114 C 0.8114(8) 0.6885(11) 0.3917(8) 0.043(3) Uani 0.29 1 d D . P A 2
X115 C 0.8195(11) 0.7445(11) 0.3968(10) 0.066(4) Uani 0.29 1 d D . P A 2
H11J H 0.8425 0.7498 0.4172 0.100 Uiso 0.29 1 calc R U P A 2
H11K H 0.7991 0.7615 0.3997 0.100 Uiso 0.29 1 calc R U P A 2
H11L H 0.8222 0.7584 0.3770 0.100 Uiso 0.29 1 calc R U P A 2
X116 C 0.8443(10) 0.6612(14) 0.3897(10) 0.075(5) Uani 0.29 1 d D . P A 2
H11M H 0.8670 0.6705 0.4093 0.113 Uiso 0.29 1 calc R U P A 2
H11N H 0.8465 0.6709 0.3687 0.113 Uiso 0.29 1 calc R U P A 2
H11O H 0.8405 0.6248 0.3898 0.113 Uiso 0.29 1 calc R U P A 2
X117 C 0.8040(13) 0.6682(16) 0.4222(11) 0.072(6) Uani 0.29 1 d D . P A 2
H11P H 0.8252 0.6761 0.4435 0.108 Uiso 0.29 1 calc R U P A 2
H11Q H 0.8005 0.6316 0.4200 0.108 Uiso 0.29 1 calc R U P A 2
H11R H 0.7817 0.6840 0.4221 0.108 Uiso 0.29 1 calc R U P A 2
O121 O 0.69616(19) 0.5641(2) 0.26770(15) 0.0437(15) Uani 1 1 d . . . . .
C122 C 0.6828(2) 0.5776(3) 0.2372(2) 0.036(2) Uani 1 1 d . . . . .
O123 O 0.67806(17) 0.6224(2) 0.22682(15) 0.0376(14) Uani 1 1 d . . . . .
C124 C 0.6728(3) 0.5372(3) 0.2097(2) 0.039(2) Uani 1 1 d . . . . .
C125 C 0.6633(3) 0.4875(4) 0.2219(3) 0.061(3) Uani 1 1 d . . . . .
H12A H 0.6835 0.4780 0.2436 0.091 Uiso 1 1 calc R U . . .
H12B H 0.6601 0.4613 0.2050 0.091 Uiso 1 1 calc R U . . .
H12C H 0.6403 0.4913 0.2250 0.091 Uiso 1 1 calc R U . . .
C126 C 0.7073(4) 0.5308(5) 0.2023(4) 0.078(4) Uani 1 1 d . . . . .
H12D H 0.7109 0.5611 0.1912 0.117 Uiso 1 1 calc R U . . .
H12E H 0.7039 0.5017 0.1874 0.117 Uiso 1 1 calc R U . . .
H12F H 0.7291 0.5254 0.2237 0.117 Uiso 1 1 calc R U . . .
C127 C 0.6400(3) 0.5538(4) 0.1770(2) 0.057(3) Uani 1 1 d . . . . .
H12G H 0.6176 0.5557 0.1812 0.085 Uiso 1 1 calc R U . . .
H12H H 0.6363 0.5293 0.1589 0.085 Uiso 1 1 calc R U . . .
H12I H 0.6453 0.5869 0.1701 0.085 Uiso 1 1 calc R U . . .
O131 O 0.77028(17) 0.6076(3) 0.30065(18) 0.0506(17) Uani 1 1 d . . . . .
C132 C 0.7748(2) 0.6315(4) 0.2778(3) 0.042(2) Uani 1 1 d . . . . .
O133 O 0.75099(17) 0.6591(2) 0.25574(17) 0.0447(16) Uani 1 1 d . . . . .
C134 C 0.8117(3) 0.6259(4) 0.2751(3) 0.049(2) Uani 1 1 d . . . . .
C135 C 0.8096(4) 0.5781(6) 0.2562(4) 0.096(5) Uani 1 1 d . . . . .
H13A H 0.7944 0.5834 0.2319 0.144 Uiso 1 1 calc R U . . .
H13B H 0.7984 0.5518 0.2648 0.144 Uiso 1 1 calc R U . . .
H13C H 0.8346 0.5678 0.2596 0.144 Uiso 1 1 calc R U . . .
C136 C 0.8207(3) 0.6709(5) 0.2609(4) 0.084(4) Uani 1 1 d . . . . .
H13D H 0.8450 0.6667 0.2603 0.125 Uiso 1 1 calc R U . . .
H13E H 0.8214 0.6999 0.2751 0.125 Uiso 1 1 calc R U . . .
H13F H 0.8019 0.6763 0.2378 0.125 Uiso 1 1 calc R U . . .
C137 C 0.8436(3) 0.6162(5) 0.3108(3) 0.073(4) Uani 1 1 d . . . . .
H13G H 0.8375 0.5866 0.3211 0.110 Uiso 1 1 calc R U . . .
H13H H 0.8464 0.6456 0.3254 0.110 Uiso 1 1 calc R U . . .
H13I H 0.8667 0.6102 0.3084 0.110 Uiso 1 1 calc R U . . .
O141 O 0.72744(15) 0.7529(2) 0.26183(15) 0.0364(14) Uani 1 1 d . . . . .
C142 C 0.7178(3) 0.7973(3) 0.2634(2) 0.038(2) Uani 1 1 d . . . . .
O143 O 0.68445(16) 0.8125(2) 0.25403(15) 0.0364(14) Uani 1 1 d . . . . .
C144 C 0.7480(3) 0.8385(4) 0.2756(3) 0.048(2) Uani 1 1 d . . . . .
C145 C 0.7504(4) 0.8573(5) 0.2437(3) 0.085(4) Uani 1 1 d . . . . .
H14A H 0.7263 0.8712 0.2283 0.128 Uiso 1 1 calc R U . . .
H14B H 0.7570 0.8294 0.2325 0.128 Uiso 1 1 calc R U . . .
H14C H 0.7693 0.8836 0.2495 0.128 Uiso 1 1 calc R U . . .
C146 C 0.7850(3) 0.8168(5) 0.2984(4) 0.087(5) Uani 1 1 d . . . . .
H14D H 0.8039 0.8432 0.3044 0.131 Uiso 1 1 calc R U . . .
H14E H 0.7913 0.7895 0.2865 0.131 Uiso 1 1 calc R U . . .
H14F H 0.7839 0.8036 0.3191 0.131 Uiso 1 1 calc R U . . .
C147 C 0.7369(3) 0.8813(4) 0.2922(3) 0.069(3) Uani 1 1 d . . . . .
H14G H 0.7541 0.9095 0.2957 0.103 Uiso 1 1 calc R U . . .
H14H H 0.7378 0.8702 0.3141 0.103 Uiso 1 1 calc R U . . .
H14I H 0.7117 0.8920 0.2774 0.103 Uiso 1 1 calc R U . . .
O151 O 0.69934(18) 0.7024(2) 0.20076(16) 0.0420(15) Uani 1 1 d . . . . .
C152 C 0.6880(2) 0.7416(3) 0.1833(2) 0.035(2) Uani 1 1 d . . . . .
O153 O 0.66962(16) 0.7766(2) 0.18910(15) 0.0382(14) Uani 1 1 d . . . . .
C154 C 0.6970(3) 0.7478(4) 0.1530(2) 0.040(2) Uani 1 1 d . . . . .
C155 C 0.7388(3) 0.7393(5) 0.1638(3) 0.073(4) Uani 1 1 d . . . . .
H15A H 0.7457 0.7061 0.1744 0.109 Uiso 1 1 calc R U . . .
H15B H 0.7528 0.7654 0.1800 0.109 Uiso 1 1 calc R U . . .
H15C H 0.7443 0.7410 0.1437 0.109 Uiso 1 1 calc R U . . .
C156 C 0.6751(3) 0.7068(4) 0.1274(3) 0.063(3) Uani 1 1 d . . . . .
H15D H 0.6844 0.6736 0.1370 0.094 Uiso 1 1 calc R U . . .
H15E H 0.6784 0.7112 0.1063 0.094 Uiso 1 1 calc R U . . .
H15F H 0.6488 0.7095 0.1226 0.094 Uiso 1 1 calc R U . . .
C157 C 0.6862(3) 0.7997(4) 0.1369(3) 0.056(3) Uani 1 1 d . . . . .
H15G H 0.6595 0.8047 0.1295 0.084 Uiso 1 1 calc R U . . .
H15H H 0.6924 0.8022 0.1172 0.084 Uiso 1 1 calc R U . . .
H15I H 0.6997 0.8256 0.1535 0.084 Uiso 1 1 calc R U . . .
O161 O 0.63234(18) 0.8538(2) 0.19797(16) 0.0429(15) Uani 1 1 d . . . . .
C162 C 0.6075(3) 0.8855(3) 0.1916(2) 0.038(2) Uani 1 1 d . . . . .
O163 O 0.57898(19) 0.8796(3) 0.19669(19) 0.0559(19) Uani 1 1 d . . . . .
C164 C 0.6078(4) 0.9358(6) 0.1738(4) 0.045(3) Uani 0.62 1 d D U P B 1
C165 C 0.5753(7) 0.9353(8) 0.1383(5) 0.091(7) Uani 0.62 1 d D U P B 1
H16J H 0.5519 0.9314 0.1407 0.136 Uiso 0.62 1 calc R U P B 1
H16K H 0.5784 0.9071 0.1251 0.136 Uiso 0.62 1 calc R U P B 1
H16L H 0.5750 0.9669 0.1266 0.136 Uiso 0.62 1 calc R U P B 1
C166 C 0.6025(6) 0.9793(9) 0.1956(5) 0.061(5) Uani 0.62 1 d D U P B 1
H16M H 0.5787 0.9753 0.1970 0.091 Uiso 0.62 1 calc R U P B 1
H16N H 0.6030 1.0117 0.1849 0.091 Uiso 0.62 1 calc R U P B 1
H16O H 0.6226 0.9784 0.2184 0.091 Uiso 0.62 1 calc R U P B 1
C167 C 0.6453(5) 0.9418(7) 0.1719(6) 0.067(5) Uani 0.62 1 d D U P B 1
H16P H 0.6458 0.9739 0.1610 0.100 Uiso 0.62 1 calc R U P B 1
H16Q H 0.6489 0.9141 0.1587 0.100 Uiso 0.62 1 calc R U P B 1
H16R H 0.6651 0.9413 0.1950 0.100 Uiso 0.62 1 calc R U P B 1
X164 C 0.6165(6) 0.9326(10) 0.1771(6) 0.045(3) Uani 0.38 1 d D U P B 2
X165 C 0.6042(11) 0.9201(12) 0.1391(7) 0.091(7) Uani 0.38 1 d D U P B 2
H16A H 0.6088 0.9491 0.1274 0.136 Uiso 0.38 1 calc R U P B 2
H16B H 0.5777 0.9121 0.1289 0.136 Uiso 0.38 1 calc R U P B 2
H16C H 0.6183 0.8911 0.1368 0.136 Uiso 0.38 1 calc R U P B 2
X166 C 0.5918(8) 0.9754(15) 0.1812(9) 0.061(5) Uani 0.38 1 d D U P B 2
H16D H 0.5970 1.0069 0.1723 0.091 Uiso 0.38 1 calc R U P B 2
H16E H 0.5972 0.9795 0.2053 0.091 Uiso 0.38 1 calc R U P B 2
H16F H 0.5656 0.9666 0.1685 0.091 Uiso 0.38 1 calc R U P B 2
X167 C 0.6573(7) 0.9480(13) 0.1936(8) 0.067(5) Uani 0.38 1 d D U P B 2
H16G H 0.6608 0.9791 0.1830 0.100 Uiso 0.38 1 calc R U P B 2
H16H H 0.6725 0.9212 0.1903 0.100 Uiso 0.38 1 calc R U P B 2
H16I H 0.6648 0.9536 0.2179 0.100 Uiso 0.38 1 calc R U P B 2
O171 O 0.59758(16) 0.7599(2) 0.17721(14) 0.0360(13) Uani 1 1 d . . . . .
C172 C 0.5629(2) 0.7645(3) 0.1663(2) 0.0310(18) Uani 1 1 d . . . . .
O173 O 0.54671(16) 0.7850(3) 0.18234(15) 0.0437(15) Uani 1 1 d . . . . .
C174 C 0.5393(3) 0.7484(4) 0.1302(2) 0.046(2) Uani 1 1 d . . . . .
C175 C 0.5010(3) 0.7315(5) 0.1260(3) 0.059(3) Uani 1 1 d . . . . .
H17A H 0.5032 0.7011 0.1395 0.089 Uiso 1 1 calc R U . . .
H17B H 0.4857 0.7243 0.1020 0.089 Uiso 1 1 calc R U . . .
H17C H 0.4894 0.7583 0.1338 0.089 Uiso 1 1 calc R U . . .
C176 C 0.5585(3) 0.7069(5) 0.1186(3) 0.066(3) Uani 1 1 d . . . . .
H17D H 0.5822 0.7195 0.1197 0.099 Uiso 1 1 calc R U . . .
H17E H 0.5427 0.6971 0.0952 0.099 Uiso 1 1 calc R U . . .
H17F H 0.5629 0.6776 0.1335 0.099 Uiso 1 1 calc R U . . .
C177 C 0.5352(3) 0.7951(5) 0.1084(3) 0.063(3) Uani 1 1 d . . . . .
H17G H 0.5250 0.8227 0.1169 0.095 Uiso 1 1 calc R U . . .
H17H H 0.5185 0.7878 0.0848 0.095 Uiso 1 1 calc R U . . .
H17I H 0.5595 0.8049 0.1096 0.095 Uiso 1 1 calc R U . . .
O181 O 0.51386(19) 0.8620(3) 0.19861(18) 0.0539(18) Uani 1 1 d . . . . .
C182 C 0.4864(3) 0.8696(3) 0.2054(3) 0.041(2) Uani 1 1 d . . . . .
O183 O 0.48515(17) 0.8592(2) 0.23324(16) 0.0432(15) Uani 1 1 d . . . . .
C184 C 0.4520(3) 0.8924(4) 0.1776(3) 0.059(3) Uani 1 1 d . . . . .
C185 C 0.4401(4) 0.9359(5) 0.1930(4) 0.087(4) Uani 1 1 d . U . . .
H18A H 0.4595 0.9617 0.2004 0.130 Uiso 1 1 calc R U . . .
H18B H 0.4359 0.9241 0.2126 0.130 Uiso 1 1 calc R U . . .
H18C H 0.4171 0.9503 0.1760 0.130 Uiso 1 1 calc R U . . .
C186 C 0.4224(4) 0.8529(6) 0.1661(4) 0.101(5) Uani 1 1 d . U . . .
H18D H 0.4004 0.8660 0.1471 0.151 Uiso 1 1 calc R U . . .
H18E H 0.4160 0.8438 0.1849 0.151 Uiso 1 1 calc R U . . .
H18F H 0.4315 0.8230 0.1586 0.151 Uiso 1 1 calc R U . . .
C187 C 0.4611(4) 0.9150(6) 0.1503(4) 0.104(5) Uani 1 1 d . U . . .
H18G H 0.4445 0.9434 0.1400 0.156 Uiso 1 1 calc R U . . .
H18H H 0.4579 0.8896 0.1329 0.156 Uiso 1 1 calc R U . . .
H18I H 0.4868 0.9268 0.1602 0.156 Uiso 1 1 calc R U . . .
O191 O 0.58152(19) 0.8777(2) 0.25967(17) 0.0449(16) Uani 1 1 d . . . . .
C192 C 0.5774(3) 0.8886(3) 0.2866(3) 0.044(2) Uani 1 1 d . . . . .
O193 O 0.55447(17) 0.8684(2) 0.29564(16) 0.0399(14) Uani 1 1 d . . . . .
C194 C 0.6020(3) 0.9306(4) 0.3074(3) 0.060(3) Uani 1 1 d . . . . .
C195 C 0.5878(5) 0.9777(4) 0.2883(4) 0.112(6) Uani 1 1 d . . . . .
H19A H 0.5857 0.9738 0.2651 0.167 Uiso 1 1 calc R U . . .
H19B H 0.6049 1.0053 0.2995 0.167 Uiso 1 1 calc R U . . .
H19C H 0.5634 0.9853 0.2878 0.167 Uiso 1 1 calc R U . . .
C196 C 0.6028(4) 0.9326(5) 0.3419(3) 0.083(4) Uani 1 1 d . . . . .
H19D H 0.5775 0.9357 0.3402 0.124 Uiso 1 1 calc R U . . .
H19E H 0.6175 0.9616 0.3542 0.124 Uiso 1 1 calc R U . . .
H19F H 0.6140 0.9016 0.3542 0.124 Uiso 1 1 calc R U . . .
C197 C 0.6412(4) 0.9215(5) 0.3100(4) 0.086(4) Uani 1 1 d . . . . .
H19G H 0.6506 0.8894 0.3216 0.129 Uiso 1 1 calc R U . . .
H19H H 0.6575 0.9489 0.3228 0.129 Uiso 1 1 calc R U . . .
H19I H 0.6406 0.9202 0.2871 0.129 Uiso 1 1 calc R U . . .
O201 O 0.59010(15) 0.6840(2) 0.24654(15) 0.0340(13) Uani 1 1 d . . . . .
C202 C 0.5580(2) 0.6663(3) 0.2284(2) 0.035(2) Uani 1 1 d . . . . .
O203 O 0.52898(17) 0.6914(2) 0.21750(17) 0.0464(16) Uani 1 1 d . . . . .
C204 C 0.5543(2) 0.6107(3) 0.2191(2) 0.038(2) Uani 1 1 d . . . . .
C205 C 0.5239(4) 0.5885(4) 0.2268(5) 0.097(5) Uani 1 1 d . . . . .
H20A H 0.5174 0.5551 0.2164 0.145 Uiso 1 1 calc R U . . .
H20B H 0.5021 0.6104 0.2177 0.145 Uiso 1 1 calc R U . . .
H20C H 0.5322 0.5854 0.2515 0.145 Uiso 1 1 calc R U . . .
C206 C 0.5435(4) 0.6058(5) 0.1810(3) 0.086(4) Uani 1 1 d . . . . .
H20D H 0.5652 0.6121 0.1762 0.128 Uiso 1 1 calc R U . . .
H20E H 0.5241 0.6304 0.1688 0.128 Uiso 1 1 calc R U . . .
H20F H 0.5341 0.5717 0.1735 0.128 Uiso 1 1 calc R U . . .
C207 C 0.5903(3) 0.5827(4) 0.2376(3) 0.064(3) Uani 1 1 d . . . . .
H20G H 0.6104 0.6008 0.2348 0.095 Uiso 1 1 calc R U . . .
H20H H 0.5881 0.5488 0.2281 0.095 Uiso 1 1 calc R U . . .
H20I H 0.5957 0.5804 0.2618 0.095 Uiso 1 1 calc R U . . .
O211 O 0.65307(16) 0.7254(2) 0.31050(14) 0.0348(13) Uani 1 1 d . . . . .
C212 C 0.6527(2) 0.7636(3) 0.3287(2) 0.038(2) Uani 1 1 d . . . . .
O213 O 0.62662(17) 0.7943(2) 0.31674(16) 0.0417(15) Uani 1 1 d . . . . .
C214 C 0.6833(3) 0.7699(4) 0.3640(2) 0.049(2) Uani 1 1 d . . . . .
C215 C 0.6968(3) 0.7184(4) 0.3809(2) 0.056(3) Uani 1 1 d . . . . .
H21A H 0.6759 0.6951 0.3740 0.083 Uiso 1 1 calc R U . . .
H21B H 0.7077 0.7224 0.4057 0.083 Uiso 1 1 calc R U . . .
H21C H 0.7156 0.7051 0.3739 0.083 Uiso 1 1 calc R U . . .
C216 C 0.7147(3) 0.7986(5) 0.3602(3) 0.070(3) Uani 1 1 d . . . . .
H21D H 0.7225 0.7804 0.3446 0.105 Uiso 1 1 calc R U . . .
H21E H 0.7356 0.8015 0.3825 0.105 Uiso 1 1 calc R U . . .
H21F H 0.7060 0.8323 0.3512 0.105 Uiso 1 1 calc R U . . .
C217 C 0.6685(3) 0.8008(5) 0.3860(3) 0.066(3) Uani 1 1 d . . . . .
H21G H 0.6580 0.8325 0.3746 0.099 Uiso 1 1 calc R U . . .
H21H H 0.6888 0.8078 0.4082 0.099 Uiso 1 1 calc R U . . .
H21I H 0.6492 0.7815 0.3894 0.099 Uiso 1 1 calc R U . . .
O221 O 0.57700(16) 0.7055(2) 0.30771(15) 0.0354(13) Uani 1 1 d . . . . .
C222 C 0.5556(2) 0.7247(3) 0.3197(2) 0.036(2) Uani 1 1 d . . . . .
O223 O 0.53969(18) 0.7653(2) 0.31197(16) 0.0432(15) Uani 1 1 d . . . . .
C224 C 0.5481(3) 0.6936(4) 0.3458(3) 0.054(3) Uani 1 1 d . . . . .
C225 C 0.5239(4) 0.7222(4) 0.3596(3) 0.076(4) Uani 1 1 d . U . . .
H22A H 0.5009 0.7325 0.3407 0.114 Uiso 1 1 calc R U . . .
H22B H 0.5372 0.7521 0.3720 0.114 Uiso 1 1 calc R U . . .
H22C H 0.5182 0.7003 0.3751 0.114 Uiso 1 1 calc R U . . .
C226 C 0.5301(4) 0.6450(4) 0.3298(4) 0.087(5) Uani 1 1 d . U . . .
H22D H 0.5432 0.6307 0.3169 0.131 Uiso 1 1 calc R U . . .
H22E H 0.5042 0.6512 0.3144 0.131 Uiso 1 1 calc R U . . .
H22F H 0.5313 0.6214 0.3476 0.131 Uiso 1 1 calc R U . . .
C227 C 0.5860(4) 0.6841(6) 0.3766(3) 0.089(5) Uani 1 1 d . U . . .
H22G H 0.5823 0.6612 0.3927 0.134 Uiso 1 1 calc R U . . .
H22H H 0.5960 0.7161 0.3879 0.134 Uiso 1 1 calc R U . . .
H22I H 0.6034 0.6690 0.3686 0.134 Uiso 1 1 calc R U . . .
N231 N 0.48454(19) 0.8343(2) 0.29949(18) 0.0334(16) Uani 1 1 d . . . . .
C232 C 0.4933(2) 0.8650(3) 0.3250(2) 0.038(2) Uani 1 1 d . . . . .
H232 H 0.5151 0.8848 0.3312 0.046 Uiso 1 1 calc R U . . .
C233 C 0.4719(3) 0.8698(4) 0.3434(2) 0.044(2) Uani 1 1 d . . . . .
H233 H 0.4790 0.8918 0.3624 0.053 Uiso 1 1 calc R U . . .
C234 C 0.4400(2) 0.8415(3) 0.3331(2) 0.036(2) Uani 1 1 d . . . . .
H234 H 0.4245 0.8445 0.3449 0.043 Uiso 1 1 calc R U . . .
N235 N 0.43049(19) 0.8098(3) 0.30693(17) 0.0327(16) Uani 1 1 d . . . . .
C236 C 0.4537(2) 0.8070(3) 0.29146(19) 0.0268(17) Uani 1 1 d . . . . .
C237 C 0.4440(2) 0.7696(3) 0.2637(2) 0.0300(18) Uani 1 1 d . . . . .
N238 N 0.41135(18) 0.7468(3) 0.25471(17) 0.0323(16) Uani 1 1 d . . . . .
C239 C 0.4024(3) 0.7134(3) 0.2294(2) 0.039(2) Uani 1 1 d . . . . .
H239 H 0.3796 0.6959 0.2224 0.046 Uiso 1 1 calc R U . . .
C240 C 0.4246(2) 0.7035(3) 0.2132(2) 0.040(2) Uani 1 1 d . . . . .
H240 H 0.4176 0.6801 0.1950 0.048 Uiso 1 1 calc R U . . .
C241 C 0.4587(2) 0.7296(3) 0.2248(2) 0.037(2) Uani 1 1 d . . . . .
H241 H 0.4750 0.7238 0.2142 0.044 Uiso 1 1 calc R U . . .
N242 N 0.46813(19) 0.7623(3) 0.25034(17) 0.0332(16) Uani 1 1 d . . . . .
O311 O 0.36701(16) 0.8361(2) 0.25108(15) 0.0386(14) Uani 1 1 d . . . . .
C312 C 0.3358(3) 0.8558(4) 0.2368(3) 0.047(2) Uani 1 1 d . . . . .
O313 O 0.30494(18) 0.8293(3) 0.23121(18) 0.0526(18) Uani 1 1 d . . . . .
H313 H 0.3107 0.7996 0.2379 0.079 Uiso 1 1 calc R U . . .
C314 C 0.3311(3) 0.9089(4) 0.2268(3) 0.054(3) Uani 1 1 d . . . . .
C315 C 0.2925(3) 0.9198(4) 0.1996(3) 0.064(3) Uani 1 1 d . . . . .
H31A H 0.2887 0.9009 0.1789 0.096 Uiso 1 1 calc R U . . .
H31B H 0.2901 0.9559 0.1945 0.096 Uiso 1 1 calc R U . . .
H31C H 0.2740 0.9095 0.2078 0.096 Uiso 1 1 calc R U . . .
C316 C 0.3604(3) 0.9236(4) 0.2143(3) 0.070(3) Uani 1 1 d . . . . .
H31D H 0.3851 0.9171 0.2322 0.105 Uiso 1 1 calc R U . . .
H31E H 0.3580 0.9594 0.2084 0.105 Uiso 1 1 calc R U . . .
H31F H 0.3570 0.9037 0.1941 0.105 Uiso 1 1 calc R U . . .
C317 C 0.3371(4) 0.9375(4) 0.2594(3) 0.069(3) Uani 1 1 d . . . . .
H31G H 0.3214 0.9230 0.2696 0.104 Uiso 1 1 calc R U . . .
H31H H 0.3306 0.9730 0.2540 0.104 Uiso 1 1 calc R U . . .
H31I H 0.3631 0.9350 0.2755 0.104 Uiso 1 1 calc R U . . .
O321 O 0.39833(15) 0.7099(2) 0.31385(15) 0.0383(14) Uani 1 1 d . . . . .
C322 C 0.3810(2) 0.6744(3) 0.3196(2) 0.0335(19) Uani 1 1 d . . . . .
O323 O 0.34815(15) 0.6614(2) 0.30013(14) 0.0358(13) Uani 1 1 d . . . . .
C324 C 0.3994(2) 0.6456(4) 0.3529(2) 0.040(2) Uani 1 1 d . . . . .
C325 C 0.3827(3) 0.5936(4) 0.3509(3) 0.055(3) Uani 1 1 d . . . . .
H32A H 0.3565 0.5969 0.3468 0.083 Uiso 1 1 calc R U . . .
H32B H 0.3961 0.5757 0.3723 0.083 Uiso 1 1 calc R U . . .
H32C H 0.3846 0.5747 0.3322 0.083 Uiso 1 1 calc R U . . .
C326 C 0.4413(2) 0.6428(4) 0.3640(2) 0.050(2) Uani 1 1 d . . . . .
H32D H 0.4466 0.6226 0.3476 0.074 Uiso 1 1 calc R U . . .
H32E H 0.4529 0.6270 0.3865 0.074 Uiso 1 1 calc R U . . .
H32F H 0.4513 0.6768 0.3651 0.074 Uiso 1 1 calc R U . . .
C327 C 0.3910(3) 0.6777(4) 0.3788(2) 0.054(3) Uani 1 1 d . . . . .
H32G H 0.4021 0.7111 0.3806 0.080 Uiso 1 1 calc R U . . .
H32H H 0.4014 0.6612 0.4010 0.080 Uiso 1 1 calc R U . . .
H32I H 0.3641 0.6812 0.3710 0.080 Uiso 1 1 calc R U . . .
O331 O 0.35685(16) 0.8013(2) 0.31079(15) 0.0403(15) Uani 1 1 d . . . . .
C332 C 0.3308(2) 0.7856(3) 0.3174(2) 0.0350(19) Uani 1 1 d . . . . .
O333 O 0.31098(16) 0.7482(2) 0.30411(15) 0.0370(14) Uani 1 1 d . . . . .
C334 C 0.3217(3) 0.8159(3) 0.3434(2) 0.041(2) Uani 1 1 d . . . . .
C335 C 0.3563(3) 0.8410(4) 0.3689(3) 0.058(3) Uani 1 1 d . . . . .
H33A H 0.3649 0.8663 0.3574 0.087 Uiso 1 1 calc R U . . .
H33B H 0.3757 0.8157 0.3794 0.087 Uiso 1 1 calc R U . . .
H33C H 0.3507 0.8573 0.3866 0.087 Uiso 1 1 calc R U . . .
C336 C 0.3066(4) 0.7806(4) 0.3619(3) 0.065(3) Uani 1 1 d . . . . .
H33D H 0.3040 0.7987 0.3805 0.097 Uiso 1 1 calc R U . . .
H33E H 0.3237 0.7523 0.3711 0.097 Uiso 1 1 calc R U . . .
H33F H 0.2824 0.7680 0.3461 0.097 Uiso 1 1 calc R U . . .
C337 C 0.2936(3) 0.8550(5) 0.3228(3) 0.066(3) Uani 1 1 d . . . . .
H33G H 0.2848 0.8734 0.3377 0.099 Uiso 1 1 calc R U . . .
H33H H 0.2726 0.8383 0.3048 0.099 Uiso 1 1 calc R U . . .
H33I H 0.3052 0.8786 0.3128 0.099 Uiso 1 1 calc R U . . .
O341 O 0.25718(15) 0.7325(2) 0.24052(14) 0.0317(13) Uani 1 1 d . . . . .
C342 C 0.2319(2) 0.7265(3) 0.2124(2) 0.0315(19) Uani 1 1 d . . . . .
O343 O 0.22848(15) 0.6898(2) 0.19176(14) 0.0316(13) Uani 1 1 d . . . . .
C344 C 0.1978(2) 0.7616(3) 0.2007(2) 0.038(2) Uani 1 1 d . . . . .
C345 C 0.1832(4) 0.7718(5) 0.1628(3) 0.085(4) Uani 1 1 d . . . . .
H34A H 0.1632 0.7965 0.1562 0.128 Uiso 1 1 calc R U . . .
H34B H 0.1739 0.7405 0.1502 0.128 Uiso 1 1 calc R U . . .
H34C H 0.2033 0.7851 0.1575 0.128 Uiso 1 1 calc R U . . .
C346 C 0.2083(3) 0.8108(4) 0.2200(3) 0.071(4) Uani 1 1 d . . . . .
H34D H 0.1868 0.8333 0.2121 0.107 Uiso 1 1 calc R U . . .
H34E H 0.2286 0.8265 0.2163 0.107 Uiso 1 1 calc R U . . .
H34F H 0.2162 0.8042 0.2444 0.107 Uiso 1 1 calc R U . . .
C347 C 0.1687(3) 0.7341(4) 0.2078(4) 0.073(4) Uani 1 1 d . . . . .
H34G H 0.1790 0.7235 0.2316 0.109 Uiso 1 1 calc R U . . .
H34H H 0.1605 0.7045 0.1931 0.109 Uiso 1 1 calc R U . . .
H34I H 0.1475 0.7564 0.2033 0.109 Uiso 1 1 calc R U . . .
O351 O 0.27627(15) 0.6582(2) 0.28976(14) 0.0348(13) Uani 1 1 d . . . . .
C352 C 0.2458(2) 0.6357(3) 0.2746(2) 0.0312(18) Uani 1 1 d . . . . .
O353 O 0.23036(14) 0.6266(2) 0.24351(13) 0.0297(12) Uani 1 1 d . . . . .
C354 C 0.2265(3) 0.6171(4) 0.2969(2) 0.045(2) Uani 1 1 d . . . . .
C355 C 0.2501(4) 0.5707(4) 0.3171(3) 0.068(3) Uani 1 1 d . . . . .
H35A H 0.2762 0.5802 0.3281 0.101 Uiso 1 1 calc R U . . .
H35B H 0.2470 0.5428 0.3014 0.101 Uiso 1 1 calc R U . . .
H35C H 0.2416 0.5603 0.3345 0.101 Uiso 1 1 calc R U . . .
C356 C 0.2279(3) 0.6580(5) 0.3218(3) 0.066(3) Uani 1 1 d . . . . .
H35D H 0.2537 0.6669 0.3358 0.099 Uiso 1 1 calc R U . . .
H35E H 0.2162 0.6459 0.3364 0.099 Uiso 1 1 calc R U . . .
H35F H 0.2146 0.6877 0.3092 0.099 Uiso 1 1 calc R U . . .
C357 C 0.1873(3) 0.6007(6) 0.2761(3) 0.080(4) Uani 1 1 d . . . . .
H35G H 0.1768 0.5864 0.2910 0.119 Uiso 1 1 calc R U . . .
H35H H 0.1870 0.5752 0.2596 0.119 Uiso 1 1 calc R U . . .
H35I H 0.1725 0.6297 0.2640 0.119 Uiso 1 1 calc R U . . .
O361 O 0.19496(15) 0.5987(2) 0.17870(14) 0.0316(13) Uani 1 1 d . . . . .
C362 C 0.1829(2) 0.5638(3) 0.1578(2) 0.0304(18) Uani 1 1 d . . . . .
O363 O 0.20110(16) 0.5398(2) 0.14457(15) 0.0373(14) Uani 1 1 d . . . . .
C364 C 0.1432(2) 0.5454(3) 0.1479(2) 0.037(2) Uani 1 1 d . . . . .
C365 C 0.1225(3) 0.5493(4) 0.1094(3) 0.058(3) Uani 1 1 d . . . . .
H36A H 0.0973 0.5361 0.1023 0.087 Uiso 1 1 calc R U . . .
H36B H 0.1356 0.5298 0.0985 0.087 Uiso 1 1 calc R U . . .
H36C H 0.1213 0.5846 0.1025 0.087 Uiso 1 1 calc R U . . .
C366 C 0.1240(3) 0.5764(4) 0.1653(3) 0.052(3) Uani 1 1 d . . . . .
H36D H 0.0976 0.5676 0.1559 0.078 Uiso 1 1 calc R U . . .
H36E H 0.1266 0.6122 0.1615 0.078 Uiso 1 1 calc R U . . .
H36F H 0.1352 0.5694 0.1897 0.078 Uiso 1 1 calc R U . . .
C367 C 0.1460(3) 0.4906(4) 0.1588(3) 0.065(3) Uani 1 1 d . . . . .
H36G H 0.1592 0.4883 0.1835 0.098 Uiso 1 1 calc R U . . .
H36H H 0.1594 0.4715 0.1480 0.098 Uiso 1 1 calc R U . . .
H36I H 0.1210 0.4765 0.1517 0.098 Uiso 1 1 calc R U . . .
O371 O 0.26220(16) 0.5529(2) 0.22190(14) 0.0330(13) Uani 1 1 d . . . . .
C372 C 0.2747(2) 0.5155(3) 0.2119(2) 0.0274(17) Uani 1 1 d . . . . .
O373 O 0.27421(16) 0.5109(2) 0.18289(15) 0.0349(13) Uani 1 1 d . . . . .
C374 C 0.2918(3) 0.4747(3) 0.2384(2) 0.040(2) Uani 1 1 d . . . . .
C375 C 0.3203(3) 0.4996(4) 0.2703(2) 0.056(3) Uani 1 1 d . . . . .
H37A H 0.3405 0.5135 0.2654 0.084 Uiso 1 1 calc R U . . .
H37B H 0.3304 0.4746 0.2885 0.084 Uiso 1 1 calc R U . . .
H37C H 0.3085 0.5267 0.2776 0.084 Uiso 1 1 calc R U . . .
C376 C 0.2604(3) 0.4524(4) 0.2461(3) 0.054(3) Uani 1 1 d . . . . .
H37D H 0.2494 0.4789 0.2547 0.081 Uiso 1 1 calc R U . . .
H37E H 0.2703 0.4258 0.2632 0.081 Uiso 1 1 calc R U . . .
H37F H 0.2414 0.4382 0.2252 0.081 Uiso 1 1 calc R U . . .
C377 C 0.3093(3) 0.4340(3) 0.2250(3) 0.050(3) Uani 1 1 d . . . . .
H37G H 0.2901 0.4183 0.2049 0.074 Uiso 1 1 calc R U . . .
H37H H 0.3206 0.4084 0.2426 0.074 Uiso 1 1 calc R U . . .
H37I H 0.3283 0.4490 0.2190 0.074 Uiso 1 1 calc R U . . .
O381 O 0.23735(17) 0.4868(2) 0.11622(15) 0.0390(14) Uani 1 1 d . . . . .
C382 C 0.2388(3) 0.4744(3) 0.0886(2) 0.038(2) Uani 1 1 d . . . . .
O383 O 0.25598(17) 0.4975(2) 0.07463(15) 0.0389(14) Uani 1 1 d . . . . .
C384 C 0.2248(5) 0.4204(7) 0.0773(5) 0.033(4) Uani 0.55 1 d D U P C 1
C385 C 0.1865(6) 0.4170(11) 0.0757(8) 0.057(6) Uani 0.55 1 d D U P C 1
H38A H 0.1773 0.3825 0.0699 0.085 Uiso 0.55 1 calc R U P C 1
H38B H 0.1702 0.4402 0.0583 0.085 Uiso 0.55 1 calc R U P C 1
H38C H 0.1870 0.4260 0.0978 0.085 Uiso 0.55 1 calc R U P C 1
C386 C 0.2271(8) 0.4087(11) 0.0442(5) 0.074(8) Uani 0.55 1 d D U P C 1
H38D H 0.2529 0.4107 0.0473 0.112 Uiso 0.55 1 calc R U P C 1
H38E H 0.2122 0.4330 0.0269 0.112 Uiso 0.55 1 calc R U P C 1
H38F H 0.2176 0.3746 0.0369 0.112 Uiso 0.55 1 calc R U P C 1
C387 C 0.2498(7) 0.3813(10) 0.1049(6) 0.066(6) Uani 0.55 1 d D U P C 1
H38G H 0.2755 0.3840 0.1073 0.099 Uiso 0.55 1 calc R U P C 1
H38H H 0.2407 0.3472 0.0977 0.099 Uiso 0.55 1 calc R U P C 1
H38I H 0.2489 0.3886 0.1267 0.099 Uiso 0.55 1 calc R U P C 1
X384 C 0.2131(6) 0.4317(9) 0.0691(6) 0.033(4) Uani 0.45 1 d D U P C 2
X385 C 0.1765(8) 0.4327(14) 0.0712(10) 0.057(6) Uani 0.45 1 d D U P C 2
H38J H 0.1616 0.4040 0.0587 0.085 Uiso 0.45 1 calc R U P C 2
H38K H 0.1636 0.4641 0.0613 0.085 Uiso 0.45 1 calc R U P C 2
H38L H 0.1803 0.4307 0.0951 0.085 Uiso 0.45 1 calc R U P C 2
X386 C 0.2101(10) 0.4278(14) 0.0333(6) 0.074(8) Uani 0.45 1 d D U P C 2
H38M H 0.1945 0.3988 0.0220 0.112 Uiso 0.45 1 calc R U P C 2
H38N H 0.2348 0.4233 0.0338 0.112 Uiso 0.45 1 calc R U P C 2
H38O H 0.1989 0.4586 0.0208 0.112 Uiso 0.45 1 calc R U P C 2
X387 C 0.2356(9) 0.3849(12) 0.0900(7) 0.066(6) Uani 0.45 1 d D U P C 2
H38P H 0.2225 0.3538 0.0796 0.099 Uiso 0.45 1 calc R U P C 2
H38Q H 0.2379 0.3871 0.1135 0.099 Uiso 0.45 1 calc R U P C 2
H38R H 0.2603 0.3846 0.0901 0.099 Uiso 0.45 1 calc R U P C 2
O391 O 0.22152(15) 0.5915(2) 0.10152(14) 0.0334(13) Uani 1 1 d . . . . .
C392 C 0.2252(2) 0.6121(3) 0.0760(2) 0.036(2) Uani 1 1 d . . . . .
O393 O 0.25195(16) 0.6055(2) 0.06833(14) 0.0357(13) Uani 1 1 d . . . . .
C394 C 0.1928(3) 0.6458(4) 0.0542(2) 0.046(2) Uani 1 1 d . . . . .
C395 C 0.2022(4) 0.6746(5) 0.0279(3) 0.079(4) Uani 1 1 d . . . . .
H39A H 0.2082 0.6506 0.0137 0.118 Uiso 1 1 calc R U . . .
H39B H 0.2236 0.6966 0.0397 0.118 Uiso 1 1 calc R U . . .
H39C H 0.1809 0.6950 0.0135 0.118 Uiso 1 1 calc R U . . .
C396 C 0.1593(3) 0.6137(5) 0.0375(3) 0.066(3) Uani 1 1 d . . . . .
H39D H 0.1383 0.6347 0.0233 0.099 Uiso 1 1 calc R U . . .
H39E H 0.1535 0.5970 0.0550 0.099 Uiso 1 1 calc R U . . .
H39F H 0.1640 0.5883 0.0234 0.099 Uiso 1 1 calc R U . . .
C397 C 0.1864(3) 0.6844(4) 0.0776(3) 0.065(3) Uani 1 1 d . . . . .
H39G H 0.2094 0.7028 0.0903 0.097 Uiso 1 1 calc R U . . .
H39H H 0.1786 0.6670 0.0935 0.097 Uiso 1 1 calc R U . . .
H39I H 0.1670 0.7081 0.0639 0.097 Uiso 1 1 calc R U . . .
O401 O 0.34936(15) 0.6002(2) 0.21100(14) 0.0339(13) Uani 1 1 d . . . . .
C402 C 0.3669(2) 0.5589(3) 0.2129(2) 0.0324(19) Uani 1 1 d . . . . .
O403 O 0.35517(17) 0.5251(2) 0.19116(15) 0.0410(15) Uani 1 1 d . . . . .
C404 C 0.4045(2) 0.5527(4) 0.2430(2) 0.039(2) Uani 1 1 d . . . . .
C405 C 0.4104(3) 0.4975(4) 0.2548(3) 0.051(3) Uani 1 1 d . . . . .
H40A H 0.4346 0.4939 0.2739 0.076 Uiso 1 1 calc R U . . .
H40B H 0.4092 0.4760 0.2360 0.076 Uiso 1 1 calc R U . . .
H40C H 0.3909 0.4876 0.2620 0.076 Uiso 1 1 calc R U . . .
C406 C 0.4097(3) 0.5879(4) 0.2719(2) 0.051(3) Uani 1 1 d . . . . .
H40D H 0.4099 0.6227 0.2646 0.076 Uiso 1 1 calc R U . . .
H40E H 0.4333 0.5804 0.2911 0.076 Uiso 1 1 calc R U . . .
H40F H 0.3894 0.5833 0.2789 0.076 Uiso 1 1 calc R U . . .
C407 C 0.4338(3) 0.5647(4) 0.2289(3) 0.058(3) Uani 1 1 d . . . . .
H40G H 0.4301 0.5991 0.2200 0.087 Uiso 1 1 calc R U . . .
H40H H 0.4311 0.5410 0.2107 0.087 Uiso 1 1 calc R U . . .
H40I H 0.4587 0.5616 0.2472 0.087 Uiso 1 1 calc R U . . .
O411 O 0.32068(16) 0.7063(2) 0.18040(15) 0.0358(13) Uani 1 1 d . . . . .
C412 C 0.3007(2) 0.7178(3) 0.1495(2) 0.036(2) Uani 1 1 d . . . . .
O413 O 0.28441(17) 0.6840(2) 0.12816(16) 0.0410(15) Uani 1 1 d . . . . .
C414 C 0.2973(3) 0.7721(4) 0.1381(3) 0.052(3) Uani 1 1 d . . . . .
C415 C 0.2884(4) 0.7748(5) 0.0996(3) 0.076(4) Uani 1 1 d . . . . .
H41A H 0.2671 0.7533 0.0869 0.114 Uiso 1 1 calc R U . . .
H41B H 0.3099 0.7632 0.0959 0.114 Uiso 1 1 calc R U . . .
H41C H 0.2826 0.8096 0.0917 0.114 Uiso 1 1 calc R U . . .
C416 C 0.3330(3) 0.8009(4) 0.1577(3) 0.059(3) Uani 1 1 d . . . . .
H41D H 0.3300 0.8359 0.1499 0.089 Uiso 1 1 calc R U . . .
H41E H 0.3532 0.7853 0.1538 0.089 Uiso 1 1 calc R U . . .
H41F H 0.3387 0.8001 0.1820 0.089 Uiso 1 1 calc R U . . .
C417 C 0.2651(3) 0.7947(4) 0.1435(3) 0.066(3) Uani 1 1 d . . . . .
H41G H 0.2436 0.7724 0.1337 0.099 Uiso 1 1 calc R U . . .
H41H H 0.2589 0.8276 0.1324 0.099 Uiso 1 1 calc R U . . .
H41I H 0.2719 0.7986 0.1679 0.099 Uiso 1 1 calc R U . . .
O421 O 0.36053(15) 0.6385(2) 0.15131(14) 0.0365(14) Uani 1 1 d . . . . .
C422 C 0.3597(2) 0.6292(3) 0.1221(2) 0.0299(18) Uani 1 1 d . . . . .
O423 O 0.33506(16) 0.6057(2) 0.09904(14) 0.0354(13) Uani 1 1 d . . . . .
C424 C 0.3927(2) 0.6477(3) 0.1150(2) 0.039(2) Uani 1 1 d . . . . .
C425 C 0.4280(2) 0.6226(4) 0.1396(3) 0.049(2) Uani 1 1 d . . . . .
H42A H 0.4487 0.6326 0.1341 0.073 Uiso 1 1 calc R U . . .
H42B H 0.4249 0.5859 0.1376 0.073 Uiso 1 1 calc R U . . .
H42C H 0.4331 0.6329 0.1628 0.073 Uiso 1 1 calc R U . . .
C426 C 0.3869(3) 0.6350(4) 0.0785(2) 0.058(3) Uani 1 1 d . . . . .
H42D H 0.3636 0.6501 0.0625 0.087 Uiso 1 1 calc R U . . .
H42E H 0.3858 0.5984 0.0755 0.087 Uiso 1 1 calc R U . . .
H42F H 0.4075 0.6485 0.0742 0.087 Uiso 1 1 calc R U . . .
C427 C 0.3955(3) 0.7058(4) 0.1193(3) 0.054(3) Uani 1 1 d . . . . .
H42G H 0.4182 0.7177 0.1179 0.081 Uiso 1 1 calc R U . . .
H42H H 0.3959 0.7149 0.1414 0.081 Uiso 1 1 calc R U . . .
H42I H 0.3740 0.7215 0.1012 0.081 Uiso 1 1 calc R U . . .
N431 N 0.30002(18) 0.5473(2) 0.04370(16) 0.0281(14) Uani 1 1 d . . . . .
C432 C 0.2850(3) 0.5750(3) 0.0154(2) 0.037(2) Uani 1 1 d . . . . .
H432 H 0.2654 0.5974 0.0129 0.044 Uiso 1 1 calc R U . . .
C433 C 0.2968(3) 0.5721(3) -0.0097(2) 0.044(2) Uani 1 1 d . . . . .
H433 H 0.2864 0.5926 -0.0294 0.052 Uiso 1 1 calc R U . . .
C434 C 0.3249(3) 0.5379(3) -0.0057(2) 0.040(2) Uani 1 1 d . . . . .
H434 H 0.3334 0.5347 -0.0232 0.048 Uiso 1 1 calc R U . . .
N435 N 0.34014(18) 0.5096(3) 0.02194(16) 0.0310(15) Uani 1 1 d . . . . .
C436 C 0.3270(2) 0.5164(3) 0.04574(19) 0.0264(17) Uani 1 1 d . . . . .
C437 C 0.3444(2) 0.4851(3) 0.07687(18) 0.0224(16) Uani 1 1 d . . . . .
N438 N 0.36819(17) 0.4501(2) 0.07643(16) 0.0270(14) Uani 1 1 d . . . . .
C439 C 0.3850(2) 0.4231(3) 0.1044(2) 0.0336(19) Uani 1 1 d . . . . .
H439 H 0.4031 0.3990 0.1052 0.040 Uiso 1 1 calc R U . . .
C440 C 0.3769(2) 0.4290(3) 0.1323(2) 0.0345(19) Uani 1 1 d . . . . .
H440 H 0.3886 0.4090 0.1521 0.041 Uiso 1 1 calc R U . . .
C441 C 0.3510(2) 0.4651(3) 0.1300(2) 0.036(2) Uani 1 1 d . . . . .
H441 H 0.3443 0.4695 0.1485 0.043 Uiso 1 1 calc R U . . .
N442 N 0.33518(19) 0.4942(2) 0.10247(16) 0.0293(15) Uani 1 1 d . . . . .
O511 O 0.31982(16) 0.4138(2) 0.00621(14) 0.0366(14) Uani 1 1 d . . . . .
C512 C 0.3118(3) 0.3821(3) -0.0160(2) 0.037(2) Uani 1 1 d . . . . .
O513 O 0.33591(18) 0.3490(2) -0.01659(17) 0.0448(15) Uani 1 1 d . . . . .
H513 H 0.3563 0.3538 0.0001 0.067 Uiso 1 1 calc R U . . .
C514 C 0.2738(3) 0.3788(4) -0.0440(2) 0.046(2) Uani 1 1 d . . . . .
C515 C 0.2717(3) 0.3432(4) -0.0720(3) 0.057(3) Uani 1 1 d . . . . .
H51A H 0.2887 0.3544 -0.0818 0.085 Uiso 1 1 calc R U . . .
H51B H 0.2463 0.3427 -0.0898 0.085 Uiso 1 1 calc R U . . .
H51C H 0.2786 0.3092 -0.0627 0.085 Uiso 1 1 calc R U . . .
C516 C 0.2477(3) 0.3603(4) -0.0282(3) 0.051(3) Uani 1 1 d . . . . .
H51D H 0.2540 0.3256 -0.0203 0.076 Uiso 1 1 calc R U . . .
H51E H 0.2220 0.3617 -0.0452 0.076 Uiso 1 1 calc R U . . .
H51F H 0.2505 0.3819 -0.0089 0.076 Uiso 1 1 calc R U . . .
C517 C 0.2617(3) 0.4320(4) -0.0580(3) 0.060(3) Uani 1 1 d . . . . .
H51G H 0.2601 0.4533 -0.0402 0.090 Uiso 1 1 calc R U . . .
H51H H 0.2375 0.4305 -0.0774 0.090 Uiso 1 1 calc R U . . .
H51I H 0.2799 0.4462 -0.0655 0.090 Uiso 1 1 calc R U . . .
O521 O 0.42141(16) 0.4865(2) 0.05127(15) 0.0372(14) Uani 1 1 d . . . . .
C522 C 0.4542(2) 0.4729(3) 0.06004(19) 0.0308(19) Uani 1 1 d . . . . .
O523 O 0.46438(15) 0.4279(2) 0.06079(15) 0.0353(13) Uani 1 1 d . . . . .
C524 C 0.4838(3) 0.5135(3) 0.0679(2) 0.038(2) Uani 1 1 d . . . . .
C525 C 0.4869(3) 0.5205(4) 0.0337(2) 0.044(2) Uani 1 1 d . . . . .
H52A H 0.4958 0.4892 0.0277 0.065 Uiso 1 1 calc R U . . .
H52B H 0.5044 0.5477 0.0359 0.065 Uiso 1 1 calc R U . . .
H52C H 0.4626 0.5291 0.0160 0.065 Uiso 1 1 calc R U . . .
C526 C 0.5208(3) 0.4954(4) 0.0945(2) 0.049(3) Uani 1 1 d . . . . .
H52D H 0.5186 0.4889 0.1159 0.073 Uiso 1 1 calc R U . . .
H52E H 0.5397 0.5213 0.0981 0.073 Uiso 1 1 calc R U . . .
H52F H 0.5281 0.4643 0.0866 0.073 Uiso 1 1 calc R U . . .
C527 C 0.4715(3) 0.5627(4) 0.0781(3) 0.065(3) Uani 1 1 d . . . . .
H52G H 0.4479 0.5734 0.0601 0.097 Uiso 1 1 calc R U . . .
H52H H 0.4903 0.5886 0.0816 0.097 Uiso 1 1 calc R U . . .
H52I H 0.4684 0.5577 0.0993 0.097 Uiso 1 1 calc R U . . .
O531 O 0.37378(16) 0.4484(2) -0.01645(14) 0.0380(14) Uani 1 1 d . . . . .
C532 C 0.3956(2) 0.4274(3) -0.0270(2) 0.0308(18) Uani 1 1 d . . . . .
O533 O 0.42338(15) 0.4017(2) -0.00871(14) 0.0347(13) Uani 1 1 d . . . . .
C534 C 0.3892(2) 0.4366(3) -0.0641(2) 0.0309(18) Uani 1 1 d . . . . .
C535 C 0.3477(3) 0.4320(4) -0.0869(2) 0.049(2) Uani 1 1 d . . . . .
H53A H 0.3338 0.4557 -0.0793 0.074 Uiso 1 1 calc R U . . .
H53B H 0.3394 0.3976 -0.0858 0.074 Uiso 1 1 calc R U . . .
H53C H 0.3434 0.4398 -0.1105 0.074 Uiso 1 1 calc R U . . .
C536 C 0.4021(3) 0.4906(3) -0.0652(2) 0.041(2) Uani 1 1 d . . . . .
H53D H 0.4007 0.4977 -0.0879 0.061 Uiso 1 1 calc R U . . .
H53E H 0.4277 0.4945 -0.0484 0.061 Uiso 1 1 calc R U . . .
H53F H 0.3860 0.5141 -0.0601 0.061 Uiso 1 1 calc R U . . .
C537 C 0.4108(3) 0.3994(3) -0.0753(2) 0.040(2) Uani 1 1 d . . . . .
H53G H 0.4072 0.4070 -0.0986 0.060 Uiso 1 1 calc R U . . .
H53H H 0.4020 0.3652 -0.0743 0.060 Uiso 1 1 calc R U . . .
H53I H 0.4372 0.4018 -0.0601 0.060 Uiso 1 1 calc R U . . .
O541 O 0.42508(15) 0.3029(2) 0.00927(14) 0.0332(13) Uani 1 1 d . . . . .
C542 C 0.4275(2) 0.2573(3) 0.0161(2) 0.0339(19) Uani 1 1 d . . . . .
O543 O 0.44563(16) 0.2379(2) 0.04519(14) 0.0348(13) Uani 1 1 d . . . . .
C544 C 0.4087(3) 0.2209(4) -0.0137(2) 0.044(2) Uani 1 1 d . . . . .
C545 C 0.4035(3) 0.1697(4) -0.0016(3) 0.054(3) Uani 1 1 d . . . . .
H54A H 0.4277 0.1556 0.0131 0.081 Uiso 1 1 calc R U . . .
H54B H 0.3913 0.1475 -0.0212 0.081 Uiso 1 1 calc R U . . .
H54C H 0.3881 0.1726 0.0111 0.081 Uiso 1 1 calc R U . . .
C546 C 0.4356(3) 0.2165(5) -0.0309(3) 0.068(3) Uani 1 1 d . . . . .
H54D H 0.4371 0.2489 -0.0411 0.102 Uiso 1 1 calc R U . . .
H54E H 0.4266 0.1907 -0.0487 0.102 Uiso 1 1 calc R U . . .
H54F H 0.4602 0.2071 -0.0139 0.102 Uiso 1 1 calc R U . . .
C547 C 0.3721(3) 0.2433(5) -0.0383(3) 0.064(3) Uani 1 1 d . . . . .
H54G H 0.3543 0.2426 -0.0280 0.096 Uiso 1 1 calc R U . . .
H54H H 0.3625 0.2236 -0.0594 0.096 Uiso 1 1 calc R U . . .
H54I H 0.3761 0.2782 -0.0435 0.096 Uiso 1 1 calc R U . . .
O551 O 0.48974(16) 0.3598(2) 0.02941(15) 0.0383(14) Uani 1 1 d . . . . .
C552 C 0.5129(2) 0.3248(3) 0.0381(2) 0.036(2) Uani 1 1 d . . . . .
O553 O 0.51229(15) 0.2860(2) 0.05455(14) 0.0350(13) Uani 1 1 d . . . . .
C554 C 0.5441(3) 0.3295(4) 0.0260(2) 0.047(2) Uani 1 1 d . . . . .
C555 C 0.5720(3) 0.2866(5) 0.0409(3) 0.068(3) Uani 1 1 d . . . . .
H55A H 0.5803 0.2858 0.0656 0.102 Uiso 1 1 calc R U . . .
H55B H 0.5934 0.2922 0.0354 0.102 Uiso 1 1 calc R U . . .
H55C H 0.5602 0.2545 0.0311 0.102 Uiso 1 1 calc R U . . .
C556 C 0.5636(3) 0.3790(5) 0.0389(3) 0.062(3) Uani 1 1 d . . . . .
H55D H 0.5464 0.4068 0.0285 0.094 Uiso 1 1 calc R U . . .
H55E H 0.5848 0.3818 0.0329 0.094 Uiso 1 1 calc R U . . .
H55F H 0.5723 0.3806 0.0637 0.094 Uiso 1 1 calc R U . . .
C557 C 0.5259(3) 0.3272(5) -0.0134(3) 0.062(3) Uani 1 1 d . . . . .
H55G H 0.5171 0.2929 -0.0207 0.094 Uiso 1 1 calc R U . . .
H55H H 0.5441 0.3367 -0.0222 0.094 Uiso 1 1 calc R U . . .
H55I H 0.5049 0.3506 -0.0222 0.094 Uiso 1 1 calc R U . . .
O561 O 0.5107(8) 0.2019(6) 0.0858(8) 0.029(5) Uani 0.63 1 d D . P D 1
C562 C 0.5172(7) 0.1610(7) 0.1019(6) 0.043(2) Uani 0.63 1 d D . P D 1
O563 O 0.5071(11) 0.1506(10) 0.1253(7) 0.052(8) Uani 0.63 1 d D . P D 1
C564 C 0.5335(5) 0.1189(5) 0.0891(4) 0.047(3) Uani 0.63 1 d D . P D 1
C565 C 0.5046(7) 0.1028(9) 0.0558(6) 0.106(8) Uani 0.63 1 d D U P D 1
H56A H 0.4976 0.1314 0.0401 0.158 Uiso 0.63 1 calc R U P D 1
H56B H 0.4828 0.0908 0.0589 0.158 Uiso 0.63 1 calc R U P D 1
H56C H 0.5143 0.0757 0.0465 0.158 Uiso 0.63 1 calc R U P D 1
C566 C 0.5459(7) 0.0766(7) 0.1148(5) 0.075(5) Uani 0.63 1 d D U P D 1
H56D H 0.5568 0.0496 0.1064 0.112 Uiso 0.63 1 calc R U P D 1
H56E H 0.5245 0.0635 0.1180 0.112 Uiso 0.63 1 calc R U P D 1
H56F H 0.5644 0.0892 0.1364 0.112 Uiso 0.63 1 calc R U P D 1
C567 C 0.5690(6) 0.1394(7) 0.0857(6) 0.078(6) Uani 0.63 1 d D U P D 1
H56G H 0.5621 0.1672 0.0693 0.117 Uiso 0.63 1 calc R U P D 1
H56H H 0.5803 0.1124 0.0778 0.117 Uiso 0.63 1 calc R U P D 1
H56I H 0.5868 0.1516 0.1079 0.117 Uiso 0.63 1 calc R U P D 1
Y561 O 0.5192(18) 0.2033(11) 0.0891(16) 0.029(5) Uani 0.37 1 d D . P D 2
X562 C 0.5198(11) 0.1620(10) 0.1036(9) 0.043(2) Uani 0.37 1 d D . P D 2
Y563 O 0.516(2) 0.1577(18) 0.1311(14) 0.052(8) Uani 0.37 1 d D . P D 2
X564 C 0.5349(7) 0.1170(8) 0.0922(6) 0.047(3) Uani 0.37 1 d D . P D 2
X565 C 0.5064(9) 0.0769(13) 0.0832(11) 0.106(8) Uani 0.37 1 d D . P D 2
H56J H 0.4834 0.0888 0.0648 0.158 Uiso 0.37 1 calc R U P D 2
H56K H 0.5016 0.0687 0.1031 0.158 Uiso 0.37 1 calc R U P D 2
H56L H 0.5152 0.0469 0.0757 0.158 Uiso 0.37 1 calc R U P D 2
X566 C 0.5711(9) 0.1007(12) 0.1203(7) 0.075(5) Uani 0.37 1 d D . P D 2
H56M H 0.5807 0.0714 0.1129 0.112 Uiso 0.37 1 calc R U P D 2
H56N H 0.5670 0.0918 0.1405 0.112 Uiso 0.37 1 calc R U P D 2
H56O H 0.5890 0.1283 0.1259 0.112 Uiso 0.37 1 calc R U P D 2
X567 C 0.5433(10) 0.1333(12) 0.0611(8) 0.078(6) Uani 0.37 1 d D . P D 2
H56P H 0.5204 0.1450 0.0426 0.117 Uiso 0.37 1 calc R U P D 2
H56Q H 0.5530 0.1044 0.0533 0.117 Uiso 0.37 1 calc R U P D 2
H56R H 0.5616 0.1605 0.0680 0.117 Uiso 0.37 1 calc R U P D 2
O571 O 0.52981(15) 0.2948(2) 0.12249(14) 0.0332(13) Uani 1 1 d . . . . .
C572 C 0.5498(2) 0.2753(3) 0.1504(2) 0.0334(19) Uani 1 1 d . . . . .
O573 O 0.54061(16) 0.2407(2) 0.16487(15) 0.0394(15) Uani 1 1 d . . . . .
C574 C 0.5903(2) 0.2925(4) 0.1671(2) 0.045(2) Uani 1 1 d . . . . .
C575 C 0.5944(3) 0.3446(5) 0.1543(3) 0.073(4) Uani 1 1 d . . . . .
H57A H 0.5794 0.3688 0.1603 0.109 Uiso 1 1 calc R U . . .
H57B H 0.5859 0.3437 0.1296 0.109 Uiso 1 1 calc R U . . .
H57C H 0.6205 0.3549 0.1649 0.109 Uiso 1 1 calc R U . . .
C576 C 0.6118(3) 0.2533(5) 0.1565(3) 0.068(3) Uani 1 1 d . . . . .
H57D H 0.6382 0.2619 0.1665 0.102 Uiso 1 1 calc R U . . .
H57E H 0.6025 0.2530 0.1316 0.102 Uiso 1 1 calc R U . . .
H57F H 0.6083 0.2200 0.1644 0.102 Uiso 1 1 calc R U . . .
C577 C 0.6057(3) 0.2934(5) 0.2053(2) 0.066(3) Uani 1 1 d . . . . .
H57G H 0.5997 0.2617 0.2135 0.100 Uiso 1 1 calc R U . . .
H57H H 0.5948 0.3215 0.2126 0.100 Uiso 1 1 calc R U . . .
H57I H 0.6327 0.2975 0.2148 0.100 Uiso 1 1 calc R U . . .
O581 O 0.5289(5) 0.1625(6) 0.1969(2) 0.044(5) Uani 0.63 1 d D . P D 1
C582 C 0.5324(4) 0.1574(6) 0.2274(3) 0.038(5) Uani 0.63 1 d D . P D 1
O583 O 0.5106(13) 0.172(2) 0.2385(6) 0.036(5) Uani 0.63 1 d D . P D 1
C584 C 0.5696(4) 0.1375(5) 0.2528(3) 0.036(3) Uani 0.63 1 d D . P D 1
C585 C 0.5843(10) 0.0977(19) 0.2364(7) 0.059(3) Uani 0.63 1 d D . P D 1
H58A H 0.6081 0.0852 0.2531 0.089 Uiso 0.63 1 calc R U P D 1
H58B H 0.5876 0.1125 0.2171 0.089 Uiso 0.63 1 calc R U P D 1
H58C H 0.5666 0.0699 0.2284 0.089 Uiso 0.63 1 calc R U P D 1
C586 C 0.5661(4) 0.1182(6) 0.2847(3) 0.037(4) Uani 0.63 1 d D . P D 1
H58D H 0.5901 0.1054 0.3008 0.056 Uiso 0.63 1 calc R U P D 1
H58E H 0.5478 0.0910 0.2784 0.056 Uiso 0.63 1 calc R U P D 1
H58F H 0.5581 0.1457 0.2952 0.056 Uiso 0.63 1 calc R U P D 1
C587 C 0.5961(4) 0.1833(6) 0.2635(4) 0.053(4) Uani 0.63 1 d D . P D 1
H58G H 0.6206 0.1726 0.2801 0.080 Uiso 0.63 1 calc R U P D 1
H58H H 0.5862 0.2090 0.2738 0.080 Uiso 0.63 1 calc R U P D 1
H58I H 0.5983 0.1974 0.2435 0.080 Uiso 0.63 1 calc R U P D 1
Y581 O 0.5181(11) 0.1515(11) 0.1866(5) 0.044(5) Uani 0.37 1 d D . P D 2
X582 C 0.5228(9) 0.1463(10) 0.2174(6) 0.038(5) Uani 0.37 1 d D . P D 2
Y583 O 0.507(2) 0.170(4) 0.2313(12) 0.036(5) Uani 0.37 1 d D . P D 2
X584 C 0.5466(5) 0.1020(7) 0.2367(5) 0.036(3) Uani 0.37 1 d D . P D 2
X585 C 0.5825(14) 0.101(3) 0.2320(12) 0.059(3) Uani 0.37 1 d D . P D 2
H58J H 0.5976 0.0723 0.2447 0.089 Uiso 0.37 1 calc R U P D 2
H58K H 0.5961 0.1322 0.2406 0.089 Uiso 0.37 1 calc R U P D 2
H58L H 0.5769 0.0971 0.2079 0.089 Uiso 0.37 1 calc R U P D 2
X586 C 0.5532(8) 0.1042(10) 0.2741(4) 0.037(4) Uani 0.37 1 d D . P D 2
H58M H 0.5685 0.0756 0.2863 0.056 Uiso 0.37 1 calc R U P D 2
H58N H 0.5294 0.1030 0.2759 0.056 Uiso 0.37 1 calc R U P D 2
H58O H 0.5660 0.1357 0.2842 0.056 Uiso 0.37 1 calc R U P D 2
X587 C 0.5233(7) 0.0543(8) 0.2208(6) 0.053(4) Uani 0.37 1 d D . P D 2
H58P H 0.5371 0.0243 0.2323 0.080 Uiso 0.37 1 calc R U P D 2
H58Q H 0.5181 0.0527 0.1966 0.080 Uiso 0.37 1 calc R U P D 2
H58R H 0.4999 0.0559 0.2233 0.080 Uiso 0.37 1 calc R U P D 2
O591 O 0.4513(2) 0.1585(2) 0.14197(18) 0.0548(19) Uani 1 1 d . . . . .
C592 C 0.4295(3) 0.1455(3) 0.1555(3) 0.048(2) Uani 1 1 d . . . . .
O593 O 0.43284(18) 0.1586(2) 0.18368(16) 0.0435(16) Uani 1 1 d . . . . .
C594 C 0.3986(3) 0.1080(4) 0.1345(3) 0.063(3) Uani 1 1 d . . . . .
C595 C 0.4125(5) 0.0574(5) 0.1475(4) 0.103(5) Uani 1 1 d . U . . .
H59A H 0.3955 0.0320 0.1328 0.154 Uiso 1 1 calc R U . . .
H59B H 0.4140 0.0538 0.1706 0.154 Uiso 1 1 calc R U . . .
H59C H 0.4371 0.0528 0.1479 0.154 Uiso 1 1 calc R U . . .
C596 C 0.3895(4) 0.1129(4) 0.0971(3) 0.078(4) Uani 1 1 d . U . . .
H59D H 0.4116 0.1055 0.0932 0.116 Uiso 1 1 calc R U . . .
H59E H 0.3811 0.1472 0.0896 0.116 Uiso 1 1 calc R U . . .
H59F H 0.3698 0.0890 0.0842 0.116 Uiso 1 1 calc R U . . .
C597 C 0.3638(4) 0.1194(5) 0.1426(4) 0.084(4) Uani 1 1 d . U . . .
H59G H 0.3570 0.1549 0.1381 0.126 Uiso 1 1 calc R U . . .
H59H H 0.3700 0.1119 0.1666 0.126 Uiso 1 1 calc R U . . .
H59I H 0.3429 0.0984 0.1282 0.126 Uiso 1 1 calc R U . . .
O601 O 0.46718(15) 0.35562(19) 0.14633(13) 0.0304(12) Uani 1 1 d . . . . .
C602 C 0.4944(2) 0.3666(3) 0.1741(2) 0.0294(18) Uani 1 1 d . . . . .
O603 O 0.51535(16) 0.3355(2) 0.19446(15) 0.0343(13) Uani 1 1 d . . . . .
C604 C 0.5017(2) 0.4226(3) 0.1838(2) 0.0338(19) Uani 1 1 d . . . . .
C605 C 0.5416(3) 0.4346(4) 0.1902(3) 0.073(4) Uani 1 1 d . . . . .
H60A H 0.5432 0.4406 0.1684 0.110 Uiso 1 1 calc R U . . .
H60B H 0.5576 0.4062 0.2018 0.110 Uiso 1 1 calc R U . . .
H60C H 0.5497 0.4648 0.2043 0.110 Uiso 1 1 calc R U . . .
C606 C 0.4754(3) 0.4572(3) 0.1562(2) 0.044(2) Uani 1 1 d . . . . .
H60D H 0.4499 0.4510 0.1533 0.065 Uiso 1 1 calc R U . . .
H60E H 0.4774 0.4505 0.1347 0.065 Uiso 1 1 calc R U . . .
H60F H 0.4820 0.4923 0.1628 0.065 Uiso 1 1 calc R U . . .
C607 C 0.4957(4) 0.4294(4) 0.2161(3) 0.080(4) Uani 1 1 d . . . . .
H60G H 0.4965 0.4653 0.2215 0.119 Uiso 1 1 calc R U . . .
H60H H 0.5153 0.4118 0.2349 0.119 Uiso 1 1 calc R U . . .
H60I H 0.4716 0.4155 0.2128 0.119 Uiso 1 1 calc R U . . .
O611 O 0.39403(15) 0.3127(2) 0.09577(14) 0.0333(13) Uani 1 1 d . . . . .
C612 C 0.3754(3) 0.2739(3) 0.0966(2) 0.038(2) Uani 1 1 d . . . . .
O613 O 0.39009(17) 0.2414(2) 0.11892(16) 0.0420(15) Uani 1 1 d . . . . .
C614 C 0.3363(3) 0.2691(4) 0.0696(3) 0.045(2) Uani 1 1 d . . . . .
C615 C 0.3161(3) 0.3186(4) 0.0638(3) 0.056(3) Uani 1 1 d . . . . .
H61A H 0.3160 0.3305 0.0852 0.084 Uiso 1 1 calc R U . . .
H61B H 0.2906 0.3142 0.0469 0.084 Uiso 1 1 calc R U . . .
H61C H 0.3287 0.3434 0.0554 0.084 Uiso 1 1 calc R U . . .
C616 C 0.3141(3) 0.2298(5) 0.0794(3) 0.073(4) Uani 1 1 d . . . . .
H61D H 0.3143 0.2384 0.1015 0.109 Uiso 1 1 calc R U . . .
H61E H 0.3254 0.1965 0.0808 0.109 Uiso 1 1 calc R U . . .
H61F H 0.2885 0.2292 0.0621 0.109 Uiso 1 1 calc R U . . .
C617 C 0.3403(3) 0.2514(4) 0.0375(3) 0.059(3) Uani 1 1 d . . . . .
H61G H 0.3167 0.2557 0.0176 0.089 Uiso 1 1 calc R U . . .
H61H H 0.3474 0.2158 0.0398 0.089 Uiso 1 1 calc R U . . .
H61I H 0.3595 0.2714 0.0344 0.089 Uiso 1 1 calc R U . . .
O621 O 0.41152(18) 0.3212(2) 0.17032(15) 0.0392(15) Uani 1 1 d . . . . .
C622 C 0.4032(2) 0.2968(3) 0.1911(2) 0.0324(19) Uani 1 1 d D . . . .
O623 O 0.41767(16) 0.2574(2) 0.20491(16) 0.0440(16) Uani 1 1 d . . . . .
C624 C 0.3752(3) 0.3201(3) 0.2024(2) 0.057(3) Uani 1 1 d D U . . .
C625 C 0.3922(3) 0.3683(4) 0.2212(3) 0.078(4) Uani 1 1 d D U . . .
H62A H 0.3915 0.3942 0.2049 0.118 Uiso 1 1 calc R U . . .
H62B H 0.4179 0.3619 0.2371 0.118 Uiso 1 1 calc R U . . .
H62C H 0.3781 0.3797 0.2339 0.118 Uiso 1 1 calc R U . . .
C626 C 0.3404(3) 0.3326(5) 0.1723(3) 0.074(4) Uani 1 1 d D U . . .
H62D H 0.3297 0.3018 0.1595 0.110 Uiso 1 1 calc R U . . .
H62E H 0.3459 0.3564 0.1577 0.110 Uiso 1 1 calc R U . . .
H62F H 0.3227 0.3479 0.1800 0.110 Uiso 1 1 calc R U . . .
C627 C 0.3681(3) 0.2863(5) 0.2268(3) 0.096(5) Uani 1 1 d D U . . .
H62G H 0.3532 0.3042 0.2365 0.144 Uiso 1 1 calc R U . . .
H62H H 0.3918 0.2764 0.2450 0.144 Uiso 1 1 calc R U . . .
H62I H 0.3548 0.2562 0.2148 0.144 Uiso 1 1 calc R U . . .
N631 N 0.44691(19) 0.1864(2) 0.25418(17) 0.0316(15) Uani 1 1 d . . . . .
C632 C 0.4208(2) 0.1522(3) 0.2509(2) 0.041(2) Uani 1 1 d . . . . .
H632 H 0.4087 0.1349 0.2300 0.049 Uiso 1 1 calc R U . . .
C633 C 0.4111(3) 0.1416(3) 0.2775(2) 0.042(2) Uani 1 1 d . . . . .
H633 H 0.3935 0.1164 0.2756 0.050 Uiso 1 1 calc R U . . .
C634 C 0.4284(2) 0.1696(4) 0.3069(2) 0.042(2) Uani 1 1 d . . . . .
H634 H 0.4220 0.1635 0.3255 0.050 Uiso 1 1 calc R U . . .
N635 N 0.4535(2) 0.2045(3) 0.31016(18) 0.0348(16) Uani 1 1 d . . . . .
C636 C 0.4619(2) 0.2109(3) 0.2833(2) 0.0332(19) Uani 1 1 d . . . . .
C637 C 0.4905(2) 0.2489(3) 0.2876(2) 0.0288(17) Uani 1 1 d . . . . .
N638 N 0.50878(19) 0.2671(3) 0.31840(17) 0.0320(15) Uani 1 1 d . . . . .
C639 C 0.5346(2) 0.3029(3) 0.3224(2) 0.037(2) Uani 1 1 d . . . . .
H639 H 0.5476 0.3178 0.3441 0.044 Uiso 1 1 calc R U . . .
C640 C 0.5422(2) 0.3180(3) 0.2957(2) 0.038(2) Uani 1 1 d . . . . .
H640 H 0.5610 0.3420 0.2987 0.045 Uiso 1 1 calc R U . . .
C641 C 0.5215(3) 0.2968(3) 0.2642(2) 0.038(2) Uani 1 1 d . . . . .
H641 H 0.5261 0.3073 0.2453 0.046 Uiso 1 1 calc R U . . .
N642 N 0.49509(19) 0.2620(2) 0.25942(17) 0.0304(15) Uani 1 1 d . . . . .
O711 O 0.51843(18) 0.1672(2) 0.35819(15) 0.0398(14) Uani 1 1 d . . . . .
C712 C 0.5358(3) 0.1452(4) 0.3850(2) 0.044(2) Uani 1 1 d . . . . .
O713 O 0.55136(19) 0.1688(2) 0.41412(16) 0.0472(16) Uani 1 1 d . . . . .
H713 H 0.5476 0.1999 0.4110 0.071 Uiso 1 1 calc R U . . .
C714 C 0.5401(3) 0.0890(4) 0.3867(3) 0.057(3) Uani 1 1 d . . . . .
C715 C 0.5569(5) 0.0694(5) 0.4227(3) 0.099(5) Uani 1 1 d . U . . .
H71A H 0.5830 0.0790 0.4337 0.148 Uiso 1 1 calc R U . . .
H71B H 0.5548 0.0327 0.4225 0.148 Uiso 1 1 calc R U . . .
H71C H 0.5436 0.0839 0.4354 0.148 Uiso 1 1 calc R U . . .
C716 C 0.5020(4) 0.0650(5) 0.3679(4) 0.101(5) Uani 1 1 d . U . . .
H71D H 0.4847 0.0793 0.3764 0.152 Uiso 1 1 calc R U . . .
H71E H 0.5039 0.0286 0.3718 0.152 Uiso 1 1 calc R U . . .
H71F H 0.4931 0.0717 0.3435 0.152 Uiso 1 1 calc R U . . .
C717 C 0.5646(5) 0.0751(5) 0.3692(4) 0.102(5) Uani 1 1 d . U . . .
H71G H 0.5533 0.0870 0.3456 0.152 Uiso 1 1 calc R U . . .
H71H H 0.5674 0.0385 0.3694 0.152 Uiso 1 1 calc R U . . .
H71I H 0.5889 0.0908 0.3811 0.152 Uiso 1 1 calc R U . . .
O721 O 0.45800(17) 0.2992(2) 0.34771(15) 0.0425(15) Uani 1 1 d . . . . .
C722 C 0.4610(2) 0.3366(3) 0.3663(2) 0.036(2) Uani 1 1 d . . . . .
O723 O 0.48988(16) 0.3473(2) 0.39290(16) 0.0391(14) Uani 1 1 d . . . . .
C724 C 0.4274(3) 0.3711(4) 0.3586(3) 0.050(2) Uani 1 1 d . . . . .
C725 C 0.4007(3) 0.3700(4) 0.3214(3) 0.069(3) Uani 1 1 d . . . . .
H72A H 0.3950 0.3350 0.3139 0.103 Uiso 1 1 calc R U . . .
H72B H 0.4121 0.3867 0.3079 0.103 Uiso 1 1 calc R U . . .
H72C H 0.3779 0.3876 0.3184 0.103 Uiso 1 1 calc R U . . .
C726 C 0.4388(3) 0.4250(4) 0.3695(3) 0.061(3) Uani 1 1 d . . . . .
H72D H 0.4511 0.4391 0.3559 0.092 Uiso 1 1 calc R U . . .
H72E H 0.4559 0.4256 0.3936 0.092 Uiso 1 1 calc R U . . .
H72F H 0.4168 0.4450 0.3660 0.092 Uiso 1 1 calc R U . . .
C727 C 0.4088(3) 0.3497(5) 0.3802(3) 0.067(3) Uani 1 1 d . . . . .
H72G H 0.3865 0.3692 0.3765 0.100 Uiso 1 1 calc R U . . .
H72H H 0.4260 0.3515 0.4043 0.100 Uiso 1 1 calc R U . . .
H72I H 0.4020 0.3145 0.3739 0.100 Uiso 1 1 calc R U . . .
O731 O 0.46911(18) 0.2054(2) 0.38514(15) 0.0451(16) Uani 1 1 d . . . . .
C732 C 0.4717(3) 0.2207(3) 0.4135(2) 0.041(2) Uani 1 1 d . . . . .
O733 O 0.48930(18) 0.2590(2) 0.42914(16) 0.0435(15) Uani 1 1 d . . . . .
C734 C 0.4507(3) 0.1906(4) 0.4308(3) 0.056(3) Uani 1 1 d . . . . .
C735 C 0.4625(4) 0.1342(5) 0.4313(4) 0.081(4) Uani 1 1 d . . . . .
H73A H 0.4488 0.1133 0.4409 0.122 Uiso 1 1 calc R U . . .
H73B H 0.4891 0.1309 0.4452 0.122 Uiso 1 1 calc R U . . .
H73C H 0.4568 0.1232 0.4080 0.122 Uiso 1 1 calc R U . . .
C736 C 0.4621(5) 0.2084(6) 0.4657(4) 0.104(5) Uani 1 1 d . U . . .
H73D H 0.4554 0.2439 0.4655 0.157 Uiso 1 1 calc R U . . .
H73E H 0.4889 0.2045 0.4782 0.157 Uiso 1 1 calc R U . . .
H73F H 0.4495 0.1886 0.4769 0.157 Uiso 1 1 calc R U . . .
C737 C 0.4099(3) 0.1969(5) 0.4093(4) 0.076(4) Uani 1 1 d . . . . .
H73G H 0.3958 0.1818 0.4209 0.114 Uiso 1 1 calc R U . . .
H73H H 0.4034 0.1803 0.3874 0.114 Uiso 1 1 calc R U . . .
H73I H 0.4040 0.2328 0.4056 0.114 Uiso 1 1 calc R U . . .
O741 O 0.56328(18) 0.2668(2) 0.46633(15) 0.0392(14) Uani 1 1 d . . . . .
C742 C 0.5975(3) 0.2707(3) 0.4863(2) 0.038(2) Uani 1 1 d . . . . .
O743 O 0.61779(16) 0.3071(2) 0.48657(15) 0.0367(14) Uani 1 1 d . . . . .
C744 C 0.6142(3) 0.2297(4) 0.5132(2) 0.047(2) Uani 1 1 d . . . . .
C745 C 0.6020(4) 0.2436(5) 0.5414(3) 0.078(4) Uani 1 1 d . . . . .
H74A H 0.6134 0.2204 0.5606 0.118 Uiso 1 1 calc R U . . .
H74B H 0.5750 0.2413 0.5327 0.118 Uiso 1 1 calc R U . . .
H74C H 0.6098 0.2781 0.5491 0.118 Uiso 1 1 calc R U . . .
C746 C 0.5987(4) 0.1787(4) 0.4986(3) 0.075(4) Uani 1 1 d . . . . .
H74D H 0.6075 0.1693 0.4813 0.113 Uiso 1 1 calc R U . . .
H74E H 0.5716 0.1802 0.4884 0.113 Uiso 1 1 calc R U . . .
H74F H 0.6071 0.1535 0.5169 0.113 Uiso 1 1 calc R U . . .
C747 C 0.6563(3) 0.2307(5) 0.5273(3) 0.072(4) Uani 1 1 d . . . . .
H74G H 0.6641 0.2246 0.5089 0.108 Uiso 1 1 calc R U . . .
H74H H 0.6665 0.2045 0.5447 0.108 Uiso 1 1 calc R U . . .
H74I H 0.6653 0.2637 0.5375 0.108 Uiso 1 1 calc R U . . .
O751 O 0.51538(17) 0.3462(2) 0.46114(17) 0.0430(15) Uani 1 1 d . . . . .
C752 C 0.5359(2) 0.3715(3) 0.4860(2) 0.0337(19) Uani 1 1 d . . . . .
O753 O 0.57024(16) 0.3793(2) 0.49491(14) 0.0366(14) Uani 1 1 d . . . . .
C754 C 0.5181(3) 0.3945(3) 0.5080(2) 0.038(2) Uani 1 1 d . . . . .
C755 C 0.4849(3) 0.4250(4) 0.4843(3) 0.059(3) Uani 1 1 d . . . . .
H75A H 0.4721 0.4397 0.4973 0.089 Uiso 1 1 calc R U . . .
H75B H 0.4679 0.4030 0.4665 0.089 Uiso 1 1 calc R U . . .
H75C H 0.4935 0.4520 0.4738 0.089 Uiso 1 1 calc R U . . .
C756 C 0.5047(3) 0.3510(4) 0.5228(3) 0.057(3) Uani 1 1 d . . . . .
H75D H 0.5260 0.3336 0.5399 0.085 Uiso 1 1 calc R U . . .
H75E H 0.4905 0.3274 0.5046 0.085 Uiso 1 1 calc R U . . .
H75F H 0.4888 0.3638 0.5334 0.085 Uiso 1 1 calc R U . . .
C757 C 0.5453(3) 0.4270(4) 0.5358(3) 0.053(3) Uani 1 1 d . . . . .
H75G H 0.5671 0.4071 0.5496 0.079 Uiso 1 1 calc R U . . .
H75H H 0.5336 0.4398 0.5503 0.079 Uiso 1 1 calc R U . . .
H75I H 0.5528 0.4554 0.5256 0.079 Uiso 1 1 calc R U . . .
O761 O 0.64167(17) 0.3977(2) 0.51564(15) 0.0430(15) Uani 1 1 d . . . . .
C762 C 0.6759(3) 0.4045(4) 0.5278(2) 0.049(2) Uani 1 1 d . . . . .
O763 O 0.69475(18) 0.4157(3) 0.51108(16) 0.0560(19) Uani 1 1 d . . . . .
C764 C 0.6976(3) 0.4017(6) 0.5662(3) 0.071(4) Uani 1 1 d . . . . .
C765 C 0.6747(3) 0.3818(5) 0.5838(3) 0.074(4) Uani 1 1 d . U . . .
H76A H 0.6908 0.3740 0.6075 0.112 Uiso 1 1 calc R U . . .
H76B H 0.6617 0.3513 0.5723 0.112 Uiso 1 1 calc R U . . .
H76C H 0.6565 0.4073 0.5831 0.112 Uiso 1 1 calc R U . . .
C766 C 0.7131(5) 0.4514(7) 0.5789(4) 0.117(6) Uani 1 1 d . U . . .
H76D H 0.7249 0.4509 0.6037 0.176 Uiso 1 1 calc R U . . .
H76E H 0.6932 0.4765 0.5712 0.176 Uiso 1 1 calc R U . . .
H76F H 0.7315 0.4601 0.5701 0.176 Uiso 1 1 calc R U . . .
C767 C 0.7303(4) 0.3644(7) 0.5739(4) 0.119(6) Uani 1 1 d . U . . .
H76G H 0.7494 0.3803 0.5683 0.179 Uiso 1 1 calc R U . . .
H76H H 0.7213 0.3339 0.5601 0.179 Uiso 1 1 calc R U . . .
H76I H 0.7410 0.3555 0.5980 0.179 Uiso 1 1 calc R U . . .
O771 O 0.58902(16) 0.4473(2) 0.45759(14) 0.0350(13) Uani 1 1 d . . . . .
C772 C 0.6098(3) 0.4853(3) 0.4612(2) 0.040(2) Uani 1 1 d . . . . .
O773 O 0.64326(17) 0.4830(2) 0.46534(16) 0.0427(15) Uani 1 1 d . . . . .
C774 C 0.5944(3) 0.5365(3) 0.4633(3) 0.048(3) Uani 1 1 d . . . . .
C775 C 0.6080(3) 0.5480(4) 0.5015(3) 0.062(3) Uani 1 1 d . . . . .
H77A H 0.6013 0.5201 0.5127 0.093 Uiso 1 1 calc R U . . .
H77B H 0.5963 0.5791 0.5044 0.093 Uiso 1 1 calc R U . . .
H77C H 0.6349 0.5522 0.5116 0.093 Uiso 1 1 calc R U . . .
C776 C 0.6088(4) 0.5764(4) 0.4466(3) 0.076(4) Uani 1 1 d . . . . .
H77D H 0.6359 0.5782 0.4584 0.114 Uiso 1 1 calc R U . . .
H77E H 0.5981 0.6091 0.4479 0.114 Uiso 1 1 calc R U . . .
H77F H 0.6018 0.5675 0.4227 0.114 Uiso 1 1 calc R U . . .
C777 C 0.5525(3) 0.5359(4) 0.4470(3) 0.063(3) Uani 1 1 d . . . . .
H77G H 0.5438 0.5301 0.4225 0.095 Uiso 1 1 calc R U . . .
H77H H 0.5431 0.5684 0.4508 0.095 Uiso 1 1 calc R U . . .
H77I H 0.5434 0.5090 0.4570 0.095 Uiso 1 1 calc R U . . .
O781 O 0.7161(5) 0.4779(4) 0.4756(5) 0.040(3) Uani 0.62 1 d D . P E 1
C782 C 0.7274(10) 0.5117(9) 0.4617(5) 0.060(8) Uani 0.62 1 d D . P E 1
O783 O 0.7143(4) 0.5204(6) 0.4298(3) 0.037(4) Uani 0.62 1 d D U P E 1
C784 C 0.7578(6) 0.5486(7) 0.4859(5) 0.078(6) Uani 0.62 1 d D . P E 1
C785 C 0.7839(6) 0.5218(9) 0.5170(6) 0.103(7) Uani 0.62 1 d D U P E 1
H78A H 0.7699 0.4991 0.5252 0.154 Uiso 0.62 1 calc R U P E 1
H78B H 0.7972 0.5464 0.5347 0.154 Uiso 0.62 1 calc R U P E 1
H78C H 0.8016 0.5023 0.5115 0.154 Uiso 0.62 1 calc R U P E 1
C786 C 0.7403(9) 0.5831(13) 0.5018(10) 0.135(10) Uani 0.62 1 d D U P E 1
H78D H 0.7278 0.5634 0.5132 0.202 Uiso 0.62 1 calc R U P E 1
H78E H 0.7221 0.6043 0.4842 0.202 Uiso 0.62 1 calc R U P E 1
H78F H 0.7593 0.6044 0.5185 0.202 Uiso 0.62 1 calc R U P E 1
C787 C 0.7819(8) 0.5640(12) 0.4713(9) 0.135(11) Uani 0.62 1 d D U P E 1
H78G H 0.7678 0.5817 0.4500 0.202 Uiso 0.62 1 calc R U P E 1
H78H H 0.7939 0.5344 0.4668 0.202 Uiso 0.62 1 calc R U P E 1
H78I H 0.8008 0.5865 0.4871 0.202 Uiso 0.62 1 calc R U P E 1
Y781 O 0.7113(10) 0.4946(8) 0.4774(8) 0.040(3) Uani 0.38 1 d D . P E 2
X782 C 0.7207(17) 0.5244(14) 0.4596(8) 0.060(8) Uani 0.38 1 d D . P E 2
Y783 O 0.7228(7) 0.5117(10) 0.4319(6) 0.048(8) Uani 0.38 1 d D U P E 2
X784 C 0.7351(8) 0.5778(9) 0.4746(6) 0.078(6) Uani 0.38 1 d D . P E 2
X785 C 0.7127(9) 0.6183(12) 0.4510(9) 0.103(7) Uani 0.38 1 d D U P E 2
H78J H 0.6881 0.6196 0.4510 0.154 Uiso 0.38 1 calc R U P E 2
H78K H 0.7103 0.6110 0.4279 0.154 Uiso 0.38 1 calc R U P E 2
H78L H 0.7251 0.6508 0.4584 0.154 Uiso 0.38 1 calc R U P E 2
X786 C 0.7249(15) 0.587(2) 0.5035(12) 0.135(10) Uani 0.38 1 d D U P E 2
H78M H 0.7374 0.5619 0.5214 0.202 Uiso 0.38 1 calc R U P E 2
H78N H 0.6980 0.5833 0.4957 0.202 Uiso 0.38 1 calc R U P E 2
H78O H 0.7326 0.6206 0.5125 0.202 Uiso 0.38 1 calc R U P E 2
X787 C 0.7702(11) 0.5875(18) 0.4753(14) 0.135(11) Uani 0.38 1 d D U P E 2
H78P H 0.7878 0.5623 0.4894 0.202 Uiso 0.38 1 calc R U P E 2
H78Q H 0.7784 0.6211 0.4848 0.202 Uiso 0.38 1 calc R U P E 2
H78R H 0.7687 0.5860 0.4521 0.202 Uiso 0.38 1 calc R U P E 2
O791 O 0.71095(17) 0.3798(3) 0.46150(16) 0.0474(17) Uani 1 1 d . . . . .
C792 C 0.7317(2) 0.3778(4) 0.4453(2) 0.042(2) Uani 1 1 d . . . . .
O793 O 0.73305(18) 0.4099(3) 0.42556(17) 0.0503(17) Uani 1 1 d . . . . .
C794 C 0.7585(3) 0.3329(4) 0.4525(3) 0.060(3) Uani 1 1 d . . . . .
C795 C 0.7570(4) 0.3130(5) 0.4187(3) 0.076(4) Uani 1 1 d . U . . .
H79A H 0.7735 0.2839 0.4230 0.114 Uiso 1 1 calc R U . . .
H79B H 0.7650 0.3395 0.4075 0.114 Uiso 1 1 calc R U . . .
H79C H 0.7316 0.3029 0.4041 0.114 Uiso 1 1 calc R U . . .
C796 C 0.7965(3) 0.3530(5) 0.4750(4) 0.078(4) Uani 1 1 d . U . . .
H79D H 0.7959 0.3682 0.4954 0.117 Uiso 1 1 calc R U . . .
H79E H 0.8038 0.3786 0.4626 0.117 Uiso 1 1 calc R U . . .
H79F H 0.8145 0.3254 0.4816 0.117 Uiso 1 1 calc R U . . .
C797 C 0.7471(3) 0.2926(4) 0.4715(3) 0.059(3) Uani 1 1 d . U . . .
H79G H 0.7211 0.2837 0.4584 0.088 Uiso 1 1 calc R U . . .
H79H H 0.7503 0.3057 0.4938 0.088 Uiso 1 1 calc R U . . .
H79I H 0.7626 0.2627 0.4746 0.088 Uiso 1 1 calc R U . . .
O801 O 0.57356(15) 0.4074(2) 0.37669(14) 0.0322(13) Uani 1 1 d . . . . .
C802 C 0.5677(2) 0.4536(3) 0.3689(2) 0.0317(19) Uani 1 1 d . . . . .
O803 O 0.59034(16) 0.4880(2) 0.38357(15) 0.0358(13) Uani 1 1 d . . . . .
C804 C 0.5309(2) 0.4688(3) 0.3397(2) 0.0351(19) Uani 1 1 d . . . . .
C805 C 0.5404(3) 0.4906(4) 0.3115(3) 0.059(3) Uani 1 1 d . . . . .
H80A H 0.5519 0.4645 0.3031 0.089 Uiso 1 1 calc R U . . .
H80B H 0.5576 0.5188 0.3206 0.089 Uiso 1 1 calc R U . . .
H80C H 0.5176 0.5025 0.2929 0.089 Uiso 1 1 calc R U . . .
C806 C 0.5055(3) 0.4241(4) 0.3258(3) 0.050(3) Uani 1 1 d . . . . .
H80D H 0.5034 0.4058 0.3446 0.075 Uiso 1 1 calc R U . . .
H80E H 0.5157 0.4018 0.3138 0.075 Uiso 1 1 calc R U . . .
H80F H 0.4810 0.4359 0.3101 0.075 Uiso 1 1 calc R U . . .
C807 C 0.5120(3) 0.5091(4) 0.3518(3) 0.053(3) Uani 1 1 d . . . . .
H80G H 0.4897 0.5207 0.3326 0.079 Uiso 1 1 calc R U . . .
H80H H 0.5289 0.5374 0.3613 0.079 Uiso 1 1 calc R U . . .
H80I H 0.5051 0.4950 0.3693 0.079 Uiso 1 1 calc R U . . .
O811 O 0.60303(16) 0.3008(2) 0.38886(15) 0.0371(14) Uani 1 1 d . . . . .
C812 C 0.6351(3) 0.2823(3) 0.3957(2) 0.038(2) Uani 1 1 d . . . . .
O813 O 0.66286(17) 0.3116(2) 0.40486(17) 0.0442(15) Uani 1 1 d . . . . .
C814 C 0.6398(3) 0.2260(3) 0.3932(2) 0.042(2) Uani 1 1 d . . . . .
C815 C 0.6410(3) 0.2037(4) 0.4263(3) 0.053(3) Uani 1 1 d . . . . .
H81A H 0.6605 0.2203 0.4457 0.079 Uiso 1 1 calc R U . . .
H81B H 0.6463 0.1676 0.4270 0.079 Uiso 1 1 calc R U . . .
H81C H 0.6171 0.2088 0.4273 0.079 Uiso 1 1 calc R U . . .
C816 C 0.6067(3) 0.2052(4) 0.3625(3) 0.052(3) Uani 1 1 d . . . . .
H81D H 0.5837 0.2136 0.3647 0.077 Uiso 1 1 calc R U . . .
H81E H 0.6090 0.1686 0.3616 0.077 Uiso 1 1 calc R U . . .
H81F H 0.6062 0.2203 0.3417 0.077 Uiso 1 1 calc R U . . .
C817 C 0.6754(3) 0.2136(4) 0.3895(3) 0.051(3) Uani 1 1 d . . . . .
H81G H 0.6748 0.2292 0.3688 0.077 Uiso 1 1 calc R U . . .
H81H H 0.6777 0.1770 0.3882 0.077 Uiso 1 1 calc R U . . .
H81I H 0.6967 0.2265 0.4093 0.077 Uiso 1 1 calc R U . . .
O821 O 0.62365(16) 0.3763(3) 0.34625(14) 0.0418(15) Uani 1 1 d . . . . .
C822 C 0.6500(2) 0.3872(3) 0.3383(2) 0.039(2) Uani 1 1 d . . . . .
O823 O 0.67662(19) 0.4150(3) 0.35555(17) 0.0497(17) Uani 1 1 d . . . . .
C824 C 0.6499(3) 0.3660(4) 0.3057(2) 0.045(2) Uani 1 1 d . . . . .
C825 C 0.6199(3) 0.3947(4) 0.2764(2) 0.056(3) Uani 1 1 d . . . . .
H82A H 0.5961 0.3913 0.2782 0.084 Uiso 1 1 calc R U . . .
H82B H 0.6177 0.3807 0.2547 0.084 Uiso 1 1 calc R U . . .
H82C H 0.6266 0.4303 0.2776 0.084 Uiso 1 1 calc R U . . .
C826 C 0.6411(3) 0.3097(4) 0.3032(3) 0.056(3) Uani 1 1 d . . . . .
H82D H 0.6596 0.2923 0.3229 0.084 Uiso 1 1 calc R U . . .
H82E H 0.6416 0.2961 0.2823 0.084 Uiso 1 1 calc R U . . .
H82F H 0.6165 0.3046 0.3028 0.084 Uiso 1 1 calc R U . . .
C827 C 0.6876(3) 0.3759(6) 0.3041(3) 0.080(4) Uani 1 1 d . . . . .
H82G H 0.6923 0.4122 0.3051 0.120 Uiso 1 1 calc R U . . .
H82H H 0.6871 0.3624 0.2828 0.120 Uiso 1 1 calc R U . . .
H82I H 0.7074 0.3594 0.3234 0.120 Uiso 1 1 calc R U . . .
N831 N 0.73534(18) 0.4815(3) 0.37650(18) 0.0347(16) Uani 1 1 d . . . . .
C832 C 0.7674(3) 0.4572(4) 0.3820(3) 0.052(3) Uani 1 1 d . . . . .
H832 H 0.7755 0.4305 0.3980 0.063 Uiso 1 1 calc R U . . .
C833 C 0.7883(3) 0.4711(4) 0.3647(3) 0.058(3) Uani 1 1 d . . . . .
H833 H 0.8104 0.4536 0.3680 0.070 Uiso 1 1 calc R U . . .
C834 C 0.7764(3) 0.5101(4) 0.3429(3) 0.052(3) Uani 1 1 d . . . . .
H834 H 0.7910 0.5209 0.3314 0.062 Uiso 1 1 calc R U . . .
N835 N 0.7445(2) 0.5343(3) 0.33702(19) 0.0389(17) Uani 1 1 d . . . . .
C836 C 0.7259(2) 0.5188(3) 0.3543(2) 0.0317(18) Uani 1 1 d . . . . .
C837 C 0.6905(2) 0.5449(3) 0.3478(2) 0.0325(19) Uani 1 1 d . . . . .
N838 N 0.68354(18) 0.5862(3) 0.32854(18) 0.0330(16) Uani 1 1 d . . . . .
C839 C 0.6514(2) 0.6100(3) 0.3222(2) 0.039(2) Uani 1 1 d . . . . .
H839 H 0.6451 0.6393 0.3084 0.047 Uiso 1 1 calc R U . . .
C840 C 0.6277(2) 0.5928(4) 0.3353(3) 0.043(2) Uani 1 1 d . . . . .
H840 H 0.6051 0.6098 0.3310 0.052 Uiso 1 1 calc R U . . .
C841 C 0.6374(2) 0.5503(4) 0.3550(2) 0.043(2) Uani 1 1 d . . . . .
H841 H 0.6211 0.5379 0.3643 0.052 Uiso 1 1 calc R U . . .
N842 N 0.66927(19) 0.5256(3) 0.36156(19) 0.0371(17) Uani 1 1 d . . . . .
O901 O 0.5493(2) 0.9295(3) 0.3917(2) 0.076(2) Uani 1 1 d D U . . .
C902 C 0.5726(2) 0.9044(4) 0.4136(3) 0.084(4) Uani 1 1 d D U . . .
C903 C 0.5854(5) 0.8563(4) 0.4048(5) 0.132(7) Uani 1 1 d D U . . .
H90A H 0.5726 0.8504 0.3803 0.198 Uiso 1 1 calc R U . . .
H90B H 0.5801 0.8286 0.4171 0.198 Uiso 1 1 calc R U . . .
H90C H 0.6122 0.8579 0.4113 0.198 Uiso 1 1 calc R U . . .
C904 C 0.5885(5) 0.9220(6) 0.4496(3) 0.154(9) Uani 1 1 d D U . . .
H90D H 0.5774 0.9543 0.4510 0.231 Uiso 1 1 calc R U . . .
H90E H 0.6154 0.9261 0.4576 0.231 Uiso 1 1 calc R U . . .
H90F H 0.5833 0.8972 0.4637 0.231 Uiso 1 1 calc R U . . .
O861 O 0.3539(9) 0.8275(14) 0.0096(7) 0.218(15) Uani 0.5 1 d D U P . .
C862 C 0.3761(9) 0.8260(18) 0.0388(7) 0.157(17) Uani 0.5 1 d D U P . .
C863 C 0.4140(11) 0.808(3) 0.0450(13) 0.29(4) Uani 0.5 1 d D U P . .
H86A H 0.4156 0.8033 0.0231 0.433 Uiso 0.5 1 calc R U P . .
H86B H 0.4191 0.7765 0.0575 0.433 Uiso 0.5 1 calc R U P . .
H86C H 0.4322 0.8337 0.0583 0.433 Uiso 0.5 1 calc R U P . .
C864 C 0.3622(7) 0.8429(11) 0.0642(7) 0.097(9) Uani 0.5 1 d D U P . .
H86D H 0.3371 0.8564 0.0524 0.146 Uiso 0.5 1 calc R U P . .
H86E H 0.3786 0.8692 0.0786 0.146 Uiso 0.5 1 calc R U P . .
H86F H 0.3619 0.8143 0.0784 0.146 Uiso 0.5 1 calc R U P . .
O871 O 0.9637(7) 0.5329(9) 0.5145(6) 0.149(10) Uani 0.5 1 d D U P . .
C872 C 0.9854(8) 0.5567(14) 0.5386(7) 0.147(16) Uani 0.5 1 d D U P . .
C873 C 1.0222(9) 0.5644(17) 0.5378(9) 0.183(19) Uani 0.5 1 d D U P . .
H87A H 1.0190 0.5680 0.5142 0.275 Uiso 0.5 1 calc R U P . .
H87B H 1.0381 0.5354 0.5482 0.275 Uiso 0.5 1 calc R U P . .
H87C H 1.0336 0.5950 0.5505 0.275 Uiso 0.5 1 calc R U P . .
C874 C 0.9823(11) 0.5501(17) 0.5719(8) 0.170(18) Uani 0.5 1 d D U P . .
H87D H 0.9562 0.5456 0.5676 0.255 Uiso 0.5 1 calc R U P . .
H87E H 0.9921 0.5800 0.5860 0.255 Uiso 0.5 1 calc R U P . .
H87F H 0.9964 0.5204 0.5836 0.255 Uiso 0.5 1 calc R U P . .
O881 O 0.2619(4) 0.6853(4) -0.0396(3) 0.149(6) Uani 1 1 d D U . . .
C882 C 0.2739(5) 0.7146(7) -0.0157(5) 0.136(7) Uani 1 1 d D U . . .
C883 C 0.2495(7) 0.7567(8) -0.0146(6) 0.193(11) Uani 1 1 d D U . . .
H88A H 0.2254 0.7539 -0.0340 0.289 Uiso 1 1 calc R U . . .
H88B H 0.2610 0.7889 -0.0156 0.289 Uiso 1 1 calc R U . . .
H88C H 0.2461 0.7548 0.0066 0.289 Uiso 1 1 calc R U . . .
C884 C 0.3139(6) 0.7134(14) 0.0071(9) 0.37(2) Uani 1 1 d D U . . .
H88D H 0.3253 0.6838 0.0018 0.551 Uiso 1 1 calc R U . . .
H88E H 0.3171 0.7117 0.0308 0.551 Uiso 1 1 calc R U . . .
H88F H 0.3258 0.7440 0.0036 0.551 Uiso 1 1 calc R U . . .
O891 O 0.6234(6) 0.7049(8) 0.5010(5) 0.229(9) Uani 1 1 d D U . . .
C892 C 0.6423(5) 0.6864(7) 0.5284(5) 0.126(7) Uani 1 1 d D U . . .
C893 C 0.6286(7) 0.6810(10) 0.5558(6) 0.190(11) Uani 1 1 d D U . . .
H89A H 0.6032 0.6937 0.5475 0.286 Uiso 1 1 calc R U . . .
H89B H 0.6446 0.7002 0.5758 0.286 Uiso 1 1 calc R U . . .
H89C H 0.6291 0.6454 0.5619 0.286 Uiso 1 1 calc R U . . .
C894 C 0.6808(5) 0.6690(8) 0.5363(6) 0.166(9) Uani 1 1 d D U . . .
H89D H 0.6862 0.6742 0.5163 0.249 Uiso 1 1 calc R U . . .
H89E H 0.6830 0.6332 0.5421 0.249 Uiso 1 1 calc R U . . .
H89F H 0.6984 0.6883 0.5555 0.249 Uiso 1 1 calc R U . . .
O911 O 0.4394(3) 0.9141(5) 0.3925(3) 0.121(4) Uani 1 1 d D U . . .
C912 C 0.4540(4) 0.9276(6) 0.4216(3) 0.090(4) Uani 1 1 d D U . . .
C913 C 0.4848(4) 0.9648(6) 0.4321(5) 0.122(6) Uani 1 1 d D U . . .
H91A H 0.4903 0.9730 0.4126 0.182 Uiso 1 1 calc R U . . .
H91B H 0.5068 0.9504 0.4503 0.182 Uiso 1 1 calc R U . . .
H91C H 0.4775 0.9954 0.4404 0.182 Uiso 1 1 calc R U . . .
C914 C 0.4402(7) 0.9081(9) 0.4467(5) 0.175(10) Uani 1 1 d D U . . .
H91D H 0.4201 0.8840 0.4355 0.263 Uiso 1 1 calc R U . . .
H91E H 0.4310 0.9362 0.4557 0.263 Uiso 1 1 calc R U . . .
H91F H 0.4605 0.8914 0.4654 0.263 Uiso 1 1 calc R U . . .
O921 O 0.4806(4) 0.1550(5) 0.5577(4) 0.189(7) Uani 1 1 d D U . . .
C922 C 0.4863(4) 0.2001(5) 0.5608(4) 0.106(5) Uani 1 1 d D U . . .
C923 C 0.4545(4) 0.2360(6) 0.5468(4) 0.120(6) Uani 1 1 d D U . . .
H92A H 0.4316 0.2173 0.5341 0.180 Uiso 1 1 calc R U . . .
H92B H 0.4589 0.2599 0.5316 0.180 Uiso 1 1 calc R U . . .
H92C H 0.4522 0.2544 0.5655 0.180 Uiso 1 1 calc R U . . .
C924 C 0.5239(4) 0.2211(6) 0.5811(4) 0.111(6) Uani 1 1 d D U . . .
H92D H 0.5420 0.1937 0.5887 0.166 Uiso 1 1 calc R U . . .
H92E H 0.5239 0.2389 0.6010 0.166 Uiso 1 1 calc R U . . .
H92F H 0.5305 0.2446 0.5671 0.166 Uiso 1 1 calc R U . . .
O931 O 0.4107(4) 0.0353(5) 0.2437(4) 0.090(4) Uani 0.62 1 d D U P F 1
C932 C 0.4434(6) 0.0242(16) 0.2580(12) 0.109(10) Uani 0.62 1 d D U P F 1
C933 C 0.4542(7) -0.0210(9) 0.2806(7) 0.115(9) Uani 0.62 1 d D U P F 1
H93A H 0.4329 -0.0328 0.2845 0.173 Uiso 0.62 1 calc R U P F 1
H93B H 0.4745 -0.0122 0.3023 0.173 Uiso 0.62 1 calc R U P F 1
H93C H 0.4624 -0.0478 0.2697 0.173 Uiso 0.62 1 calc R U P F 1
C934 C 0.4724(5) 0.0500(7) 0.2503(6) 0.086(6) Uani 0.62 1 d D U P F 1
H93D H 0.4615 0.0788 0.2353 0.129 Uiso 0.62 1 calc R U P F 1
H93E H 0.4826 0.0264 0.2390 0.129 Uiso 0.62 1 calc R U P F 1
H93F H 0.4923 0.0618 0.2715 0.129 Uiso 0.62 1 calc R U P F 1
O941 O 0.3031(5) 0.5618(6) -0.0835(4) 0.094(4) Uani 0.66 1 d D U P G 1
C942 C 0.3157(7) 0.5916(8) -0.0969(5) 0.070(3) Uani 0.66 1 d D U P G 1
C943 C 0.3277(6) 0.5754(8) -0.1237(5) 0.091(6) Uani 0.66 1 d D U P G 1
H94A H 0.3262 0.5386 -0.1258 0.136 Uiso 0.66 1 calc R U P G 1
H94B H 0.3532 0.5862 -0.1175 0.136 Uiso 0.66 1 calc R U P G 1
H94C H 0.3115 0.5906 -0.1454 0.136 Uiso 0.66 1 calc R U P G 1
C944 C 0.3184(7) 0.6463(7) -0.0883(7) 0.119(8) Uani 0.66 1 d D U P G 1
H94D H 0.3112 0.6516 -0.0694 0.178 Uiso 0.66 1 calc R U P G 1
H94E H 0.3019 0.6654 -0.1081 0.178 Uiso 0.66 1 calc R U P G 1
H94F H 0.3440 0.6576 -0.0816 0.178 Uiso 0.66 1 calc R U P G 1
O936 O 0.4398(7) 0.0316(15) 0.2578(12) 0.090(4) Uani 0.38 1 d D U P H 2
C937 C 0.4561(9) 0.0051(15) 0.2826(10) 0.109(10) Uani 0.38 1 d D U P H 2
C938 C 0.4340(10) -0.0186(16) 0.2995(10) 0.115(9) Uani 0.38 1 d D U P H 2
H93G H 0.4076 -0.0127 0.2858 0.173 Uiso 0.38 1 calc R U P H 2
H93H H 0.4411 -0.0037 0.3221 0.173 Uiso 0.38 1 calc R U P H 2
H93I H 0.4389 -0.0548 0.3018 0.173 Uiso 0.38 1 calc R U P H 2
C939 C 0.4917(8) -0.0198(12) 0.2868(9) 0.086(6) Uani 0.38 1 d D U P H 2
H93J H 0.5015 -0.0033 0.2719 0.129 Uiso 0.38 1 calc R U P H 2
H93K H 0.4872 -0.0554 0.2806 0.129 Uiso 0.38 1 calc R U P H 2
H93L H 0.5098 -0.0168 0.3105 0.129 Uiso 0.38 1 calc R U P H 2
O946 O 0.3321(9) 0.5906(12) -0.0672(6) 0.094(4) Uani 0.34 1 d D U P I 2
C947 C 0.3136(11) 0.5925(19) -0.0975(7) 0.070(3) Uani 0.34 1 d D U P I 2
C948 C 0.3312(11) 0.6149(17) -0.1188(8) 0.091(6) Uani 0.34 1 d D U P I 2
H94G H 0.3134 0.6148 -0.1427 0.136 Uiso 0.34 1 calc R U P I 2
H94H H 0.3530 0.5951 -0.1163 0.136 Uiso 0.34 1 calc R U P I 2
H94I H 0.3387 0.6496 -0.1115 0.136 Uiso 0.34 1 calc R U P I 2
C949 C 0.2785(10) 0.5633(18) -0.1142(11) 0.119(8) Uani 0.34 1 d D U P I 2
H94J H 0.2707 0.5510 -0.0968 0.178 Uiso 0.34 1 calc R U P I 2
H94K H 0.2827 0.5347 -0.1265 0.178 Uiso 0.34 1 calc R U P I 2
H94L H 0.2592 0.5851 -0.1302 0.178 Uiso 0.34 1 calc R U P I 2
O951 O 0.8558(5) 0.4362(6) 0.4345(4) 0.215(9) Uani 1 1 d D U . . .
C952 C 0.8689(10) 0.4707(9) 0.4550(6) 0.216(15) Uani 1 1 d D U . . .
C953 C 0.8805(9) 0.5157(10) 0.4406(7) 0.271(17) Uani 1 1 d D U . . .
H95A H 0.8735 0.5106 0.4163 0.407 Uiso 1 1 calc R U . . .
H95B H 0.9074 0.5200 0.4523 0.407 Uiso 1 1 calc R U . . .
H95C H 0.8681 0.5459 0.4439 0.407 Uiso 1 1 calc R U . . .
C954 C 0.8771(9) 0.4672(11) 0.4926(6) 0.258(16) Uani 1 1 d D U . . .
H95D H 0.8685 0.4347 0.4973 0.387 Uiso 1 1 calc R U . . .
H95E H 0.8643 0.4945 0.4986 0.387 Uiso 1 1 calc R U . . .
H95F H 0.9038 0.4702 0.5062 0.387 Uiso 1 1 calc R U . . .
O961 O 0.3290(7) 0.9225(11) 0.1086(8) 0.354(16) Uani 1 1 d D U . . .
C962 C 0.3027(6) 0.9452(9) 0.1092(6) 0.167(9) Uani 1 1 d D U . . .
C963 C 0.3107(7) 0.9931(8) 0.1287(7) 0.202(12) Uani 1 1 d D U . . .
H96A H 0.3369 1.0018 0.1359 0.303 Uiso 1 1 calc R U . . .
H96B H 0.3054 0.9890 0.1488 0.303 Uiso 1 1 calc R U . . .
H96C H 0.2952 1.0200 0.1143 0.303 Uiso 1 1 calc R U . . .
C964 C 0.2641(7) 0.9237(11) 0.0946(9) 0.280(18) Uani 1 1 d D U . . .
H96D H 0.2635 0.8930 0.0819 0.421 Uiso 1 1 calc R U . . .
H96E H 0.2468 0.9484 0.0794 0.421 Uiso 1 1 calc R U . . .
H96F H 0.2568 0.9158 0.1132 0.421 Uiso 1 1 calc R U . . .
O971 O 0.1858(7) 0.5722(9) -0.0371(6) 0.300(13) Uani 1 1 d D U . . .
C972 C 0.1856(6) 0.5444(7) -0.0591(5) 0.135(7) Uani 1 1 d D U . . .
C973 C 0.2044(5) 0.5603(7) -0.0814(4) 0.134(7) Uani 1 1 d D U . . .
H97A H 0.2153 0.5938 -0.0745 0.200 Uiso 1 1 calc R U . . .
H97B H 0.1862 0.5614 -0.1051 0.200 Uiso 1 1 calc R U . . .
H97C H 0.2240 0.5362 -0.0791 0.200 Uiso 1 1 calc R U . . .
C974 C 0.1673(5) 0.4934(7) -0.0649(5) 0.151(8) Uani 1 1 d D U . . .
H97D H 0.1564 0.4882 -0.0485 0.226 Uiso 1 1 calc R U . . .
H97E H 0.1858 0.4672 -0.0619 0.226 Uiso 1 1 calc R U . . .
H97F H 0.1478 0.4917 -0.0880 0.226 Uiso 1 1 calc R U . . .
O981 O 0.1784(5) 0.4521(7) -0.1361(4) 0.196(7) Uani 1 1 d D U . . .
C982 C 0.1943(6) 0.4368(8) -0.1530(5) 0.140(8) Uani 1 1 d D U . . .
C983 C 0.2251(6) 0.4671(9) -0.1545(6) 0.179(10) Uani 1 1 d D U . . .
H98A H 0.2278 0.4984 -0.1417 0.269 Uiso 1 1 calc R U . . .
H98B H 0.2197 0.4749 -0.1782 0.269 Uiso 1 1 calc R U . . .
H98C H 0.2482 0.4478 -0.1445 0.269 Uiso 1 1 calc R U . . .
C984 C 0.1821(9) 0.3871(9) -0.1707(7) 0.242(14) Uani 1 1 d D U . . .
H98D H 0.1614 0.3741 -0.1663 0.362 Uiso 1 1 calc R U . . .
H98E H 0.2027 0.3632 -0.1620 0.362 Uiso 1 1 calc R U . . .
H98F H 0.1742 0.3917 -0.1952 0.362 Uiso 1 1 calc R U . . .
O991 O 0.6790(7) 0.5795(8) 0.5942(5) 0.242(10) Uani 1 1 d D U . . .
C992 C 0.6691(5) 0.5548(7) 0.6131(5) 0.125(6) Uani 1 1 d D U . . .
C993 C 0.6910(6) 0.5621(10) 0.6499(5) 0.214(12) Uani 1 1 d D U . . .
H99A H 0.7114 0.5855 0.6534 0.321 Uiso 1 1 calc R U . . .
H99B H 0.7011 0.5297 0.6605 0.321 Uiso 1 1 calc R U . . .
H99C H 0.6751 0.5759 0.6601 0.321 Uiso 1 1 calc R U . . .
C994 C 0.6360(7) 0.5213(10) 0.5998(7) 0.243(14) Uani 1 1 d D U . . .
H99D H 0.6251 0.5219 0.5749 0.364 Uiso 1 1 calc R U . . .
H99E H 0.6177 0.5331 0.6079 0.364 Uiso 1 1 calc R U . . .
H99F H 0.6435 0.4869 0.6078 0.364 Uiso 1 1 calc R U . . .

loop_
_atom_site_aniso_label
_atom_site_aniso_U_11
_atom_site_aniso_U_22
_atom_site_aniso_U_33
_atom_site_aniso_U_23
_atom_site_aniso_U_13
_atom_site_aniso_U_12
Cr1 0.0374(7) 0.0306(7) 0.0339(7) 0.0007(6) 0.0214(6) -0.0011(6)
Cr2 0.0322(7) 0.0348(7) 0.0281(7) 0.0031(6) 0.0159(6) 0.0021(6)
Cr3 0.0322(7) 0.0554(9) 0.0302(7) 0.0040(7) 0.0142(6) -0.0032(7)
Cr4 0.0339(7) 0.0314(7) 0.0371(8) 0.0005(6) 0.0234(6) -0.0022(6)
Cr5 0.0326(7) 0.0286(7) 0.0320(7) 0.0001(6) 0.0201(6) -0.0049(6)
Cr6 0.0415(8) 0.0306(7) 0.0402(8) 0.0064(6) 0.0267(7) 0.0036(6)
Cr7 0.0288(7) 0.0344(7) 0.0280(7) -0.0045(6) 0.0162(6) -0.0013(6)
Cr8 0.0279(7) 0.0265(6) 0.0274(7) -0.0018(5) 0.0151(6) 0.0026(5)
Cr9 0.0336(7) 0.0280(7) 0.0302(7) -0.0053(6) 0.0188(6) -0.0005(6)
Cr10 0.0285(7) 0.0325(7) 0.0257(7) 0.0031(5) 0.0154(6) -0.0008(5)
Cr11 0.0330(7) 0.0284(7) 0.0259(7) -0.0005(5) 0.0160(6) -0.0012(5)
Cr12 0.0649(10) 0.0259(7) 0.0467(9) 0.0101(6) 0.0399(8) 0.0101(7)
Co1 0.0420(7) 0.0360(6) 0.0281(6) 0.0036(5) 0.0180(5) -0.0052(5)
Co2 0.0302(6) 0.0354(6) 0.0300(6) 0.0046(5) 0.0155(5) 0.0058(5)
Co3 0.0294(6) 0.0382(6) 0.0390(7) 0.0094(5) 0.0186(5) 0.0068(5)
Co4 0.0345(6) 0.0362(6) 0.0394(7) 0.0053(5) 0.0212(5) 0.0016(5)
Co5 0.0331(6) 0.0257(6) 0.0334(6) -0.0009(5) 0.0192(5) -0.0041(5)
Co6 0.0371(6) 0.0266(6) 0.0377(6) -0.0038(5) 0.0238(5) -0.0027(5)
Co7 0.0306(6) 0.0362(6) 0.0305(6) -0.0071(5) 0.0175(5) -0.0039(5)
Co8 0.0289(6) 0.0299(6) 0.0278(6) -0.0032(5) 0.0142(5) 0.0006(5)
Co9 0.0325(6) 0.0248(5) 0.0259(6) 0.0003(4) 0.0162(5) 0.0019(4)
Co10 0.0313(6) 0.0341(6) 0.0256(6) -0.0013(5) 0.0172(5) 0.0006(5)
Co11 0.0360(6) 0.0234(5) 0.0288(6) 0.0005(4) 0.0184(5) -0.0019(5)
Co12 0.0336(6) 0.0259(6) 0.0309(6) 0.0036(5) 0.0178(5) -0.0020(5)
O1 0.031(3) 0.040(3) 0.036(3) 0.001(3) 0.021(3) -0.002(3)
O2 0.031(3) 0.029(3) 0.034(3) -0.001(2) 0.019(3) -0.006(2)
O3 0.035(3) 0.024(3) 0.030(3) -0.003(2) 0.019(3) -0.007(2)
O4 0.035(3) 0.027(3) 0.033(3) -0.003(2) 0.018(3) -0.002(2)
O7 0.037(3) 0.027(3) 0.038(3) -0.006(2) 0.024(3) -0.002(2)
O8 0.025(3) 0.031(3) 0.032(3) -0.005(2) 0.017(2) 0.004(2)
O9 0.027(3) 0.031(3) 0.024(3) 0.000(2) 0.008(2) 0.004(2)
O10 0.029(3) 0.028(3) 0.031(3) -0.003(2) 0.016(2) 0.006(2)
O13 0.034(3) 0.033(3) 0.028(3) -0.003(2) 0.019(3) -0.002(2)
O14 0.035(3) 0.028(3) 0.025(3) -0.001(2) 0.017(2) -0.003(2)
O15 0.044(3) 0.025(3) 0.036(3) -0.002(2) 0.025(3) -0.003(2)
O16 0.034(3) 0.026(3) 0.033(3) 0.002(2) 0.021(3) 0.000(2)
O19 0.040(3) 0.034(3) 0.036(3) 0.003(3) 0.022(3) -0.003(3)
O20 0.033(3) 0.028(3) 0.034(3) 0.003(2) 0.020(3) 0.000(2)
O21 0.030(3) 0.032(3) 0.028(3) 0.006(2) 0.012(2) 0.007(2)
O22 0.027(3) 0.038(3) 0.033(3) 0.005(3) 0.017(3) 0.007(2)
O111 0.035(3) 0.051(4) 0.046(4) 0.007(3) 0.014(3) -0.002(3)
C112 0.040(5) 0.061(7) 0.048(6) 0.001(5) 0.023(5) 0.002(5)
O113 0.044(4) 0.058(4) 0.047(4) -0.006(3) 0.014(3) -0.012(3)
C114 0.031(5) 0.060(9) 0.037(7) 0.007(6) 0.015(5) -0.004(6)
C115 0.069(11) 0.066(11) 0.046(8) 0.005(8) 0.006(8) -0.020(8)
C116 0.054(9) 0.084(12) 0.063(10) 0.014(9) 0.001(8) 0.000(8)
C117 0.067(10) 0.102(16) 0.042(8) -0.010(12) 0.018(7) -0.018(13)
X114 0.031(5) 0.060(9) 0.037(7) 0.007(6) 0.015(5) -0.004(6)
X115 0.069(11) 0.066(11) 0.046(8) 0.005(8) 0.006(8) -0.020(8)
X116 0.054(9) 0.084(12) 0.063(10) 0.014(9) 0.001(8) 0.000(8)
X117 0.067(10) 0.102(16) 0.042(8) -0.010(12) 0.018(7) -0.018(13)
O121 0.066(4) 0.036(3) 0.036(4) 0.002(3) 0.027(3) -0.005(3)
C122 0.035(5) 0.036(5) 0.044(6) -0.007(4) 0.025(4) -0.006(4)
O123 0.047(4) 0.032(3) 0.038(3) -0.002(3) 0.022(3) -0.002(3)
C124 0.049(5) 0.034(5) 0.042(5) -0.009(4) 0.026(5) -0.009(4)
C125 0.085(8) 0.032(5) 0.063(7) -0.011(5) 0.027(6) -0.014(5)
C126 0.087(9) 0.076(8) 0.098(10) -0.039(8) 0.066(8) -0.010(7)
C127 0.079(8) 0.045(6) 0.040(6) -0.009(5) 0.019(6) 0.002(5)
O131 0.043(4) 0.057(4) 0.067(5) 0.020(4) 0.038(4) 0.010(3)
C132 0.025(5) 0.040(5) 0.062(6) -0.005(5) 0.018(5) -0.003(4)
O133 0.043(4) 0.051(4) 0.055(4) 0.010(3) 0.036(3) 0.004(3)
C134 0.040(5) 0.048(6) 0.074(7) 0.008(5) 0.040(5) 0.004(4)
C135 0.081(10) 0.099(11) 0.135(14) -0.019(10) 0.072(10) -0.020(8)
C136 0.050(7) 0.085(9) 0.134(13) 0.029(9) 0.056(8) 0.010(6)
C137 0.044(6) 0.084(9) 0.096(10) 0.017(8) 0.033(7) 0.002(6)
O141 0.034(3) 0.035(3) 0.046(4) -0.001(3) 0.021(3) -0.005(3)
C142 0.042(5) 0.040(5) 0.042(5) -0.004(4) 0.027(4) -0.013(4)
O143 0.036(3) 0.034(3) 0.043(4) -0.009(3) 0.019(3) -0.012(3)
C144 0.038(5) 0.042(5) 0.065(7) -0.016(5) 0.024(5) -0.024(4)
C145 0.095(10) 0.101(10) 0.078(9) -0.014(8) 0.055(8) -0.062(8)
C146 0.041(6) 0.053(7) 0.134(13) -0.027(8) 0.003(7) -0.010(5)
C147 0.060(7) 0.052(7) 0.096(9) -0.031(6) 0.035(7) -0.028(6)
O151 0.058(4) 0.038(4) 0.046(4) 0.004(3) 0.037(3) 0.004(3)
C152 0.031(4) 0.044(5) 0.034(5) -0.008(4) 0.018(4) -0.008(4)
O153 0.044(4) 0.036(3) 0.045(4) 0.009(3) 0.028(3) 0.000(3)
C154 0.044(5) 0.050(6) 0.035(5) -0.003(4) 0.025(4) 0.001(4)
C155 0.063(7) 0.112(10) 0.066(8) 0.026(7) 0.050(7) 0.016(7)
C156 0.089(9) 0.072(8) 0.043(6) -0.011(5) 0.043(6) -0.006(6)
C157 0.080(8) 0.063(7) 0.042(6) 0.003(5) 0.044(6) -0.007(6)
O161 0.055(4) 0.033(3) 0.058(4) 0.011(3) 0.042(4) -0.001(3)
C162 0.054(6) 0.028(5) 0.041(5) 0.002(4) 0.028(5) -0.006(4)
O163 0.061(4) 0.052(4) 0.081(5) 0.029(4) 0.056(4) 0.019(3)
C164 0.047(6) 0.042(5) 0.055(5) 0.010(4) 0.031(5) 0.000(5)
C165 0.115(13) 0.066(10) 0.078(10) 0.027(8) 0.025(10) -0.024(10)
C166 0.081(11) 0.038(7) 0.069(13) 0.000(9) 0.037(9) -0.005(8)
C167 0.078(10) 0.050(7) 0.091(12) 0.023(10) 0.054(10) -0.003(7)
X164 0.047(6) 0.042(5) 0.055(5) 0.010(4) 0.031(5) 0.000(5)
X165 0.115(13) 0.066(10) 0.078(10) 0.027(8) 0.025(10) -0.024(10)
X166 0.081(11) 0.038(7) 0.069(13) 0.000(9) 0.037(9) -0.005(8)
X167 0.078(10) 0.050(7) 0.091(12) 0.023(10) 0.054(10) -0.003(7)
O171 0.036(3) 0.041(3) 0.030(3) -0.006(3) 0.014(3) -0.003(3)
C172 0.036(5) 0.031(4) 0.031(4) -0.001(4) 0.019(4) -0.007(4)
O173 0.036(3) 0.066(4) 0.032(3) -0.003(3) 0.016(3) 0.000(3)
C174 0.038(5) 0.056(6) 0.042(5) -0.004(5) 0.014(4) -0.012(4)
C175 0.049(6) 0.083(8) 0.044(6) -0.005(6) 0.017(5) -0.023(6)
C176 0.071(8) 0.082(8) 0.053(7) -0.036(6) 0.034(6) -0.014(6)
C177 0.066(7) 0.083(8) 0.035(6) 0.014(5) 0.016(5) -0.013(6)
O181 0.052(4) 0.056(4) 0.068(5) 0.027(4) 0.039(4) 0.019(3)
C182 0.044(5) 0.032(5) 0.054(6) 0.006(4) 0.026(5) 0.008(4)
O183 0.046(4) 0.042(4) 0.051(4) 0.007(3) 0.030(3) 0.012(3)
C184 0.051(6) 0.048(6) 0.083(8) 0.027(6) 0.034(6) 0.021(5)
C185 0.091(9) 0.080(8) 0.102(10) 0.031(7) 0.052(8) 0.043(7)
C186 0.068(8) 0.091(10) 0.111(11) 0.013(8) 0.004(8) -0.008(7)
C187 0.092(9) 0.133(12) 0.107(10) 0.064(9) 0.061(8) 0.049(9)
O191 0.066(4) 0.028(3) 0.060(4) -0.008(3) 0.046(4) -0.010(3)
C192 0.056(6) 0.026(5) 0.058(6) 0.001(4) 0.031(5) -0.002(4)
O193 0.051(4) 0.033(3) 0.048(4) -0.008(3) 0.033(3) -0.011(3)
C194 0.084(8) 0.031(5) 0.080(8) -0.021(5) 0.048(7) -0.026(5)
C195 0.181(17) 0.030(6) 0.117(13) -0.010(7) 0.055(12) -0.027(8)
C196 0.089(10) 0.071(8) 0.095(10) -0.048(8) 0.045(8) -0.031(7)
C197 0.089(10) 0.068(8) 0.114(12) -0.037(8) 0.055(9) -0.030(7)
O201 0.034(3) 0.028(3) 0.049(4) -0.007(3) 0.028(3) -0.009(3)
C202 0.040(5) 0.031(5) 0.043(5) -0.005(4) 0.027(4) -0.004(4)
O203 0.038(4) 0.033(3) 0.064(4) -0.013(3) 0.017(3) -0.001(3)
C204 0.033(5) 0.025(4) 0.051(6) -0.001(4) 0.014(4) -0.005(4)
C205 0.103(11) 0.041(7) 0.188(17) -0.013(8) 0.102(12) -0.017(7)
C206 0.111(11) 0.062(8) 0.063(8) -0.025(6) 0.015(8) 0.026(8)
C207 0.058(7) 0.035(6) 0.075(8) -0.013(5) 0.005(6) 0.007(5)
O211 0.037(3) 0.035(3) 0.035(3) -0.003(3) 0.018(3) -0.002(3)
C212 0.036(5) 0.036(5) 0.043(5) 0.001(4) 0.019(4) -0.003(4)
O213 0.045(4) 0.035(3) 0.045(4) -0.005(3) 0.018(3) -0.003(3)
C214 0.052(6) 0.052(6) 0.034(5) -0.008(4) 0.009(5) 0.001(5)
C215 0.063(7) 0.056(6) 0.034(5) -0.004(5) 0.007(5) 0.008(5)
C216 0.059(7) 0.069(8) 0.063(8) -0.011(6) 0.007(6) -0.019(6)
C217 0.066(7) 0.076(8) 0.050(7) -0.012(6) 0.018(6) 0.016(6)
O221 0.038(3) 0.034(3) 0.044(4) 0.004(3) 0.027(3) 0.001(3)
C222 0.045(5) 0.035(5) 0.034(5) -0.003(4) 0.023(4) -0.007(4)
O223 0.060(4) 0.038(4) 0.045(4) 0.003(3) 0.035(3) 0.008(3)
C224 0.083(8) 0.043(6) 0.073(7) 0.018(5) 0.067(7) 0.016(5)
C225 0.107(10) 0.062(7) 0.107(10) 0.033(7) 0.093(9) 0.031(7)
C226 0.096(10) 0.040(6) 0.167(14) 0.014(8) 0.095(10) -0.003(6)
C227 0.119(11) 0.106(11) 0.070(8) 0.037(8) 0.067(9) 0.043(9)
N231 0.035(4) 0.028(4) 0.045(4) -0.004(3) 0.023(3) -0.003(3)
C232 0.044(5) 0.036(5) 0.045(5) -0.017(4) 0.027(4) -0.014(4)
C233 0.049(6) 0.049(6) 0.041(5) -0.021(4) 0.024(5) -0.015(5)
C234 0.040(5) 0.036(5) 0.040(5) -0.009(4) 0.024(4) -0.001(4)
N235 0.038(4) 0.037(4) 0.028(4) -0.003(3) 0.019(3) 0.002(3)
C236 0.033(4) 0.028(4) 0.024(4) -0.001(3) 0.015(3) -0.001(3)
C237 0.038(5) 0.029(4) 0.028(4) 0.000(3) 0.018(4) 0.001(4)
N238 0.029(4) 0.034(4) 0.034(4) -0.005(3) 0.013(3) 0.002(3)
C239 0.040(5) 0.036(5) 0.036(5) -0.009(4) 0.012(4) -0.005(4)
C240 0.047(5) 0.038(5) 0.038(5) -0.018(4) 0.021(4) -0.006(4)
C241 0.039(5) 0.043(5) 0.037(5) -0.014(4) 0.024(4) -0.003(4)
N242 0.043(4) 0.032(4) 0.037(4) -0.007(3) 0.029(3) -0.006(3)
O311 0.032(3) 0.044(4) 0.045(4) -0.006(3) 0.022(3) 0.000(3)
C312 0.045(6) 0.060(6) 0.047(6) 0.002(5) 0.028(5) 0.007(5)
O313 0.044(4) 0.049(4) 0.073(5) 0.009(4) 0.033(4) 0.004(3)
C314 0.067(7) 0.049(6) 0.059(7) -0.005(5) 0.040(6) 0.002(5)
C315 0.058(7) 0.054(7) 0.084(9) 0.002(6) 0.034(7) 0.007(5)
C316 0.084(9) 0.050(7) 0.095(10) -0.001(6) 0.056(8) -0.004(6)
C317 0.093(9) 0.048(7) 0.079(9) -0.015(6) 0.048(8) -0.006(6)
O321 0.030(3) 0.048(4) 0.036(3) 0.003(3) 0.013(3) -0.003(3)
C322 0.036(5) 0.039(5) 0.030(5) -0.007(4) 0.019(4) -0.001(4)
O323 0.032(3) 0.042(3) 0.033(3) 0.000(3) 0.014(3) -0.005(3)
C324 0.041(5) 0.051(6) 0.030(5) -0.001(4) 0.016(4) -0.002(4)
C325 0.064(7) 0.055(6) 0.044(6) 0.012(5) 0.020(5) 0.007(5)
C326 0.035(5) 0.064(7) 0.041(6) 0.013(5) 0.007(4) 0.012(5)
C327 0.067(7) 0.062(7) 0.040(6) 0.001(5) 0.030(5) 0.010(5)
O331 0.042(4) 0.046(4) 0.045(4) -0.012(3) 0.031(3) -0.011(3)
C332 0.039(5) 0.038(5) 0.032(5) -0.006(4) 0.018(4) 0.000(4)
O333 0.037(3) 0.046(4) 0.039(3) -0.014(3) 0.027(3) -0.008(3)
C334 0.050(6) 0.040(5) 0.050(6) -0.006(4) 0.036(5) 0.000(4)
C335 0.069(7) 0.059(7) 0.057(7) -0.026(5) 0.038(6) -0.007(6)
C336 0.095(9) 0.060(7) 0.070(8) -0.023(6) 0.065(7) -0.011(6)
C337 0.075(8) 0.077(8) 0.059(7) -0.003(6) 0.041(6) 0.027(7)
O341 0.031(3) 0.036(3) 0.033(3) -0.006(3) 0.018(3) -0.001(2)
C342 0.035(5) 0.028(4) 0.041(5) -0.001(4) 0.025(4) 0.006(4)
O343 0.034(3) 0.029(3) 0.033(3) -0.003(2) 0.015(3) 0.005(2)
C344 0.035(5) 0.033(5) 0.046(5) -0.006(4) 0.017(4) 0.012(4)
C345 0.090(10) 0.088(10) 0.067(8) 0.013(7) 0.023(7) 0.063(8)
C346 0.048(6) 0.038(6) 0.104(10) -0.032(6) 0.008(6) 0.013(5)
C347 0.045(6) 0.048(6) 0.139(12) 0.004(7) 0.053(7) 0.006(5)
O351 0.033(3) 0.043(3) 0.032(3) -0.007(3) 0.018(3) -0.009(3)
C352 0.033(5) 0.034(5) 0.034(5) -0.002(4) 0.021(4) 0.000(4)
O353 0.031(3) 0.034(3) 0.027(3) -0.002(2) 0.014(2) 0.001(2)
C354 0.041(5) 0.070(7) 0.033(5) -0.006(5) 0.024(4) -0.016(5)
C355 0.094(9) 0.060(7) 0.063(7) 0.012(6) 0.046(7) -0.010(7)
C356 0.068(8) 0.079(8) 0.075(8) -0.011(7) 0.053(7) -0.013(6)
C357 0.053(7) 0.133(12) 0.056(7) -0.004(7) 0.026(6) -0.046(8)
O361 0.032(3) 0.035(3) 0.032(3) -0.007(3) 0.016(3) 0.003(2)
C362 0.029(4) 0.031(4) 0.029(4) 0.000(4) 0.010(4) 0.004(4)
O363 0.037(3) 0.037(3) 0.047(4) -0.014(3) 0.027(3) -0.009(3)
C364 0.031(5) 0.038(5) 0.043(5) -0.009(4) 0.017(4) -0.004(4)
C365 0.036(5) 0.075(8) 0.056(7) -0.019(6) 0.012(5) -0.002(5)
C366 0.037(5) 0.065(7) 0.065(7) -0.019(5) 0.032(5) -0.005(5)
C367 0.061(7) 0.052(7) 0.099(9) 0.002(6) 0.051(7) -0.013(5)
O371 0.042(3) 0.032(3) 0.028(3) 0.003(2) 0.018(3) 0.007(3)
C372 0.024(4) 0.026(4) 0.037(5) -0.002(3) 0.018(4) -0.002(3)
O373 0.045(4) 0.030(3) 0.040(3) 0.000(3) 0.027(3) 0.005(3)
C374 0.047(5) 0.035(5) 0.053(6) 0.011(4) 0.035(5) 0.011(4)
C375 0.054(6) 0.070(7) 0.039(6) 0.009(5) 0.014(5) 0.023(5)
C376 0.073(7) 0.036(5) 0.081(8) 0.023(5) 0.059(7) 0.012(5)
C377 0.063(6) 0.037(5) 0.067(7) 0.017(5) 0.045(6) 0.022(5)
O381 0.051(4) 0.035(3) 0.046(4) -0.012(3) 0.035(3) -0.011(3)
C382 0.047(5) 0.033(5) 0.038(5) -0.005(4) 0.023(4) 0.000(4)
O383 0.055(4) 0.037(3) 0.035(3) -0.009(3) 0.028(3) -0.012(3)
C384 0.041(10) 0.030(8) 0.032(8) 0.002(7) 0.019(8) -0.003(7)
C385 0.052(12) 0.054(17) 0.068(10) -0.012(11) 0.030(10) -0.010(10)
C386 0.12(2) 0.083(18) 0.048(12) -0.031(11) 0.061(13) -0.047(14)
C387 0.086(17) 0.040(7) 0.073(18) -0.006(12) 0.034(14) -0.003(11)
X384 0.041(10) 0.030(8) 0.032(8) 0.002(7) 0.019(8) -0.003(7)
X385 0.052(12) 0.054(17) 0.068(10) -0.012(11) 0.030(10) -0.010(10)
X386 0.12(2) 0.083(18) 0.048(12) -0.031(11) 0.061(13) -0.047(14)
X387 0.086(17) 0.040(7) 0.073(18) -0.006(12) 0.034(14) -0.003(11)
O391 0.033(3) 0.038(3) 0.028(3) 0.000(3) 0.012(3) 0.005(3)
C392 0.036(5) 0.033(5) 0.036(5) -0.012(4) 0.012(4) -0.001(4)
O393 0.037(3) 0.036(3) 0.035(3) 0.003(3) 0.016(3) 0.005(3)
C394 0.050(6) 0.040(5) 0.041(5) 0.008(4) 0.011(5) 0.017(4)
C395 0.086(9) 0.074(9) 0.075(9) 0.031(7) 0.032(7) 0.038(7)
C396 0.053(7) 0.077(8) 0.053(7) 0.007(6) 0.007(6) 0.016(6)
C397 0.060(7) 0.057(7) 0.075(8) -0.004(6) 0.025(6) 0.027(6)
O401 0.034(3) 0.036(3) 0.032(3) -0.002(3) 0.014(3) 0.005(3)
C402 0.031(4) 0.034(5) 0.035(5) -0.001(4) 0.017(4) 0.001(4)
O403 0.042(4) 0.042(4) 0.033(3) -0.001(3) 0.010(3) 0.010(3)
C404 0.033(5) 0.047(5) 0.039(5) 0.002(4) 0.019(4) 0.004(4)
C405 0.044(6) 0.050(6) 0.053(6) 0.010(5) 0.014(5) 0.007(5)
C406 0.044(6) 0.059(6) 0.038(5) -0.005(5) 0.006(5) 0.004(5)
C407 0.038(6) 0.071(7) 0.075(8) 0.012(6) 0.034(6) 0.009(5)
O411 0.039(3) 0.031(3) 0.037(3) -0.004(3) 0.016(3) 0.001(3)
C412 0.034(5) 0.032(5) 0.044(5) 0.004(4) 0.019(4) 0.001(4)
O413 0.045(4) 0.033(3) 0.043(4) -0.008(3) 0.016(3) -0.003(3)
C414 0.056(6) 0.038(5) 0.058(7) 0.002(5) 0.021(5) -0.004(5)
C415 0.108(11) 0.057(7) 0.059(8) 0.018(6) 0.030(7) -0.003(7)
C416 0.063(7) 0.045(6) 0.078(8) -0.009(6) 0.037(6) -0.014(5)
C417 0.072(8) 0.039(6) 0.090(9) 0.001(6) 0.037(7) 0.005(5)
O421 0.033(3) 0.045(4) 0.036(3) -0.006(3) 0.019(3) -0.003(3)
C422 0.036(5) 0.028(4) 0.029(4) 0.000(4) 0.017(4) 0.002(4)
O423 0.038(3) 0.042(3) 0.029(3) -0.002(3) 0.017(3) -0.005(3)
C424 0.043(5) 0.042(5) 0.040(5) -0.010(4) 0.027(4) -0.015(4)
C425 0.039(5) 0.063(7) 0.055(6) -0.018(5) 0.030(5) -0.010(5)
C426 0.067(7) 0.081(8) 0.039(6) -0.015(5) 0.036(5) -0.032(6)
C427 0.061(7) 0.052(6) 0.058(7) 0.004(5) 0.034(6) -0.010(5)
N431 0.033(4) 0.027(3) 0.025(3) -0.001(3) 0.012(3) -0.002(3)
C432 0.052(5) 0.028(4) 0.031(5) 0.006(4) 0.017(4) 0.009(4)
C433 0.062(6) 0.036(5) 0.030(5) 0.009(4) 0.016(5) 0.010(5)
C434 0.053(6) 0.048(5) 0.027(5) 0.003(4) 0.025(4) -0.004(4)
N435 0.033(4) 0.038(4) 0.025(4) 0.007(3) 0.014(3) -0.002(3)
C436 0.036(4) 0.024(4) 0.023(4) -0.004(3) 0.016(4) -0.007(3)
C437 0.023(4) 0.021(4) 0.023(4) -0.003(3) 0.010(3) -0.005(3)
N438 0.028(3) 0.027(3) 0.028(4) 0.000(3) 0.014(3) -0.002(3)
C439 0.038(5) 0.029(4) 0.038(5) 0.001(4) 0.020(4) 0.003(4)
C440 0.047(5) 0.032(4) 0.033(5) 0.011(4) 0.026(4) 0.010(4)
C441 0.049(5) 0.032(5) 0.031(5) 0.007(4) 0.022(4) 0.010(4)
N442 0.040(4) 0.025(3) 0.029(4) 0.005(3) 0.021(3) 0.007(3)
O511 0.038(3) 0.039(3) 0.032(3) -0.009(3) 0.014(3) 0.002(3)
C512 0.046(5) 0.033(5) 0.038(5) 0.003(4) 0.025(4) 0.001(4)
O513 0.044(4) 0.040(4) 0.052(4) -0.006(3) 0.022(3) -0.004(3)
C514 0.040(5) 0.056(6) 0.042(5) -0.007(5) 0.018(4) -0.011(5)
C515 0.056(6) 0.066(7) 0.048(6) -0.016(5) 0.021(5) -0.020(5)
C516 0.050(6) 0.054(6) 0.054(6) -0.011(5) 0.027(5) -0.007(5)
C517 0.052(6) 0.063(7) 0.055(7) 0.012(6) 0.012(5) 0.000(5)
O521 0.037(3) 0.037(3) 0.048(4) -0.005(3) 0.027(3) -0.004(3)
C522 0.039(5) 0.043(5) 0.015(4) 0.000(3) 0.016(4) -0.006(4)
O523 0.033(3) 0.032(3) 0.038(3) 0.007(3) 0.012(3) 0.002(3)
C524 0.047(5) 0.038(5) 0.034(5) -0.002(4) 0.024(4) -0.007(4)
C525 0.053(6) 0.048(6) 0.038(5) 0.008(4) 0.027(5) -0.015(5)
C526 0.045(6) 0.060(6) 0.035(5) 0.004(5) 0.011(4) -0.022(5)
C527 0.082(8) 0.039(6) 0.094(9) -0.022(6) 0.058(7) -0.019(6)
O531 0.045(4) 0.042(3) 0.035(3) 0.005(3) 0.025(3) 0.012(3)
C532 0.035(5) 0.029(4) 0.031(4) 0.001(4) 0.016(4) -0.006(4)
O533 0.035(3) 0.047(4) 0.029(3) 0.011(3) 0.020(3) 0.004(3)
C534 0.032(4) 0.038(5) 0.026(4) 0.000(4) 0.016(4) 0.001(4)
C535 0.044(6) 0.072(7) 0.033(5) -0.002(5) 0.018(4) -0.003(5)
C536 0.053(6) 0.047(5) 0.027(5) 0.006(4) 0.022(4) -0.001(4)
C537 0.053(6) 0.043(5) 0.036(5) -0.010(4) 0.029(4) -0.003(4)
O541 0.036(3) 0.040(4) 0.027(3) -0.004(3) 0.017(3) 0.000(3)
C542 0.030(4) 0.045(5) 0.031(5) -0.012(4) 0.017(4) -0.003(4)
O543 0.039(3) 0.034(3) 0.034(3) -0.004(3) 0.017(3) -0.002(3)
C544 0.044(5) 0.058(6) 0.032(5) -0.016(4) 0.016(4) -0.014(5)
C545 0.057(6) 0.050(6) 0.055(6) -0.023(5) 0.023(5) -0.013(5)
C546 0.083(8) 0.079(8) 0.056(7) -0.038(6) 0.043(7) -0.016(7)
C547 0.062(7) 0.072(8) 0.040(6) -0.023(6) 0.003(5) -0.001(6)
O551 0.032(3) 0.048(4) 0.041(4) 0.015(3) 0.021(3) 0.005(3)
C552 0.034(5) 0.044(5) 0.034(5) 0.008(4) 0.018(4) 0.004(4)
O553 0.034(3) 0.044(4) 0.034(3) 0.007(3) 0.022(3) 0.005(3)
C554 0.037(5) 0.065(7) 0.049(6) 0.022(5) 0.029(5) 0.011(5)
C555 0.050(6) 0.094(9) 0.081(8) 0.029(7) 0.048(6) 0.026(6)
C556 0.037(6) 0.085(8) 0.072(8) 0.015(6) 0.029(6) -0.006(5)
C557 0.055(7) 0.095(9) 0.055(7) 0.016(6) 0.041(6) 0.013(6)
O561 0.025(16) 0.035(3) 0.030(7) 0.002(3) 0.015(10) 0.005(5)
C562 0.052(6) 0.042(6) 0.045(6) -0.007(5) 0.032(5) 0.000(5)
O563 0.09(2) 0.026(8) 0.066(11) 0.005(7) 0.054(15) 0.007(10)
C564 0.071(7) 0.031(5) 0.056(7) -0.004(5) 0.044(6) 0.008(5)
C565 0.134(17) 0.074(14) 0.103(16) -0.029(11) 0.043(15) 0.036(13)
C566 0.104(16) 0.050(11) 0.079(11) 0.004(9) 0.047(12) 0.024(9)
C567 0.089(14) 0.067(10) 0.097(15) -0.012(11) 0.057(11) 0.016(11)
Y561 0.025(16) 0.035(3) 0.030(7) 0.002(3) 0.015(10) 0.005(5)
X562 0.052(6) 0.042(6) 0.045(6) -0.007(5) 0.032(5) 0.000(5)
Y563 0.09(2) 0.026(8) 0.066(11) 0.005(7) 0.054(15) 0.007(10)
X564 0.071(7) 0.031(5) 0.056(7) -0.004(5) 0.044(6) 0.008(5)
X565 0.134(17) 0.074(14) 0.103(16) -0.029(11) 0.043(15) 0.036(13)
X566 0.104(16) 0.050(11) 0.079(11) 0.004(9) 0.047(12) 0.024(9)
X567 0.089(14) 0.067(10) 0.097(15) -0.012(11) 0.057(11) 0.016(11)
O571 0.034(3) 0.033(3) 0.028(3) 0.004(2) 0.008(3) -0.003(3)
C572 0.039(5) 0.041(5) 0.025(4) -0.005(4) 0.018(4) 0.007(4)
O573 0.038(3) 0.053(4) 0.038(3) 0.020(3) 0.027(3) 0.018(3)
C574 0.032(5) 0.069(7) 0.030(5) -0.003(5) 0.008(4) 0.005(5)
C575 0.041(6) 0.073(8) 0.085(9) 0.008(7) 0.006(6) -0.018(6)
C576 0.041(6) 0.101(10) 0.063(7) -0.030(7) 0.022(6) 0.003(6)
C577 0.058(7) 0.101(10) 0.032(5) -0.013(6) 0.010(5) 0.011(7)
O581 0.072(13) 0.043(8) 0.027(7) 0.014(7) 0.030(8) 0.031(8)
C582 0.051(11) 0.032(9) 0.038(10) 0.009(8) 0.026(9) 0.006(8)
O583 0.040(10) 0.042(5) 0.027(11) 0.003(12) 0.016(12) 0.006(7)
C584 0.046(7) 0.030(6) 0.040(7) 0.008(5) 0.024(6) 0.008(5)
C585 0.066(8) 0.058(8) 0.067(9) 0.017(8) 0.042(8) 0.030(6)
C586 0.039(11) 0.044(10) 0.023(8) 0.000(7) 0.006(7) 0.005(7)
C587 0.046(8) 0.053(9) 0.062(9) 0.010(7) 0.025(7) -0.005(7)
Y581 0.072(13) 0.043(8) 0.027(7) 0.014(7) 0.030(8) 0.031(8)
X582 0.051(11) 0.032(9) 0.038(10) 0.009(8) 0.026(9) 0.006(8)
Y583 0.040(10) 0.042(5) 0.027(11) 0.003(12) 0.016(12) 0.006(7)
X584 0.046(7) 0.030(6) 0.040(7) 0.008(5) 0.024(6) 0.008(5)
X585 0.066(8) 0.058(8) 0.067(9) 0.017(8) 0.042(8) 0.030(6)
X586 0.039(11) 0.044(10) 0.023(8) 0.000(7) 0.006(7) 0.005(7)
X587 0.046(8) 0.053(9) 0.062(9) 0.010(7) 0.025(7) -0.005(7)
O591 0.097(6) 0.029(3) 0.065(5) -0.005(3) 0.060(4) -0.014(3)
C592 0.072(7) 0.028(5) 0.043(6) 0.008(4) 0.021(5) -0.010(5)
O593 0.054(4) 0.044(4) 0.037(4) -0.002(3) 0.024(3) -0.021(3)
C594 0.081(8) 0.035(6) 0.062(7) -0.004(5) 0.017(6) -0.024(5)
C595 0.129(11) 0.051(7) 0.092(10) 0.005(7) 0.009(8) -0.027(8)
C596 0.115(10) 0.052(7) 0.055(7) -0.016(6) 0.024(7) -0.012(7)
C597 0.079(8) 0.088(9) 0.083(9) -0.004(7) 0.032(7) -0.032(7)
O601 0.042(3) 0.025(3) 0.026(3) 0.000(2) 0.015(3) -0.006(2)
C602 0.034(4) 0.031(4) 0.030(4) 0.004(4) 0.019(4) -0.001(4)
O603 0.038(3) 0.025(3) 0.040(3) 0.004(3) 0.016(3) -0.001(3)
C604 0.040(5) 0.024(4) 0.036(5) 0.000(4) 0.014(4) -0.005(4)
C605 0.049(6) 0.036(6) 0.107(10) 0.010(6) 0.005(7) -0.014(5)
C606 0.054(6) 0.032(5) 0.045(5) 0.001(4) 0.020(5) -0.013(4)
C607 0.160(14) 0.037(6) 0.044(6) -0.004(5) 0.044(8) 0.013(7)
O611 0.035(3) 0.035(3) 0.035(3) -0.003(3) 0.020(3) -0.006(3)
C612 0.046(5) 0.035(5) 0.040(5) -0.007(4) 0.024(4) -0.008(4)
O613 0.051(4) 0.033(3) 0.041(4) -0.004(3) 0.019(3) -0.009(3)
C614 0.038(5) 0.047(6) 0.051(6) -0.001(5) 0.018(5) -0.016(4)
C615 0.037(5) 0.067(7) 0.065(7) 0.000(6) 0.022(5) -0.001(5)
C616 0.059(7) 0.075(8) 0.081(9) 0.003(7) 0.027(7) -0.029(6)
C617 0.053(6) 0.064(7) 0.052(6) -0.022(5) 0.014(5) -0.019(5)
O621 0.063(4) 0.030(3) 0.037(3) 0.009(3) 0.034(3) 0.008(3)
C622 0.044(5) 0.026(4) 0.034(5) 0.001(4) 0.023(4) 0.005(4)
O623 0.038(3) 0.051(4) 0.055(4) 0.023(3) 0.031(3) 0.010(3)
C624 0.082(6) 0.055(6) 0.057(6) 0.016(5) 0.052(5) 0.021(5)
C625 0.088(9) 0.082(8) 0.078(8) -0.011(7) 0.047(7) 0.022(7)
C626 0.051(6) 0.093(9) 0.098(9) -0.006(7) 0.052(7) 0.002(6)
C627 0.096(9) 0.123(11) 0.115(10) 0.046(9) 0.090(8) 0.030(8)
N631 0.037(4) 0.029(4) 0.028(4) 0.003(3) 0.012(3) -0.002(3)
C632 0.043(5) 0.047(5) 0.033(5) 0.004(4) 0.015(4) -0.017(4)
C633 0.047(5) 0.042(5) 0.039(5) 0.005(4) 0.019(4) -0.016(4)
C634 0.043(5) 0.048(6) 0.038(5) 0.012(4) 0.020(4) -0.005(4)
N635 0.044(4) 0.035(4) 0.034(4) 0.006(3) 0.024(3) -0.001(3)
C636 0.038(5) 0.023(4) 0.043(5) 0.010(4) 0.021(4) 0.001(4)
C637 0.033(4) 0.024(4) 0.035(5) 0.003(3) 0.019(4) 0.003(3)
N638 0.035(4) 0.033(4) 0.027(4) 0.005(3) 0.012(3) -0.003(3)
C639 0.038(5) 0.038(5) 0.034(5) 0.001(4) 0.013(4) -0.008(4)
C640 0.042(5) 0.036(5) 0.042(5) 0.002(4) 0.024(4) -0.007(4)
C641 0.052(6) 0.032(5) 0.041(5) 0.001(4) 0.029(5) -0.008(4)
N642 0.040(4) 0.028(4) 0.031(4) 0.005(3) 0.023(3) -0.003(3)
O711 0.058(4) 0.032(3) 0.032(3) 0.006(3) 0.021(3) 0.002(3)
C712 0.057(6) 0.040(5) 0.032(5) 0.001(4) 0.016(5) -0.007(5)
O713 0.068(5) 0.030(3) 0.038(4) 0.008(3) 0.017(3) 0.007(3)
C714 0.076(8) 0.033(5) 0.050(6) 0.005(5) 0.014(6) -0.002(5)
C715 0.165(15) 0.044(7) 0.070(9) 0.012(6) 0.033(9) 0.015(8)
C716 0.121(12) 0.050(8) 0.109(12) -0.003(8) 0.024(10) -0.014(8)
C717 0.167(15) 0.047(7) 0.117(12) 0.009(8) 0.085(12) 0.020(9)
O721 0.044(4) 0.047(4) 0.038(4) 0.002(3) 0.019(3) -0.004(3)
C722 0.035(5) 0.041(5) 0.038(5) 0.012(4) 0.021(4) 0.000(4)
O723 0.036(3) 0.039(3) 0.045(4) 0.006(3) 0.020(3) -0.001(3)
C724 0.034(5) 0.052(6) 0.064(7) 0.005(5) 0.021(5) -0.001(4)
C725 0.059(7) 0.057(7) 0.068(8) 0.017(6) 0.004(6) -0.001(6)
C726 0.044(6) 0.042(6) 0.103(9) 0.003(6) 0.036(6) 0.006(5)
C727 0.045(6) 0.077(8) 0.092(9) 0.006(7) 0.042(6) 0.002(6)
O731 0.061(4) 0.048(4) 0.034(3) -0.005(3) 0.027(3) -0.018(3)
C732 0.047(5) 0.036(5) 0.046(6) 0.000(4) 0.026(5) -0.010(4)
O733 0.051(4) 0.042(4) 0.047(4) -0.006(3) 0.030(3) -0.011(3)
C734 0.065(7) 0.071(7) 0.045(6) -0.006(5) 0.036(5) -0.036(6)
C735 0.090(10) 0.070(9) 0.103(11) 0.027(8) 0.060(9) -0.006(7)
C736 0.128(9) 0.117(9) 0.094(8) 0.005(7) 0.071(7) -0.045(7)
C737 0.077(9) 0.072(8) 0.109(11) -0.003(7) 0.069(8) -0.019(7)
O741 0.051(4) 0.036(3) 0.034(3) 0.005(3) 0.021(3) 0.001(3)
C742 0.050(6) 0.042(5) 0.035(5) 0.008(4) 0.029(5) 0.009(4)
O743 0.037(3) 0.038(3) 0.041(3) 0.009(3) 0.022(3) 0.008(3)
C744 0.068(7) 0.039(5) 0.033(5) 0.008(4) 0.020(5) 0.009(5)
C745 0.130(12) 0.080(9) 0.041(6) 0.024(6) 0.052(7) 0.037(8)
C746 0.108(10) 0.046(7) 0.053(7) 0.014(5) 0.015(7) 0.004(7)
C747 0.061(7) 0.071(8) 0.072(8) 0.036(7) 0.017(6) 0.027(6)
O751 0.046(4) 0.044(4) 0.053(4) -0.007(3) 0.033(3) -0.002(3)
C752 0.044(5) 0.026(4) 0.036(5) 0.007(4) 0.022(4) 0.007(4)
O753 0.038(3) 0.044(4) 0.032(3) 0.003(3) 0.019(3) 0.003(3)
C754 0.050(5) 0.032(5) 0.044(5) -0.002(4) 0.030(5) 0.002(4)
C755 0.069(7) 0.065(7) 0.060(7) 0.013(6) 0.044(6) 0.030(6)
C756 0.095(8) 0.040(5) 0.070(7) 0.002(5) 0.069(7) 0.002(5)
C757 0.071(7) 0.050(6) 0.059(7) -0.005(5) 0.049(6) -0.001(5)
O761 0.038(4) 0.058(4) 0.033(3) -0.003(3) 0.015(3) -0.009(3)
C762 0.054(6) 0.065(7) 0.032(5) -0.003(5) 0.021(5) -0.012(5)
O763 0.038(4) 0.096(6) 0.036(4) 0.009(4) 0.016(3) -0.009(4)
C764 0.056(7) 0.113(11) 0.045(6) 0.009(7) 0.022(6) -0.017(7)
C765 0.079(8) 0.118(10) 0.036(6) 0.004(6) 0.034(6) -0.016(7)
C766 0.144(13) 0.152(13) 0.062(8) -0.020(9) 0.049(9) -0.067(11)
C767 0.094(10) 0.177(14) 0.074(9) 0.033(10) 0.022(8) 0.040(10)
O771 0.039(3) 0.035(3) 0.035(3) -0.001(3) 0.020(3) 0.001(3)
C772 0.058(6) 0.038(5) 0.028(5) -0.007(4) 0.023(4) 0.002(5)
O773 0.046(4) 0.045(4) 0.044(4) -0.007(3) 0.025(3) -0.006(3)
C774 0.078(7) 0.034(5) 0.053(6) -0.005(4) 0.048(6) -0.002(5)
C775 0.088(9) 0.048(6) 0.063(7) -0.015(5) 0.043(7) -0.014(6)
C776 0.132(12) 0.037(6) 0.095(10) 0.005(6) 0.082(9) 0.000(7)
C777 0.074(8) 0.052(7) 0.066(7) -0.011(6) 0.033(6) 0.025(6)
O781 0.046(7) 0.044(9) 0.042(4) -0.019(7) 0.028(4) -0.007(8)
C782 0.051(15) 0.081(15) 0.055(8) -0.018(9) 0.029(8) -0.032(14)
O783 0.035(5) 0.039(5) 0.042(5) -0.001(4) 0.020(4) 0.001(4)
C784 0.113(19) 0.072(14) 0.065(13) -0.015(11) 0.053(13) -0.030(11)
C785 0.096(11) 0.100(11) 0.103(12) -0.019(10) 0.032(9) -0.029(9)
C786 0.138(17) 0.101(12) 0.160(14) -0.030(10) 0.056(11) -0.004(12)
C787 0.112(14) 0.134(16) 0.160(15) -0.005(12) 0.058(11) -0.054(12)
Y781 0.046(7) 0.044(9) 0.042(4) -0.019(7) 0.028(4) -0.007(8)
X782 0.051(15) 0.081(15) 0.055(8) -0.018(9) 0.029(8) -0.032(14)
Y783 0.047(10) 0.051(10) 0.049(9) -0.001(5) 0.021(5) -0.006(5)
X784 0.113(19) 0.072(14) 0.065(13) -0.015(11) 0.053(13) -0.030(11)
X785 0.096(11) 0.100(11) 0.103(12) -0.019(10) 0.032(9) -0.029(9)
X786 0.138(17) 0.101(12) 0.160(14) -0.030(10) 0.056(11) -0.004(12)
X787 0.112(14) 0.134(16) 0.160(15) -0.005(12) 0.058(11) -0.054(12)
O791 0.038(4) 0.067(4) 0.044(4) 0.023(3) 0.024(3) 0.010(3)
C792 0.037(5) 0.049(6) 0.043(5) 0.015(5) 0.019(4) 0.009(4)
O793 0.047(4) 0.054(4) 0.059(4) 0.027(4) 0.031(3) 0.018(3)
C794 0.037(6) 0.062(7) 0.077(8) 0.040(6) 0.021(5) 0.020(5)
C795 0.082(7) 0.074(7) 0.098(7) 0.013(6) 0.064(6) 0.016(5)
C796 0.044(5) 0.074(7) 0.107(8) 0.034(6) 0.024(5) 0.005(5)
C797 0.046(5) 0.057(6) 0.069(6) 0.026(5) 0.019(5) 0.004(4)
O801 0.032(3) 0.033(3) 0.037(3) 0.008(3) 0.020(3) 0.004(2)
C802 0.031(4) 0.041(5) 0.029(4) 0.002(4) 0.019(4) 0.003(4)
O803 0.033(3) 0.036(3) 0.040(3) 0.005(3) 0.016(3) 0.004(3)
C804 0.032(5) 0.037(5) 0.033(5) 0.005(4) 0.011(4) 0.006(4)
C805 0.061(7) 0.062(7) 0.051(6) 0.021(5) 0.021(6) 0.004(6)
C806 0.041(5) 0.041(5) 0.052(6) 0.006(5) 0.004(5) 0.007(4)
C807 0.037(5) 0.045(6) 0.059(7) -0.005(5) 0.001(5) 0.013(4)
O811 0.043(4) 0.035(3) 0.038(3) 0.004(3) 0.021(3) 0.009(3)
C812 0.042(5) 0.039(5) 0.036(5) 0.005(4) 0.019(4) 0.007(4)
O813 0.036(3) 0.040(4) 0.058(4) 0.009(3) 0.020(3) 0.011(3)
C814 0.051(6) 0.038(5) 0.044(5) 0.007(4) 0.025(5) 0.017(4)
C815 0.063(7) 0.041(6) 0.053(6) 0.011(5) 0.022(5) 0.014(5)
C816 0.057(6) 0.042(6) 0.056(6) -0.010(5) 0.023(5) 0.006(5)
C817 0.048(6) 0.047(6) 0.057(6) 0.001(5) 0.020(5) 0.015(5)
O821 0.038(3) 0.065(4) 0.030(3) 0.005(3) 0.020(3) 0.000(3)
C822 0.032(5) 0.040(5) 0.044(5) 0.007(4) 0.015(4) 0.003(4)
O823 0.060(4) 0.050(4) 0.052(4) -0.009(3) 0.037(4) -0.012(3)
C824 0.038(5) 0.073(7) 0.033(5) 0.002(5) 0.025(4) 0.004(5)
C825 0.059(7) 0.075(8) 0.039(6) 0.009(5) 0.026(5) -0.005(6)
C826 0.070(7) 0.059(7) 0.043(6) 0.006(5) 0.029(6) 0.010(6)
C827 0.063(8) 0.131(12) 0.069(8) -0.015(8) 0.050(7) -0.008(8)
N831 0.029(4) 0.036(4) 0.044(4) 0.010(3) 0.020(3) 0.007(3)
C832 0.042(6) 0.057(6) 0.070(7) 0.022(5) 0.035(5) 0.017(5)
C833 0.049(6) 0.064(7) 0.083(8) 0.028(6) 0.049(6) 0.025(5)
C834 0.047(6) 0.059(6) 0.074(7) 0.020(5) 0.048(6) 0.018(5)
N835 0.037(4) 0.044(4) 0.043(4) 0.008(3) 0.024(4) 0.004(3)
C836 0.032(4) 0.036(5) 0.033(5) -0.002(4) 0.019(4) 0.006(4)
C837 0.035(5) 0.028(4) 0.034(5) 0.001(4) 0.014(4) 0.006(4)
N838 0.031(4) 0.032(4) 0.036(4) 0.000(3) 0.014(3) 0.001(3)
C839 0.040(5) 0.031(5) 0.047(5) 0.004(4) 0.018(4) 0.009(4)
C840 0.036(5) 0.045(5) 0.060(6) 0.009(5) 0.031(5) 0.008(4)
C841 0.035(5) 0.051(6) 0.048(6) 0.015(5) 0.022(4) 0.011(4)
N842 0.034(4) 0.043(4) 0.044(4) 0.008(3) 0.026(4) 0.008(3)
O901 0.077(6) 0.072(6) 0.070(6) -0.006(5) 0.022(5) -0.006(5)
C902 0.081(8) 0.075(8) 0.080(8) 0.019(7) 0.018(7) -0.018(7)
C903 0.139(14) 0.093(11) 0.204(18) 0.063(12) 0.111(14) 0.043(10)
C904 0.142(15) 0.123(14) 0.113(14) 0.031(11) -0.031(11) -0.036(12)
O861 0.21(2) 0.22(3) 0.15(2) 0.04(2) -0.014(18) -0.04(2)
C862 0.16(2) 0.16(2) 0.14(2) 0.015(14) 0.053(14) -0.009(14)
C863 0.28(4) 0.29(5) 0.29(4) 0.00(3) 0.12(3) 0.04(3)
C864 0.073(16) 0.086(17) 0.12(2) -0.039(16) 0.030(15) 0.000(14)
O871 0.17(2) 0.112(16) 0.108(16) -0.037(14) -0.004(14) -0.025(15)
C872 0.15(2) 0.15(2) 0.14(2) -0.013(14) 0.059(14) -0.001(14)
C873 0.22(3) 0.17(3) 0.13(3) 0.06(2) 0.05(2) -0.03(2)
C874 0.18(3) 0.15(3) 0.18(3) -0.01(2) 0.08(2) 0.02(2)
O881 0.167(12) 0.079(7) 0.122(10) 0.004(7) -0.019(8) 0.011(8)
C882 0.144(13) 0.112(12) 0.128(12) 0.012(10) 0.033(10) -0.008(10)
C883 0.27(2) 0.146(18) 0.18(2) 0.015(16) 0.106(18) -0.019(18)
C884 0.31(3) 0.29(3) 0.37(3) 0.04(3) 0.00(2) -0.01(3)
O891 0.229(18) 0.236(19) 0.183(16) 0.002(14) 0.047(14) 0.050(15)
C892 0.138(12) 0.101(11) 0.132(12) -0.011(10) 0.048(10) 0.005(10)
C893 0.23(2) 0.20(2) 0.21(2) 0.000(17) 0.154(18) -0.039(17)
C894 0.148(17) 0.152(17) 0.23(2) -0.032(16) 0.105(16) -0.025(14)
O911 0.088(7) 0.171(11) 0.113(8) -0.070(8) 0.050(7) 0.002(7)
C912 0.103(9) 0.106(10) 0.081(8) -0.014(7) 0.057(8) -0.005(8)
C913 0.134(14) 0.084(11) 0.172(16) -0.018(11) 0.089(13) -0.031(10)
C914 0.23(2) 0.196(19) 0.144(16) -0.017(14) 0.127(16) -0.090(16)
O921 0.199(14) 0.101(10) 0.209(15) 0.032(10) 0.027(11) -0.064(10)
C922 0.130(11) 0.089(9) 0.106(10) 0.033(8) 0.055(9) -0.011(9)
C923 0.134(14) 0.129(14) 0.114(13) 0.033(11) 0.066(11) -0.003(11)
C924 0.128(13) 0.106(12) 0.109(12) 0.009(10) 0.060(11) -0.033(10)
O931 0.083(9) 0.055(7) 0.118(11) 0.010(7) 0.027(9) -0.008(8)
C932 0.117(13) 0.101(14) 0.101(13) 0.000(9) 0.039(9) 0.006(9)
C933 0.115(16) 0.109(14) 0.091(15) 0.009(13) 0.012(11) -0.022(13)
C934 0.076(11) 0.059(10) 0.110(13) -0.004(9) 0.025(10) -0.007(9)
O941 0.131(12) 0.102(10) 0.058(8) 0.033(7) 0.048(8) 0.015(8)
C942 0.076(7) 0.075(7) 0.059(6) 0.021(6) 0.028(6) 0.023(6)
C943 0.111(13) 0.094(13) 0.068(10) 0.029(11) 0.038(9) 0.006(12)
C944 0.110(14) 0.097(14) 0.136(16) 0.008(12) 0.037(12) -0.003(12)
O936 0.083(9) 0.055(7) 0.118(11) 0.010(7) 0.027(9) -0.008(8)
C937 0.117(13) 0.101(14) 0.101(13) 0.000(9) 0.039(9) 0.006(9)
C938 0.115(16) 0.109(14) 0.091(15) 0.009(13) 0.012(11) -0.022(13)
C939 0.076(11) 0.059(10) 0.110(13) -0.004(9) 0.025(10) -0.007(9)
O946 0.131(12) 0.102(10) 0.058(8) 0.033(7) 0.048(8) 0.015(8)
C947 0.076(7) 0.075(7) 0.059(6) 0.021(6) 0.028(6) 0.023(6)
C948 0.111(13) 0.094(13) 0.068(10) 0.029(11) 0.038(9) 0.006(12)
C949 0.110(14) 0.097(14) 0.136(16) 0.008(12) 0.037(12) -0.003(12)
O951 0.194(15) 0.163(14) 0.185(15) 0.086(12) -0.026(12) 0.005(12)
C952 0.217(19) 0.192(19) 0.220(19) 0.018(14) 0.071(14) -0.012(13)
C953 0.27(3) 0.20(2) 0.31(3) 0.10(2) 0.09(2) -0.06(2)
C954 0.23(2) 0.21(2) 0.35(3) 0.00(2) 0.14(2) 0.00(2)
O961 0.30(2) 0.41(3) 0.38(3) -0.06(2) 0.18(2) 0.12(2)
C962 0.173(15) 0.177(15) 0.152(14) -0.009(12) 0.070(12) 0.036(12)
C963 0.20(2) 0.121(16) 0.25(2) 0.011(17) 0.056(18) -0.017(16)
C964 0.29(3) 0.20(2) 0.30(3) 0.02(2) 0.07(2) -0.06(2)
O971 0.32(2) 0.35(2) 0.30(2) -0.156(19) 0.189(18) -0.031(18)
C972 0.130(12) 0.147(13) 0.126(12) -0.035(10) 0.050(10) 0.015(10)
C973 0.091(11) 0.148(16) 0.120(14) 0.036(12) 0.002(10) 0.006(11)
C974 0.133(15) 0.152(17) 0.165(17) -0.025(14) 0.058(13) 0.023(13)
O981 0.187(14) 0.227(17) 0.173(14) 0.022(12) 0.074(12) 0.100(13)
C982 0.161(14) 0.145(13) 0.108(11) -0.017(10) 0.050(10) 0.044(11)
C983 0.178(19) 0.26(2) 0.132(16) 0.004(16) 0.092(15) 0.015(18)
C984 0.34(3) 0.23(3) 0.19(2) 0.018(19) 0.14(2) 0.00(2)
O991 0.35(2) 0.246(19) 0.203(16) 0.020(14) 0.184(16) -0.031(17)
C992 0.136(12) 0.127(12) 0.131(12) -0.023(10) 0.074(10) 0.023(10)
C993 0.18(2) 0.27(2) 0.151(19) 0.014(18) 0.030(16) 0.090(19)
C994 0.28(3) 0.22(2) 0.30(3) -0.12(2) 0.19(2) -0.01(2)

loop_
_atom_type_symbol
_atom_type_description
_atom_type_scat_dispersion_real
_atom_type_scat_dispersion_imag
_atom_type_scat_source
C C 0.0033 0.0016 'International Tables Vol C Tables 4.2.6.8 and 6.1.1.4'
H H 0.0000 0.0000 'International Tables Vol C Tables 4.2.6.8 and 6.1.1.4'
N N 0.0061 0.0033 'International Tables Vol C Tables 4.2.6.8 and 6.1.1.4'
O O 0.0106 0.0060 'International Tables Vol C Tables 4.2.6.8 and 6.1.1.4'
Cr Cr 0.3209 0.6236 'International Tables Vol C Tables 4.2.6.8 and 6.1.1.4'
Co Co 0.3494 0.9721 'International Tables Vol C Tables 4.2.6.8 and 6.1.1.4'

loop_
_exptl_crystal_face_index_h
_exptl_crystal_face_index_k
_exptl_crystal_face_index_l
_exptl_crystal_face_perp_dist
-2.00 1.00 0.00 0.0800
2.00 -1.00 0.00 0.0800
-1.00 -1.00 2.00 0.1600
1.00 1.00 -2.00 0.1500
1.00 2.00 0.00 0.0600
-1.00 -2.00 0.00 0.0800

loop_
_geom_angle_atom_site_label_1
_geom_angle_atom_site_label_2
_geom_angle_atom_site_label_3
_geom_angle
O20 Cr1 O723 89.1(2)
O20 Cr1 O19 92.1(2)
O723 Cr1 O19 95.8(3)
O20 Cr1 O733 176.8(2)
O723 Cr1 O733 91.9(3)
O19 Cr1 O733 90.9(2)
O20 Cr1 O741 92.2(2)
O723 Cr1 O741 175.4(3)
O19 Cr1 O741 88.5(2)
O733 Cr1 O741 86.6(3)
O20 Cr1 O751 91.8(2)
O723 Cr1 O751 86.2(3)
O19 Cr1 O751 175.6(2)
O733 Cr1 O751 85.2(3)
O741 Cr1 O751 89.4(3)
O20 Cr2 O753 92.7(2)
O20 Cr2 O771 90.8(2)
O753 Cr2 O771 87.4(2)
O20 Cr2 O743 91.2(2)
O753 Cr2 O743 91.0(2)
O771 Cr2 O743 177.5(2)
O20 Cr2 O761 175.6(2)
O753 Cr2 O761 83.8(2)
O771 Cr2 O761 91.8(3)
O743 Cr2 O761 86.1(3)
O20 Cr2 O21 91.1(2)
O753 Cr2 O21 176.2(2)
O771 Cr2 O21 92.5(2)
O743 Cr2 O21 88.9(2)
O761 Cr2 O21 92.4(2)
O781 Cr3 O791 88.1(4)
O781 Cr3 O773 90.9(4)
O791 Cr3 O773 176.8(3)
O781 Cr3 O22 99.6(5)
O791 Cr3 O22 93.7(2)
O773 Cr3 O22 89.4(2)
O781 Cr3 O763 85.2(6)
O791 Cr3 O763 85.4(3)
O773 Cr3 O763 91.6(3)
O22 Cr3 O763 175.1(3)
O781 Cr3 O21 173.6(5)
O791 Cr3 O21 86.0(3)
O773 Cr3 O21 94.8(2)
O22 Cr3 O21 83.3(2)
O763 Cr3 O21 91.8(3)
O791 Cr3 Y781 101.2(9)
O773 Cr3 Y781 77.8(8)
O22 Cr3 Y781 99.0(9)
O763 Cr3 Y781 85.9(9)
O21 Cr3 Y781 172.1(7)
O2 Cr4 O1 91.9(2)
O2 Cr4 O151 92.2(2)
O1 Cr4 O151 174.5(3)
O2 Cr4 O123 90.8(2)
O1 Cr4 O123 97.4(2)
O151 Cr4 O123 86.1(3)
O2 Cr4 O133 176.7(2)
O1 Cr4 O133 91.2(2)
O151 Cr4 O133 84.7(3)
O123 Cr4 O133 90.1(3)
O2 Cr4 O141 92.9(2)
O1 Cr4 O141 88.3(2)
O151 Cr4 O141 87.9(3)
O123 Cr4 O141 173.1(2)
O133 Cr4 O141 85.9(3)
O2 Cr5 O171 92.2(2)
O2 Cr5 O143 91.6(2)
O171 Cr5 O143 175.7(3)
O2 Cr5 O3 92.0(2)
O171 Cr5 O3 93.8(2)
O143 Cr5 O3 88.1(2)
O2 Cr5 O153 92.3(2)
O171 Cr5 O153 87.7(2)
O143 Cr5 O153 90.1(2)
O3 Cr5 O153 175.4(2)
O2 Cr5 O161 175.0(2)
O171 Cr5 O161 90.8(3)
O143 Cr5 O161 85.4(3)
O3 Cr5 O161 91.8(2)
O153 Cr5 O161 83.8(2)
O191 Cr6 O4 93.9(2)
O191 Cr6 O181 96.2(3)
O4 Cr6 O181 95.2(3)
O191 Cr6 O173 175.0(3)
O4 Cr6 O173 90.6(2)
O181 Cr6 O173 85.7(3)
O191 Cr6 O163 86.3(3)
O4 Cr6 O163 179.7(3)
O181 Cr6 O163 85.0(3)
O173 Cr6 O163 89.3(3)
O191 Cr6 O3 85.6(3)
O4 Cr6 O3 86.0(2)
O181 Cr6 O3 177.8(3)
O173 Cr6 O3 92.4(2)
O163 Cr6 O3 93.8(2)
O8 Cr7 O7 91.3(2)
O8 Cr7 O323 90.8(2)
O7 Cr7 O323 96.8(2)
O8 Cr7 O333 177.0(2)
O7 Cr7 O333 91.5(2)
O323 Cr7 O333 89.9(3)
O8 Cr7 O341 92.0(2)
O7 Cr7 O341 88.7(2)
O323 Cr7 O341 173.8(2)
O333 Cr7 O341 87.0(2)
O8 Cr7 O351 91.3(2)
O7 Cr7 O351 176.1(2)
O323 Cr7 O351 86.1(2)
O333 Cr7 O351 85.9(2)
O341 Cr7 O351 88.3(2)
O8 Cr8 O371 90.6(2)
O8 Cr8 O343 91.7(2)
O371 Cr8 O343 176.3(2)
O8 Cr8 O9 90.6(2)
O371 Cr8 O9 92.9(2)
O343 Cr8 O9 90.0(2)
O8 Cr8 O353 92.7(2)
O371 Cr8 O353 87.0(2)
O343 Cr8 O353 89.9(2)
O9 Cr8 O353 176.7(2)
O8 Cr8 O361 176.6(2)
O371 Cr8 O361 91.2(2)
O343 Cr8 O361 86.4(2)
O9 Cr8 O361 92.1(2)
O353 Cr8 O361 84.6(2)
O391 Cr9 O10 94.7(2)
O391 Cr9 O381 94.4(3)
O10 Cr9 O381 95.4(2)
O391 Cr9 O373 176.2(2)
O10 Cr9 O373 88.5(2)
O381 Cr9 O373 87.2(3)
O391 Cr9 O363 86.9(3)
O10 Cr9 O363 178.4(3)
O381 Cr9 O363 84.3(2)
O373 Cr9 O363 89.9(2)
O391 Cr9 O9 86.7(2)
O10 Cr9 O9 85.5(2)
O381 Cr9 O9 178.5(2)
O373 Cr9 O9 91.6(2)
O363 Cr9 O9 94.7(2)
O14 Cr10 O523 88.4(2)
O14 Cr10 O13 91.1(2)
O523 Cr10 O13 96.2(2)
O14 Cr10 O533 178.1(2)
O523 Cr10 O533 92.8(2)
O13 Cr10 O533 90.1(2)
O14 Cr10 O551 92.9(2)
O523 Cr10 O551 86.2(3)
O13 Cr10 O551 175.3(2)
O533 Cr10 O551 85.8(2)
O14 Cr10 O541 91.7(2)
O523 Cr10 O541 175.1(2)
O13 Cr10 O541 88.7(2)
O533 Cr10 O541 86.9(2)
O551 Cr10 O541 88.9(2)
O14 Cr11 O561 175.0(10)
O14 Cr11 O571 89.5(2)
O561 Cr11 O571 94.3(10)
O14 Cr11 O543 91.6(2)
O561 Cr11 O543 84.6(10)
O571 Cr11 O543 178.6(3)
O14 Cr11 O553 92.8(2)
O561 Cr11 O553 84.1(8)
O571 Cr11 O553 87.9(2)
O543 Cr11 O553 91.1(2)
O14 Cr11 O15 91.9(2)
O561 Cr11 O15 91.2(8)
O571 Cr11 O15 92.1(2)
O543 Cr11 O15 88.8(2)
O553 Cr11 O15 175.3(2)
O14 Cr11 Y561 172.3(15)
O571 Cr11 Y561 86.9(19)
O543 Cr11 Y561 91.9(19)
O553 Cr11 Y561 80.2(13)
O15 Cr11 Y561 95.0(13)
Y581 Cr12 Y563 77.5(19)
Y581 Cr12 O591 84.8(12)
Y563 Cr12 O591 92(2)
Y581 Cr12 O16 102.5(10)
Y563 Cr12 O16 174(2)
O591 Cr12 O16 94.2(3)
Y581 Cr12 O573 94.9(12)
Y563 Cr12 O573 83(2)
O591 Cr12 O573 175.4(3)
O16 Cr12 O573 90.4(2)
Y581 Cr12 O15 168.2(10)
Y563 Cr12 O15 95.9(18)
O591 Cr12 O15 85.7(3)
O16 Cr12 O15 85.2(2)
O573 Cr12 O15 94.0(2)
O591 Cr12 O563 81.9(10)
O16 Cr12 O563 175.1(12)
O573 Cr12 O563 93.5(10)
O15 Cr12 O563 91.6(10)
O591 Cr12 O581 98.2(6)
O16 Cr12 O581 93.8(5)
O573 Cr12 O581 82.2(6)
O15 Cr12 O581 176.0(5)
O563 Cr12 O581 89.6(11)
O721 Co1 O19 101.4(2)
O721 Co1 O731 91.1(3)
O19 Co1 O731 92.7(2)
O721 Co1 N638 89.6(3)
O19 Co1 N638 96.2(2)
O731 Co1 N638 170.8(3)
O721 Co1 N635 91.0(3)
O19 Co1 N635 166.1(3)
O731 Co1 N635 93.3(2)
N638 Co1 N635 77.5(3)
O721 Co1 O711 169.2(3)
O19 Co1 O711 88.7(2)
O731 Co1 O711 84.9(2)
N638 Co1 O711 92.8(2)
N635 Co1 O711 79.3(3)
O821 Co2 O801 91.1(2)
O821 Co2 O22 98.3(2)
O801 Co2 O22 97.0(2)
O821 Co2 O811 94.0(2)
O801 Co2 O811 92.8(2)
O22 Co2 O811 164.1(2)
O821 Co2 O813 87.4(3)
O801 Co2 O813 153.8(2)
O22 Co2 O813 109.0(2)
O811 Co2 O813 61.3(2)
O821 Co2 O21 168.1(2)
O801 Co2 O21 98.9(2)
O22 Co2 O21 74.4(2)
O811 Co2 O21 91.8(2)
O813 Co2 O21 86.3(2)
O821 Co2 C812 88.8(3)
O801 Co2 C812 123.3(3)
O22 Co2 C812 139.0(3)
O811 Co2 C812 30.8(3)
O813 Co2 C812 30.6(3)
O21 Co2 C812 90.8(2)
Y783 Co3 O823 166.3(8)
Y783 Co3 O22 98.4(8)
O823 Co3 O22 95.2(2)
O823 Co3 O783 168.5(4)
O22 Co3 O783 93.1(4)
Y783 Co3 O793 85.8(8)
O823 Co3 O793 91.9(3)
O22 Co3 O793 93.6(2)
O783 Co3 O793 95.6(5)
Y783 Co3 N831 83.3(8)
O823 Co3 N831 83.1(3)
O22 Co3 N831 178.3(3)
O783 Co3 N831 88.7(5)
O793 Co3 N831 86.2(3)
Y783 Co3 N842 88.2(8)
O823 Co3 N842 90.0(3)
O22 Co3 N842 103.7(2)
O783 Co3 N842 80.3(5)
O793 Co3 N842 162.3(3)
N831 Co3 N842 76.6(2)
O121 Co4 O131 92.3(3)
O121 Co4 O1 100.3(2)
O131 Co4 O1 92.7(2)
O121 Co4 N838 90.5(3)
O131 Co4 N838 166.9(3)
O1 Co4 N838 99.4(2)
O121 Co4 O111 170.0(3)
O131 Co4 O111 86.0(3)
O1 Co4 O111 89.6(2)
N838 Co4 O111 89.0(3)
O121 Co4 N835 89.3(3)
O131 Co4 N835 89.4(3)
O1 Co4 N835 170.1(3)
N838 Co4 N835 77.9(3)
O111 Co4 N835 80.9(3)
O201 Co5 O221 92.3(2)
O201 Co5 O4 97.9(2)
O221 Co5 O4 97.4(2)
O201 Co5 O213 154.8(2)
O221 Co5 O213 91.3(2)
O4 Co5 O213 106.4(2)
O201 Co5 O211 93.8(2)
O221 Co5 O211 90.5(2)
O4 Co5 O211 165.6(2)
O213 Co5 O211 61.3(2)
O201 Co5 O3 94.5(2)
O221 Co5 O3 171.0(2)
O4 Co5 O3 75.8(2)
O213 Co5 O3 85.0(2)
O211 Co5 O3 94.9(2)
O201 Co5 C212 125.0(3)
O221 Co5 C212 87.5(3)
O4 Co5 C212 136.7(3)
O213 Co5 C212 30.3(3)
O211 Co5 C212 31.3(2)
O3 Co5 C212 93.5(2)
O223 Co6 O183 167.9(2)
O223 Co6 O4 94.0(2)
O183 Co6 O4 96.5(2)
O223 Co6 O193 92.6(3)
O183 Co6 O193 92.2(3)
O4 Co6 O193 96.3(2)
O223 Co6 N231 80.8(3)
O183 Co6 N231 88.1(3)
O4 Co6 N231 172.5(2)
O193 Co6 N231 89.5(2)
O223 Co6 N242 89.4(3)
O183 Co6 N242 83.2(3)
O4 Co6 N242 98.0(2)
O193 Co6 N242 165.4(2)
N231 Co6 N242 76.6(2)
O321 Co7 O331 91.0(3)
O321 Co7 O7 99.0(2)
O331 Co7 O7 92.1(2)
O321 Co7 N238 92.0(3)
O331 Co7 N238 168.8(3)
O7 Co7 N238 98.0(2)
O321 Co7 O311 172.4(2)
O331 Co7 O311 88.7(2)
O7 Co7 O311 88.6(2)
N238 Co7 O311 86.9(2)
O321 Co7 N235 92.3(2)
O331 Co7 N235 91.7(2)
O7 Co7 N235 168.0(2)
N238 Co7 N235 77.4(3)
O311 Co7 N235 80.2(2)
O401 Co8 O421 92.0(2)
O401 Co8 O10 97.9(2)
O421 Co8 O10 98.0(2)
O401 Co8 O413 157.0(2)
O421 Co8 O413 91.5(2)
O10 Co8 O413 104.1(2)
O401 Co8 O411 95.6(2)
O421 Co8 O411 89.9(2)
O10 Co8 O411 164.0(2)
O413 Co8 O411 61.7(2)
O401 Co8 O9 97.0(2)
O421 Co8 O9 169.3(2)
O10 Co8 O9 75.03(19)
O413 Co8 O9 82.5(2)
O411 Co8 O9 95.0(2)
O401 Co8 C412 126.8(3)
O421 Co8 C412 87.6(3)
O10 Co8 C412 134.8(3)
O413 Co8 C412 30.7(3)
O411 Co8 C412 31.2(3)
O9 Co8 C412 91.7(2)
O423 Co9 O10 94.6(2)
O423 Co9 O383 167.0(2)
O10 Co9 O383 97.4(2)
O423 Co9 O393 94.4(2)
O10 Co9 O393 97.3(2)
O383 Co9 O393 89.1(2)
O423 Co9 N431 80.0(2)
O10 Co9 N431 171.7(2)
O383 Co9 N431 87.5(2)
O393 Co9 N431 89.4(2)
O423 Co9 N442 89.0(2)
O10 Co9 N442 96.3(2)
O383 Co9 N442 84.7(3)
O393 Co9 N442 165.7(2)
N431 Co9 N442 77.5(2)
O521 Co10 O531 92.7(2)
O521 Co10 O13 102.2(2)
O531 Co10 O13 91.6(2)
O521 Co10 N438 89.9(2)
O531 Co10 N438 170.8(2)
O13 Co10 N438 96.5(2)
O521 Co10 N435 92.6(2)
O531 Co10 N435 92.7(2)
O13 Co10 N435 164.4(2)
N438 Co10 N435 78.4(2)
O521 Co10 O511 169.9(2)
O531 Co10 O511 86.1(2)
O13 Co10 O511 87.9(2)
N438 Co10 O511 89.9(2)
N435 Co10 O511 77.4(2)
O601 Co11 O621 91.3(2)
O601 Co11 O611 94.1(2)
O621 Co11 O611 92.4(2)
O601 Co11 O16 98.1(2)
O621 Co11 O16 98.8(2)
O611 Co11 O16 163.2(2)
O601 Co11 O613 155.3(2)
O621 Co11 O613 87.5(2)
O611 Co11 O613 61.4(2)
O16 Co11 O613 106.4(2)
O601 Co11 O15 98.7(2)
O621 Co11 O15 168.7(2)
O611 Co11 O15 92.3(2)
O16 Co11 O15 74.6(2)
O613 Co11 O15 85.7(2)
O601 Co11 C612 125.1(3)
O621 Co11 C612 88.0(3)
O611 Co11 C612 31.2(3)
O16 Co11 C612 136.3(3)
O613 Co11 C612 30.3(3)
O15 Co11 C612 90.7(2)
Y583 Co12 O623 171.0(17)
Y583 Co12 O16 92(2)
O623 Co12 O16 96.7(2)
Y583 Co12 O593 88(3)
O623 Co12 O593 92.0(3)
O16 Co12 O593 95.9(2)
O623 Co12 O583 164.8(5)
O16 Co12 O583 96.4(12)
O593 Co12 O583 94.3(18)
Y583 Co12 N631 90.3(19)
O623 Co12 N631 80.7(2)
O16 Co12 N631 175.2(2)
O593 Co12 N631 88.3(2)
O583 Co12 N631 85.7(11)
Y583 Co12 N642 86(3)
O623 Co12 N642 91.2(3)
O16 Co12 N642 99.2(2)
O593 Co12 N642 164.1(2)
O583 Co12 N642 79.1(15)
N631 Co12 N642 76.8(2)
Cr4 O1 Co4 115.2(3)
Cr4 O1 H1 120.5
Co4 O1 H1 113.4
Cr5 O2 Cr4 122.8(3)
Cr5 O2 H2 112.1
Cr4 O2 H2 124.0
Cr5 O3 Cr6 119.5(3)
Cr5 O3 Co5 129.8(3)
Cr6 O3 Co5 95.3(2)
Cr5 O3 H3 118.9
Cr6 O3 H3 99.5
Co5 O3 H3 85.8
Cr6 O4 Co6 114.3(3)
Cr6 O4 Co5 102.5(2)
Co6 O4 Co5 116.7(3)
Cr6 O4 H4 107.6
Co6 O4 H4 107.6
Co5 O4 H4 107.6
Cr7 O7 Co7 115.8(3)
Cr7 O7 H7 102.4
Co7 O7 H7 92.4
Cr8 O8 Cr7 122.6(3)
Cr8 O8 H8 111.8
Cr7 O8 H8 123.8
Cr8 O9 Cr9 119.1(3)
Cr8 O9 Co8 130.5(3)
Cr9 O9 Co8 95.3(2)
Cr8 O9 H9 108.9
Cr9 O9 H9 94.3
Co8 O9 H9 102.2
Cr9 O10 Co9 113.5(3)
Cr9 O10 Co8 104.1(2)
Co9 O10 Co8 116.4(3)
Cr9 O10 H10 107.5
Co9 O10 H10 107.5
Co8 O10 H10 107.5
Cr10 O13 Co10 114.0(3)
Cr10 O13 H13 109.3
Co10 O13 H13 108.7
Cr11 O14 Cr10 123.4(3)
Cr11 O14 H14 123.8
Cr10 O14 H14 108.7
Cr11 O15 Cr12 118.8(3)
Cr11 O15 Co11 126.2(3)
Cr12 O15 Co11 95.6(2)
Cr11 O15 H15 105.3
Cr12 O15 H15 96.9
Co11 O15 H15 110.4
Cr12 O16 Co12 113.8(3)
Cr12 O16 Co11 103.2(2)
Co12 O16 Co11 115.9(2)
Cr12 O16 H16 107.9
Co12 O16 H16 107.9
Co11 O16 H16 107.9
Cr1 O19 Co1 114.5(3)
Cr1 O19 H19 113.7
Co1 O19 H19 123.2
Cr1 O20 Cr2 123.7(3)
Cr1 O20 H20 124.3
Cr2 O20 H20 105.4
Cr2 O21 Cr3 117.9(3)
Cr2 O21 Co2 126.3(3)
Cr3 O21 Co2 96.8(2)
Cr2 O21 H21 106.6
Cr3 O21 H21 102.8
Co2 O21 H21 103.6
Cr3 O22 Co3 113.1(3)
Cr3 O22 Co2 102.6(2)
Co3 O22 Co2 119.2(3)
Cr3 O22 H22 107.1
Co3 O22 H22 107.1
Co2 O22 H22 107.1
C112 O111 Co4 123.7(6)
O111 C112 O113 123.3(9)
O111 C112 X114 133.4(15)
O113 C112 X114 103.3(15)
O111 C112 C114 118.1(10)
O113 C112 C114 118.6(10)
C112 O113 H113 109.5
C115 C114 C116 109.7(12)
C115 C114 C112 109.1(11)
C116 C114 C112 110.7(11)
C115 C114 C117 108.3(13)
C116 C114 C117 111.3(13)
C112 C114 C117 107.7(11)
C114 C115 H11A 109.5
C114 C115 H11B 109.5
H11A C115 H11B 109.5
C114 C115 H11C 109.5
H11A C115 H11C 109.5
H11B C115 H11C 109.5
C114 C116 H11D 109.5
C114 C116 H11E 109.5
H11D C116 H11E 109.5
C114 C116 H11F 109.5
H11D C116 H11F 109.5
H11E C116 H11F 109.5
C114 C117 H11G 109.5
C114 C117 H11H 109.5
H11G C117 H11H 109.5
C114 C117 H11I 109.5
H11G C117 H11I 109.5
H11H C117 H11I 109.5
C112 X114 X115 120(2)
C112 X114 X116 109(2)
X115 X114 X116 109.8(17)
C112 X114 X117 99(2)
X115 X114 X117 108.6(17)
X116 X114 X117 110.4(18)
X114 X115 H11J 109.5
X114 X115 H11K 109.5
H11J X115 H11K 109.5
X114 X115 H11L 109.5
H11J X115 H11L 109.5
H11K X115 H11L 109.5
X114 X116 H11M 109.5
X114 X116 H11N 109.5
H11M X116 H11N 109.5
X114 X116 H11O 109.5
H11M X116 H11O 109.5
H11N X116 H11O 109.5
X114 X117 H11P 109.5
X114 X117 H11Q 109.5
H11P X117 H11Q 109.5
X114 X117 H11R 109.5
H11P X117 H11R 109.5
H11Q X117 H11R 109.5
C122 O121 Co4 130.5(6)
O121 C122 O123 125.5(8)
O121 C122 C124 118.5(8)
O123 C122 C124 115.9(8)
C122 O123 Cr4 134.7(6)
C125 C124 C122 111.3(8)
C125 C124 C127 109.4(8)
C122 C124 C127 111.2(8)
C125 C124 C126 110.0(9)
C122 C124 C126 105.8(8)
C127 C124 C126 109.1(9)
C124 C125 H12A 109.5
C124 C125 H12B 109.5
H12A C125 H12B 109.5
C124 C125 H12C 109.5
H12A C125 H12C 109.5
H12B C125 H12C 109.5
C124 C126 H12D 109.5
C124 C126 H12E 109.5
H12D C126 H12E 109.5
C124 C126 H12F 109.5
H12D C126 H12F 109.5
H12E C126 H12F 109.5
C124 C127 H12G 109.5
C124 C127 H12H 109.5
H12G C127 H12H 109.5
C124 C127 H12I 109.5
H12G C127 H12I 109.5
H12H C127 H12I 109.5
C132 O131 Co4 128.8(6)
O131 C132 O133 125.7(8)
O131 C132 C134 118.1(8)
O133 C132 C134 116.2(9)
C132 O133 Cr4 138.2(6)
C136 C134 C135 116.0(11)
C136 C134 C132 111.4(9)
C135 C134 C132 106.6(9)
C136 C134 C137 108.3(10)
C135 C134 C137 103.7(10)
C132 C134 C137 110.4(9)
C134 C135 H13A 109.5
C134 C135 H13B 109.5
H13A C135 H13B 109.5
C134 C135 H13C 109.5
H13A C135 H13C 109.5
H13B C135 H13C 109.5
C134 C136 H13D 109.5
C134 C136 H13E 109.5
H13D C136 H13E 109.5
C134 C136 H13F 109.5
H13D C136 H13F 109.5
H13E C136 H13F 109.5
C134 C137 H13G 109.5
C134 C137 H13H 109.5
H13G C137 H13H 109.5
C134 C137 H13I 109.5
H13G C137 H13I 109.5
H13H C137 H13I 109.5
C142 O141 Cr4 135.4(6)
O141 C142 O143 125.4(8)
O141 C142 C144 118.4(8)
O143 C142 C144 116.1(8)
C142 O143 Cr5 125.7(6)
C147 C144 C146 112.1(10)
C147 C144 C145 109.1(10)
C146 C144 C145 108.2(11)
C147 C144 C142 111.1(8)
C146 C144 C142 111.1(9)
C145 C144 C142 104.8(8)
C144 C145 H14A 109.5
C144 C145 H14B 109.5
H14A C145 H14B 109.5
C144 C145 H14C 109.5
H14A C145 H14C 109.5
H14B C145 H14C 109.5
C144 C146 H14D 109.5
C144 C146 H14E 109.5
H14D C146 H14E 109.5
C144 C146 H14F 109.5
H14D C146 H14F 109.5
H14E C146 H14F 109.5
C144 C147 H14G 109.5
C144 C147 H14H 109.5
H14G C147 H14H 109.5
C144 C147 H14I 109.5
H14G C147 H14I 109.5
H14H C147 H14I 109.5
C152 O151 Cr4 128.4(5)
O151 C152 O153 125.4(8)
O151 C152 C154 117.5(8)
O153 C152 C154 117.1(8)
C152 O153 Cr5 135.9(5)
C152 C154 C157 112.0(7)
C152 C154 C156 106.4(7)
C157 C154 C156 110.2(8)
C152 C154 C155 109.5(8)
C157 C154 C155 109.5(9)
C156 C154 C155 109.2(9)
C154 C155 H15A 109.5
C154 C155 H15B 109.5
H15A C155 H15B 109.5
C154 C155 H15C 109.5
H15A C155 H15C 109.5
H15B C155 H15C 109.5
C154 C156 H15D 109.5
C154 C156 H15E 109.5
H15D C156 H15E 109.5
C154 C156 H15F 109.5
H15D C156 H15F 109.5
H15E C156 H15F 109.5
C154 C157 H15G 109.5
C154 C157 H15H 109.5
H15G C157 H15H 109.5
C154 C157 H15I 109.5
H15G C157 H15I 109.5
H15H C157 H15I 109.5
C162 O161 Cr5 135.1(5)
O161 C162 O163 124.8(8)
O161 C162 X164 110.8(12)
O163 C162 X164 124.4(12)
O161 C162 C164 122.1(9)
O163 C162 C164 112.9(9)
C162 O163 Cr6 135.2(6)
C167 C164 C165 112.2(15)
C167 C164 C162 108.8(12)
C165 C164 C162 108.2(12)
C167 C164 C166 109.3(12)
C165 C164 C166 110.1(14)
C162 C164 C166 108.2(13)
C164 C165 H16J 109.5
C164 C165 H16K 109.5
H16J C165 H16K 109.5
C164 C165 H16L 109.5
H16J C165 H16L 109.5
H16K C165 H16L 109.5
C164 C166 H16M 109.5
C164 C166 H16N 109.5
H16M C166 H16N 109.5
C164 C166 H16O 109.5
H16M C166 H16O 109.5
H16N C166 H16O 109.5
C164 C167 H16P 109.5
C164 C167 H16Q 109.5
H16P C167 H16Q 109.5
C164 C167 H16R 109.5
H16P C167 H16R 109.5
H16Q C167 H16R 109.5
C162 X164 X167 114.5(19)
C162 X164 X165 103.8(19)
X167 X164 X165 111.1(17)
C162 X164 X166 107(2)
X167 X164 X166 110.3(15)
X165 X164 X166 110.1(17)
X164 X165 H16A 109.5
X164 X165 H16B 109.5
H16A X165 H16B 109.5
X164 X165 H16C 109.5
H16A X165 H16C 109.5
H16B X165 H16C 109.5
X164 X166 H16D 109.5
X164 X166 H16E 109.5
H16D X166 H16E 109.5
X164 X166 H16F 109.5
H16D X166 H16F 109.5
H16E X166 H16F 109.5
X164 X167 H16G 109.5
X164 X167 H16H 109.5
H16G X167 H16H 109.5
X164 X167 H16I 109.5
H16G X167 H16I 109.5
H16H X167 H16I 109.5
C172 O171 Cr5 136.0(5)
O173 C172 O171 124.6(8)
O173 C172 C174 117.2(8)
O171 C172 C174 118.0(7)
C172 O173 Cr6 134.1(6)
C172 C174 C175 111.4(8)
C172 C174 C177 105.6(8)
C175 C174 C177 108.8(9)
C172 C174 C176 111.1(8)
C175 C174 C176 110.9(9)
C177 C174 C176 108.9(9)
C174 C175 H17A 109.5
C174 C175 H17B 109.5
H17A C175 H17B 109.5
C174 C175 H17C 109.5
H17A C175 H17C 109.5
H17B C175 H17C 109.5
C174 C176 H17D 109.5
C174 C176 H17E 109.5
H17D C176 H17E 109.5
C174 C176 H17F 109.5
H17D C176 H17F 109.5
H17E C176 H17F 109.5
C174 C177 H17G 109.5
C174 C177 H17H 109.5
H17G C177 H17H 109.5
C174 C177 H17I 109.5
H17G C177 H17I 109.5
H17H C177 H17I 109.5
C182 O181 Cr6 135.7(6)
O181 C182 O183 124.8(9)
O181 C182 C184 117.5(9)
O183 C182 C184 117.8(8)
C182 O183 Co6 130.8(6)
C187 C184 C186 115.4(13)
C187 C184 C185 105.2(10)
C186 C184 C185 109.8(11)
C187 C184 C182 110.7(9)
C186 C184 C182 107.9(9)
C185 C184 C182 107.5(10)
C184 C185 H18A 109.5
C184 C185 H18B 109.5
H18A C185 H18B 109.5
C184 C185 H18C 109.5
H18A C185 H18C 109.5
H18B C185 H18C 109.5
C184 C186 H18D 109.5
C184 C186 H18E 109.5
H18D C186 H18E 109.5
C184 C186 H18F 109.5
H18D C186 H18F 109.5
H18E C186 H18F 109.5
C184 C187 H18G 109.5
C184 C187 H18H 109.5
H18G C187 H18H 109.5
C184 C187 H18I 109.5
H18G C187 H18I 109.5
H18H C187 H18I 109.5
C192 O191 Cr6 139.7(6)
O193 C192 O191 124.9(9)
O193 C192 C194 120.4(9)
O191 C192 C194 114.6(8)
C192 O193 Co6 128.1(6)
C195 C194 C196 112.2(11)
C195 C194 C192 106.9(11)
C196 C194 C192 111.3(9)
C195 C194 C197 108.5(11)
C196 C194 C197 109.6(12)
C192 C194 C197 108.2(9)
C194 C195 H19A 109.5
C194 C195 H19B 109.5
H19A C195 H19B 109.5
C194 C195 H19C 109.5
H19A C195 H19C 109.5
H19B C195 H19C 109.5
C194 C196 H19D 109.5
C194 C196 H19E 109.5
H19D C196 H19E 109.5
C194 C196 H19F 109.5
H19D C196 H19F 109.5
H19E C196 H19F 109.5
C194 C197 H19G 109.5
C194 C197 H19H 109.5
H19G C197 H19H 109.5
C194 C197 H19I 109.5
H19G C197 H19I 109.5
H19H C197 H19I 109.5
C202 O201 Co5 121.1(5)
O203 C202 O201 124.5(8)
O203 C202 C204 116.6(8)
O201 C202 C204 118.9(8)
C205 C204 C207 111.2(10)
C205 C204 C202 108.8(8)
C207 C204 C202 111.8(7)
C205 C204 C206 108.2(11)
C207 C204 C206 108.0(9)
C202 C204 C206 108.7(8)
C204 C205 H20A 109.5
C204 C205 H20B 109.5
H20A C205 H20B 109.5
C204 C205 H20C 109.5
H20A C205 H20C 109.5
H20B C205 H20C 109.5
C204 C206 H20D 109.5
C204 C206 H20E 109.5
H20D C206 H20E 109.5
C204 C206 H20F 109.5
H20D C206 H20F 109.5
H20E C206 H20F 109.5
C204 C207 H20G 109.5
C204 C207 H20H 109.5
H20G C207 H20H 109.5
C204 C207 H20I 109.5
H20G C207 H20I 109.5
H20H C207 H20I 109.5
C212 O211 Co5 87.4(5)
O213 C212 O211 118.7(8)
O213 C212 C214 121.7(8)
O211 C212 C214 119.6(8)
O213 C212 Co5 58.6(5)
O211 C212 Co5 61.3(4)
C214 C212 Co5 168.9(7)
C212 O213 Co5 91.1(5)
C212 C214 C216 107.4(8)
C212 C214 C215 110.9(8)
C216 C214 C215 110.9(9)
C212 C214 C217 109.1(8)
C216 C214 C217 109.7(9)
C215 C214 C217 108.8(9)
C214 C215 H21A 109.5
C214 C215 H21B 109.5
H21A C215 H21B 109.5
C214 C215 H21C 109.5
H21A C215 H21C 109.5
H21B C215 H21C 109.5
C214 C216 H21D 109.5
C214 C216 H21E 109.5
H21D C216 H21E 109.5
C214 C216 H21F 109.5
H21D C216 H21F 109.5
H21E C216 H21F 109.5
C214 C217 H21G 109.5
C214 C217 H21H 109.5
H21G C217 H21H 109.5
C214 C217 H21I 109.5
H21G C217 H21I 109.5
H21H C217 H21I 109.5
C222 O221 Co5 123.5(5)
O223 C222 O221 126.8(8)
O223 C222 C224 116.3(8)
O221 C222 C224 116.9(8)
C222 O223 Co6 140.3(6)
C226 C224 C222 109.1(9)
C226 C224 C225 110.7(10)
C222 C224 C225 111.5(8)
C226 C224 C227 111.1(10)
C222 C224 C227 107.8(9)
C225 C224 C227 106.5(10)
C224 C225 H22A 109.5
C224 C225 H22B 109.5
H22A C225 H22B 109.5
C224 C225 H22C 109.5
H22A C225 H22C 109.5
H22B C225 H22C 109.5
C224 C226 H22D 109.5
C224 C226 H22E 109.5
H22D C226 H22E 109.5
C224 C226 H22F 109.5
H22D C226 H22F 109.5
H22E C226 H22F 109.5
C224 C227 H22G 109.5
C224 C227 H22H 109.5
H22G C227 H22H 109.5
C224 C227 H22I 109.5
H22G C227 H22I 109.5
H22H C227 H22I 109.5
C232 N231 C236 117.1(7)
C232 N231 Co6 128.7(6)
C236 N231 Co6 113.5(5)
N231 C232 C233 122.1(8)
N231 C232 H232 118.9
C233 C232 H232 118.9
C234 C233 C232 117.4(8)
C234 C233 H233 121.3
C232 C233 H233 121.3
N235 C234 C233 121.3(8)
N235 C234 H234 119.4
C233 C234 H234 119.4
C234 N235 C236 116.4(7)
C234 N235 Co7 129.3(6)
C236 N235 Co7 113.8(5)
N231 C236 N235 125.6(7)
N231 C236 C237 118.4(7)
N235 C236 C237 116.0(7)
N242 C237 N238 126.8(7)
N242 C237 C236 117.4(7)
N238 C237 C236 115.8(7)
C237 N238 C239 115.8(7)
C237 N238 Co7 116.1(5)
C239 N238 Co7 128.1(6)
N238 C239 C240 122.8(8)
N238 C239 H239 118.6
C240 C239 H239 118.6
C239 C240 C241 116.7(8)
C239 C240 H240 121.7
C241 C240 H240 121.7
N242 C241 C240 121.1(7)
N242 C241 H241 119.5
C240 C241 H241 119.5
C237 N242 C241 116.8(7)
C237 N242 Co6 113.8(5)
C241 N242 Co6 129.1(5)
C312 O311 Co7 126.0(6)
O311 C312 O313 120.8(9)
O311 C312 C314 121.9(9)
O313 C312 C314 117.3(9)
C312 O313 H313 109.5
C312 C314 C316 109.4(9)
C312 C314 C315 112.0(9)
C316 C314 C315 110.4(10)
C312 C314 C317 104.7(9)
C316 C314 C317 110.5(10)
C315 C314 C317 109.7(9)
C314 C315 H31A 109.5
C314 C315 H31B 109.5
H31A C315 H31B 109.5
C314 C315 H31C 109.5
H31A C315 H31C 109.5
H31B C315 H31C 109.5
C314 C316 H31D 109.5
C314 C316 H31E 109.5
H31D C316 H31E 109.5
C314 C316 H31F 109.5
H31D C316 H31F 109.5
H31E C316 H31F 109.5
C314 C317 H31G 109.5
C314 C317 H31H 109.5
H31G C317 H31H 109.5
C314 C317 H31I 109.5
H31G C317 H31I 109.5
H31H C317 H31I 109.5
C322 O321 Co7 130.5(6)
O321 C322 O323 124.7(8)
O321 C322 C324 118.6(8)
O323 C322 C324 116.7(7)
C322 O323 Cr7 134.5(6)
C325 C324 C322 111.9(8)
C325 C324 C326 111.4(8)
C322 C324 C326 110.8(7)
C325 C324 C327 108.9(8)
C322 C324 C327 104.1(7)
C326 C324 C327 109.5(8)
C324 C325 H32A 109.5
C324 C325 H32B 109.5
H32A C325 H32B 109.5
C324 C325 H32C 109.5
H32A C325 H32C 109.5
H32B C325 H32C 109.5
C324 C326 H32D 109.5
C324 C326 H32E 109.5
H32D C326 H32E 109.5
C324 C326 H32F 109.5
H32D C326 H32F 109.5
H32E C326 H32F 109.5
C324 C327 H32G 109.5
C324 C327 H32H 109.5
H32G C327 H32H 109.5
C324 C327 H32I 109.5
H32G C327 H32I 109.5
H32H C327 H32I 109.5
C332 O331 Co7 128.9(6)
O333 C332 O331 125.5(8)
O333 C332 C334 117.2(7)
O331 C332 C334 117.2(8)
C332 O333 Cr7 139.4(5)
C336 C334 C337 112.3(9)
C336 C334 C335 109.0(9)
C337 C334 C335 110.5(9)
C336 C334 C332 109.0(8)
C337 C334 C332 105.7(8)
C335 C334 C332 110.3(7)
C334 C335 H33A 109.5
C334 C335 H33B 109.5
H33A C335 H33B 109.5
C334 C335 H33C 109.5
H33A C335 H33C 109.5
H33B C335 H33C 109.5
C334 C336 H33D 109.5
C334 C336 H33E 109.5
H33D C336 H33E 109.5
C334 C336 H33F 109.5
H33D C336 H33F 109.5
H33E C336 H33F 109.5
C334 C337 H33G 109.5
C334 C337 H33H 109.5
H33G C337 H33H 109.5
C334 C337 H33I 109.5
H33G C337 H33I 109.5
H33H C337 H33I 109.5
C342 O341 Cr7 136.3(5)
O341 C342 O343 126.2(7)
O341 C342 C344 119.7(7)
O343 C342 C344 113.8(7)
C342 O343 Cr8 123.9(5)
C347 C344 C346 111.4(9)
C347 C344 C345 109.1(10)
C346 C344 C345 109.7(10)
C347 C344 C342 106.3(8)
C346 C344 C342 109.6(7)
C345 C344 C342 110.6(7)
C344 C345 H34A 109.5
C344 C345 H34B 109.5
H34A C345 H34B 109.5
C344 C345 H34C 109.5
H34A C345 H34C 109.5
H34B C345 H34C 109.5
C344 C346 H34D 109.5
C344 C346 H34E 109.5
H34D C346 H34E 109.5
C344 C346 H34F 109.5
H34D C346 H34F 109.5
H34E C346 H34F 109.5
C344 C347 H34G 109.5
C344 C347 H34H 109.5
H34G C347 H34H 109.5
C344 C347 H34I 109.5
H34G C347 H34I 109.5
H34H C347 H34I 109.5
C352 O351 Cr7 127.2(5)
O353 C352 O351 125.9(7)
O353 C352 C354 117.6(7)
O351 C352 C354 116.5(7)
C352 O353 Cr8 135.3(5)
C357 C354 C356 111.0(9)
C357 C354 C352 112.1(8)
C356 C354 C352 109.5(8)
C357 C354 C355 109.5(10)
C356 C354 C355 109.3(9)
C352 C354 C355 105.3(8)
C354 C355 H35A 109.5
C354 C355 H35B 109.5
H35A C355 H35B 109.5
C354 C355 H35C 109.5
H35A C355 H35C 109.5
H35B C355 H35C 109.5
C354 C356 H35D 109.5
C354 C356 H35E 109.5
H35D C356 H35E 109.5
C354 C356 H35F 109.5
H35D C356 H35F 109.5
H35E C356 H35F 109.5
C354 C357 H35G 109.5
C354 C357 H35H 109.5
H35G C357 H35H 109.5
C354 C357 H35I 109.5
H35G C357 H35I 109.5
H35H C357 H35I 109.5
C362 O361 Cr8 130.8(5)
O361 C362 O363 125.9(7)
O361 C362 C364 118.8(7)
O363 C362 C364 115.2(7)
C362 O363 Cr9 134.4(5)
C366 C364 C367 110.7(8)
C366 C364 C365 110.5(8)
C367 C364 C365 109.9(9)
C366 C364 C362 111.0(7)
C367 C364 C362 106.6(7)
C365 C364 C362 108.0(7)
C364 C365 H36A 109.5
C364 C365 H36B 109.5
H36A C365 H36B 109.5
C364 C365 H36C 109.5
H36A C365 H36C 109.5
H36B C365 H36C 109.5
C364 C366 H36D 109.5
C364 C366 H36E 109.5
H36D C366 H36E 109.5
C364 C366 H36F 109.5
H36D C366 H36F 109.5
H36E C366 H36F 109.5
C364 C367 H36G 109.5
C364 C367 H36H 109.5
H36G C367 H36H 109.5
C364 C367 H36I 109.5
H36G C367 H36I 109.5
H36H C367 H36I 109.5
C372 O371 Cr8 136.9(5)
O373 C372 O371 125.0(7)
O373 C372 C374 120.2(7)
O371 C372 C374 114.8(7)
C372 O373 Cr9 130.8(5)
C372 C374 C377 110.7(7)
C372 C374 C375 107.7(7)
C377 C374 C375 111.6(8)
C372 C374 C376 106.9(7)
C377 C374 C376 110.2(8)
C375 C374 C376 109.7(8)
C374 C375 H37A 109.5
C374 C375 H37B 109.5
H37A C375 H37B 109.5
C374 C375 H37C 109.5
H37A C375 H37C 109.5
H37B C375 H37C 109.5
C374 C376 H37D 109.5
C374 C376 H37E 109.5
H37D C376 H37E 109.5
C374 C376 H37F 109.5
H37D C376 H37F 109.5
H37E C376 H37F 109.5
C374 C377 H37G 109.5
C374 C377 H37H 109.5
H37G C377 H37H 109.5
C374 C377 H37I 109.5
H37G C377 H37I 109.5
H37H C377 H37I 109.5
C382 O381 Cr9 131.0(6)
O383 C382 O381 125.3(8)
O383 C382 X384 118.3(11)
O381 C382 X384 115.8(11)
O383 C382 C384 120.2(10)
O381 C382 C384 112.9(10)
C382 O383 Co9 132.0(6)
C385 C384 C386 113.8(14)
C385 C384 C382 107.3(16)
C386 C384 C382 109.7(16)
C385 C384 C387 107.8(12)
C386 C384 C387 108.3(14)
C382 C384 C387 110.0(15)
C384 C385 H38A 109.5
C384 C385 H38B 109.5
H38A C385 H38B 109.5
C384 C385 H38C 109.5
H38A C385 H38C 109.5
H38B C385 H38C 109.5
C384 C386 H38D 109.5
C384 C386 H38E 109.5
H38D C386 H38E 109.5
C384 C386 H38F 109.5
H38D C386 H38F 109.5
H38E C386 H38F 109.5
C384 C387 H38G 109.5
C384 C387 H38H 109.5
H38G C387 H38H 109.5
C384 C387 H38I 109.5
H38G C387 H38I 109.5
H38H C387 H38I 109.5
X385 X384 X386 113.6(15)
X385 X384 C382 113(2)
X386 X384 C382 112(2)
X385 X384 X387 108.1(13)
X386 X384 X387 108.6(15)
C382 X384 X387 100.4(19)
X384 X385 H38J 109.5
X384 X385 H38K 109.5
H38J X385 H38K 109.5
X384 X385 H38L 109.5
H38J X385 H38L 109.5
H38K X385 H38L 109.5
X384 X386 H38M 109.5
X384 X386 H38N 109.5
H38M X386 H38N 109.5
X384 X386 H38O 109.5
H38M X386 H38O 109.5
H38N X386 H38O 109.5
X384 X387 H38P 109.5
X384 X387 H38Q 109.5
H38P X387 H38Q 109.5
X384 X387 H38R 109.5
H38P X387 H38R 109.5
H38Q X387 H38R 109.5
C392 O391 Cr9 140.8(6)
O393 C392 O391 125.1(8)
O393 C392 C394 120.4(8)
O391 C392 C394 114.5(8)
C392 O393 Co9 125.2(6)
C396 C394 C392 108.4(8)
C396 C394 C397 109.9(9)
C392 C394 C397 108.1(8)
C396 C394 C395 111.7(9)
C392 C394 C395 110.5(8)
C397 C394 C395 108.2(9)
C394 C395 H39A 109.5
C394 C395 H39B 109.5
H39A C395 H39B 109.5
C394 C395 H39C 109.5
H39A C395 H39C 109.5
H39B C395 H39C 109.5
C394 C396 H39D 109.5
C394 C396 H39E 109.5
H39D C396 H39E 109.5
C394 C396 H39F 109.5
H39D C396 H39F 109.5
H39E C396 H39F 109.5
C394 C397 H39G 109.5
C394 C397 H39H 109.5
H39G C397 H39H 109.5
C394 C397 H39I 109.5
H39G C397 H39I 109.5
H39H C397 H39I 109.5
C402 O401 Co8 119.4(5)
O403 C402 O401 123.2(8)
O403 C402 C404 119.6(7)
O401 C402 C404 117.2(7)
C406 C404 C402 113.0(7)
C406 C404 C405 111.4(8)
C402 C404 C405 110.1(8)
C406 C404 C407 109.4(8)
C402 C404 C407 105.7(7)
C405 C404 C407 107.0(8)
C404 C405 H40A 109.5
C404 C405 H40B 109.5
H40A C405 H40B 109.5
C404 C405 H40C 109.5
H40A C405 H40C 109.5
H40B C405 H40C 109.5
C404 C406 H40D 109.5
C404 C406 H40E 109.5
H40D C406 H40E 109.5
C404 C406 H40F 109.5
H40D C406 H40F 109.5
H40E C406 H40F 109.5
C404 C407 H40G 109.5
C404 C407 H40H 109.5
H40G C407 H40H 109.5
C404 C407 H40I 109.5
H40G C407 H40I 109.5
H40H C407 H40I 109.5
C412 O411 Co8 87.4(5)
O413 C412 O411 120.3(8)
O413 C412 C414 119.6(8)
O411 C412 C414 120.0(8)
O413 C412 Co8 59.9(4)
O411 C412 Co8 61.3(4)
C414 C412 Co8 168.8(7)
C412 O413 Co8 89.4(5)
C417 C414 C412 107.2(8)
C417 C414 C416 111.5(9)
C412 C414 C416 111.2(9)
C417 C414 C415 108.4(10)
C412 C414 C415 109.9(9)
C416 C414 C415 108.5(9)
C414 C415 H41A 109.5
C414 C415 H41B 109.5
H41A C415 H41B 109.5
C414 C415 H41C 109.5
H41A C415 H41C 109.5
H41B C415 H41C 109.5
C414 C416 H41D 109.5
C414 C416 H41E 109.5
H41D C416 H41E 109.5
C414 C416 H41F 109.5
H41D C416 H41F 109.5
H41E C416 H41F 109.5
C414 C417 H41G 109.5
C414 C417 H41H 109.5
H41G C417 H41H 109.5
C414 C417 H41I 109.5
H41G C417 H41I 109.5
H41H C417 H41I 109.5
C422 O421 Co8 124.5(5)
O423 C422 O421 125.6(7)
O423 C422 C424 116.9(7)
O421 C422 C424 117.5(7)
C422 O423 Co9 141.4(5)
C425 C424 C426 109.0(8)
C425 C424 C422 109.4(7)
C426 C424 C422 110.8(7)
C425 C424 C427 110.9(8)
C426 C424 C427 108.3(8)
C422 C424 C427 108.4(7)
C424 C425 H42A 109.5
C424 C425 H42B 109.5
H42A C425 H42B 109.5
C424 C425 H42C 109.5
H42A C425 H42C 109.5
H42B C425 H42C 109.5
C424 C426 H42D 109.5
C424 C426 H42E 109.5
H42D C426 H42E 109.5
C424 C426 H42F 109.5
H42D C426 H42F 109.5
H42E C426 H42F 109.5
C424 C427 H42G 109.5
C424 C427 H42H 109.5
H42G C427 H42H 109.5
C424 C427 H42I 109.5
H42G C427 H42I 109.5
H42H C427 H42I 109.5
C436 N431 C432 116.4(7)
C436 N431 Co9 113.2(5)
C432 N431 Co9 129.4(6)
N431 C432 C433 122.1(8)
N431 C432 H432 119.0
C433 C432 H432 119.0
C432 C433 C434 117.7(8)
C432 C433 H433 121.2
C434 C433 H433 121.2
N435 C434 C433 121.6(8)
N435 C434 H434 119.2
C433 C434 H434 119.2
C434 N435 C436 116.0(7)
C434 N435 Co10 129.5(6)
C436 N435 Co10 113.3(5)
N431 C436 N435 126.2(7)
N431 C436 C437 117.8(6)
N435 C436 C437 116.0(7)
N442 C437 N438 125.7(7)
N442 C437 C436 118.1(7)
N438 C437 C436 116.3(6)
C439 N438 C437 117.3(7)
C439 N438 Co10 127.9(5)
C437 N438 Co10 114.8(5)
N438 C439 C440 121.6(8)
N438 C439 H439 119.2
C440 C439 H439 119.2
C441 C440 C439 116.9(8)
C441 C440 H440 121.6
C439 C440 H440 121.6
N442 C441 C440 121.9(8)
N442 C441 H441 119.0
C440 C441 H441 119.0
C437 N442 C441 116.5(7)
C437 N442 Co9 112.6(5)
C441 N442 Co9 130.8(5)
C512 O511 Co10 122.6(6)
O511 C512 O513 121.8(8)
O511 C512 C514 121.8(8)
O513 C512 C514 116.4(8)
C512 O513 H513 109.5
C512 C514 C515 112.9(8)
C512 C514 C517 108.2(8)
C515 C514 C517 110.9(9)
C512 C514 C516 107.1(8)
C515 C514 C516 109.4(8)
C517 C514 C516 108.2(8)
C514 C515 H51A 109.5
C514 C515 H51B 109.5
H51A C515 H51B 109.5
C514 C515 H51C 109.5
H51A C515 H51C 109.5
H51B C515 H51C 109.5
C514 C516 H51D 109.5
C514 C516 H51E 109.5
H51D C516 H51E 109.5
C514 C516 H51F 109.5
H51D C516 H51F 109.5
H51E C516 H51F 109.5
C514 C517 H51G 109.5
C514 C517 H51H 109.5
H51G C517 H51H 109.5
C514 C517 H51I 109.5
H51G C517 H51I 109.5
H51H C517 H51I 109.5
C522 O521 Co10 129.1(6)
O521 C522 O523 124.3(8)
O521 C522 C524 118.3(8)
O523 C522 C524 117.3(7)
C522 O523 Cr10 136.1(5)
C526 C524 C522 111.0(7)
C526 C524 C527 112.1(9)
C522 C524 C527 111.2(8)
C526 C524 C525 109.1(8)
C522 C524 C525 103.5(7)
C527 C524 C525 109.7(8)
C524 C525 H52A 109.5
C524 C525 H52B 109.5
H52A C525 H52B 109.5
C524 C525 H52C 109.5
H52A C525 H52C 109.5
H52B C525 H52C 109.5
C524 C526 H52D 109.5
C524 C526 H52E 109.5
H52D C526 H52E 109.5
C524 C526 H52F 109.5
H52D C526 H52F 109.5
H52E C526 H52F 109.5
C524 C527 H52G 109.5
C524 C527 H52H 109.5
H52G C527 H52H 109.5
C524 C527 H52I 109.5
H52G C527 H52I 109.5
H52H C527 H52I 109.5
C532 O531 Co10 128.1(5)
O533 C532 O531 124.5(7)
O533 C532 C534 117.8(7)
O531 C532 C534 117.6(7)
C532 O533 Cr10 139.1(5)
C537 C534 C536 111.2(7)
C537 C534 C535 109.9(7)
C536 C534 C535 109.7(8)
C537 C534 C532 111.0(7)
C536 C534 C532 105.7(7)
C535 C534 C532 109.4(7)
C534 C535 H53A 109.5
C534 C535 H53B 109.5
H53A C535 H53B 109.5
C534 C535 H53C 109.5
H53A C535 H53C 109.5
H53B C535 H53C 109.5
C534 C536 H53D 109.5
C534 C536 H53E 109.5
H53D C536 H53E 109.5
C534 C536 H53F 109.5
H53D C536 H53F 109.5
H53E C536 H53F 109.5
C534 C537 H53G 109.5
C534 C537 H53H 109.5
H53G C537 H53H 109.5
C534 C537 H53I 109.5
H53G C537 H53I 109.5
H53H C537 H53I 109.5
C542 O541 Cr10 135.8(6)
O541 C542 O543 126.0(8)
O541 C542 C544 116.9(8)
O543 C542 C544 117.0(8)
C542 O543 Cr11 128.2(5)
C545 C544 C547 111.6(9)
C545 C544 C546 108.9(9)
C547 C544 C546 110.1(9)
C545 C544 C542 111.5(8)
C547 C544 C542 109.3(8)
C546 C544 C542 105.1(7)
C544 C545 H54A 109.5
C544 C545 H54B 109.5
H54A C545 H54B 109.5
C544 C545 H54C 109.5
H54A C545 H54C 109.5
H54B C545 H54C 109.5
C544 C546 H54D 109.5
C544 C546 H54E 109.5
H54D C546 H54E 109.5
C544 C546 H54F 109.5
H54D C546 H54F 109.5
H54E C546 H54F 109.5
C544 C547 H54G 109.5
C544 C547 H54H 109.5
H54G C547 H54H 109.5
C544 C547 H54I 109.5
H54G C547 H54I 109.5
H54H C547 H54I 109.5
C552 O551 Cr10 129.3(5)
O551 C552 O553 126.8(8)
O551 C552 C554 115.5(7)
O553 C552 C554 117.7(8)
C552 O553 Cr11 135.0(5)
C556 C554 C555 108.7(9)
C556 C554 C552 107.8(8)
C555 C554 C552 109.9(7)
C556 C554 C557 112.0(9)
C555 C554 C557 111.0(9)
C552 C554 C557 107.3(8)
C554 C555 H55A 109.5
C554 C555 H55B 109.5
H55A C555 H55B 109.5
C554 C555 H55C 109.5
H55A C555 H55C 109.5
H55B C555 H55C 109.5
C554 C556 H55D 109.5
C554 C556 H55E 109.5
H55D C556 H55E 109.5
C554 C556 H55F 109.5
H55D C556 H55F 109.5
H55E C556 H55F 109.5
C554 C557 H55G 109.5
C554 C557 H55H 109.5
H55G C557 H55H 109.5
C554 C557 H55I 109.5
H55G C557 H55I 109.5
H55H C557 H55I 109.5
C562 O561 Cr11 140.7(15)
O561 C562 O563 124.6(11)
O561 C562 C564 117.4(10)
O563 C562 C564 117.4(10)
C562 O563 Cr12 126.4(16)
C565 C564 C562 107.0(12)
C565 C564 C566 112.5(16)
C562 C564 C566 110.0(11)
C565 C564 C567 111.8(16)
C562 C564 C567 108.2(11)
C566 C564 C567 107.2(15)
C564 C565 H56A 109.5
C564 C565 H56B 109.5
H56A C565 H56B 109.5
C564 C565 H56C 109.5
H56A C565 H56C 109.5
H56B C565 H56C 109.5
C564 C566 H56D 109.5
C564 C566 H56E 109.5
H56D C566 H56E 109.5
C564 C566 H56F 109.5
H56D C566 H56F 109.5
H56E C566 H56F 109.5
C564 C567 H56G 109.5
C564 C567 H56H 109.5
H56G C567 H56H 109.5
C564 C567 H56I 109.5
H56G C567 H56I 109.5
H56H C567 H56I 109.5
X562 Y561 Cr11 130(3)
Y561 X562 Y563 124.3(17)
Y561 X562 X564 117.1(13)
Y563 X562 X564 116.9(14)
X562 Y563 Cr12 133(3)
X565 X564 X562 106.9(14)
X565 X564 X566 111.9(18)
X562 X564 X566 109.7(14)
X565 X564 X567 112.3(18)
X562 X564 X567 108.3(13)
X566 X564 X567 107.6(17)
X564 X565 H56J 109.5
X564 X565 H56K 109.5
H56J X565 H56K 109.5
X564 X565 H56L 109.5
H56J X565 H56L 109.5
H56K X565 H56L 109.5
X564 X566 H56M 109.5
X564 X566 H56N 109.5
H56M X566 H56N 109.5
X564 X566 H56O 109.5
H56M X566 H56O 109.5
H56N X566 H56O 109.5
X564 X567 H56P 109.5
X564 X567 H56Q 109.5
H56P X567 H56Q 109.5
X564 X567 H56R 109.5
H56P X567 H56R 109.5
H56Q X567 H56R 109.5
C572 O571 Cr11 129.8(6)
O573 C572 O571 126.2(8)
O573 C572 C574 116.8(8)
O571 C572 C574 116.8(8)
C572 O573 Cr12 135.2(6)
C577 C574 C575 109.2(10)
C577 C574 C576 108.5(9)
C575 C574 C576 110.8(9)
C577 C574 C572 112.8(8)
C575 C574 C572 110.4(8)
C576 C574 C572 105.1(8)
C574 C575 H57A 109.5
C574 C575 H57B 109.5
H57A C575 H57B 109.5
C574 C575 H57C 109.5
H57A C575 H57C 109.5
H57B C575 H57C 109.5
C574 C576 H57D 109.5
C574 C576 H57E 109.5
H57D C576 H57E 109.5
C574 C576 H57F 109.5
H57D C576 H57F 109.5
H57E C576 H57F 109.5
C574 C577 H57G 109.5
C574 C577 H57H 109.5
H57G C577 H57H 109.5
C574 C577 H57I 109.5
H57G C577 H57I 109.5
H57H C577 H57I 109.5
C582 O581 Cr12 136.9(12)
O583 C582 O581 125.7(12)
O583 C582 C584 117.6(14)
O581 C582 C584 116.3(11)
C582 O583 Co12 129.4(13)
C585 C584 C582 110.4(15)
C585 C584 C586 112.6(14)
C582 C584 C586 110.1(10)
C585 C584 C587 110(2)
C582 C584 C587 106.1(11)
C586 C584 C587 107.4(11)
C584 C585 H58A 109.5
C584 C585 H58B 109.5
H58A C585 H58B 109.5
C584 C585 H58C 109.5
H58A C585 H58C 109.5
H58B C585 H58C 109.5
C584 C586 H58D 109.5
C584 C586 H58E 109.5
H58D C586 H58E 109.5
C584 C586 H58F 109.5
H58D C586 H58F 109.5
H58E C586 H58F 109.5
C584 C587 H58G 109.5
C584 C587 H58H 109.5
H58G C587 H58H 109.5
C584 C587 H58I 109.5
H58G C587 H58I 109.5
H58H C587 H58I 109.5
X582 Y581 Cr12 132(2)
Y583 X582 Y581 125.6(15)
Y583 X582 X584 117.5(17)
Y581 X582 X584 116.4(14)
X582 Y583 Co12 134(3)
X585 X584 X582 110.2(18)
X585 X584 X586 112.4(17)
X582 X584 X586 110.2(13)
X585 X584 X587 110(3)
X582 X584 X587 105.6(15)
X586 X584 X587 108.2(13)
X584 X585 H58J 109.5
X584 X585 H58K 109.5
H58J X585 H58K 109.5
X584 X585 H58L 109.5
H58J X585 H58L 109.5
H58K X585 H58L 109.5
X584 X586 H58M 109.5
X584 X586 H58N 109.5
H58M X586 H58N 109.5
X584 X586 H58O 109.5
H58M X586 H58O 109.5
H58N X586 H58O 109.5
X584 X587 H58P 109.5
X584 X587 H58Q 109.5
H58P X587 H58Q 109.5
X584 X587 H58R 109.5
H58P X587 H58R 109.5
H58Q X587 H58R 109.5
C592 O591 Cr12 136.2(7)
O593 C592 O591 124.5(9)
O593 C592 C594 120.1(9)
O591 C592 C594 115.3(9)
C592 O593 Co12 131.4(6)
C595 C594 C596 112.0(11)
C595 C594 C592 106.6(10)
C596 C594 C592 110.6(9)
C595 C594 C597 108.1(11)
C596 C594 C597 112.1(11)
C592 C594 C597 107.3(9)
C594 C595 H59A 109.5
C594 C595 H59B 109.5
H59A C595 H59B 109.5
C594 C595 H59C 109.5
H59A C595 H59C 109.5
H59B C595 H59C 109.5
C594 C596 H59D 109.5
C594 C596 H59E 109.5
H59D C596 H59E 109.5
C594 C596 H59F 109.5
H59D C596 H59F 109.5
H59E C596 H59F 109.5
C594 C597 H59G 109.5
C594 C597 H59H 109.5
H59G C597 H59H 109.5
C594 C597 H59I 109.5
H59G C597 H59I 109.5
H59H C597 H59I 109.5
C602 O601 Co11 120.9(5)
O603 C602 O601 125.1(8)
O603 C602 C604 117.0(7)
O601 C602 C604 117.9(7)
C607 C604 C606 109.3(8)
C607 C604 C605 110.6(10)
C606 C604 C605 109.8(8)
C607 C604 C602 106.3(7)
C606 C604 C602 112.3(7)
C605 C604 C602 108.5(7)
C604 C605 H60A 109.5
C604 C605 H60B 109.5
H60A C605 H60B 109.5
C604 C605 H60C 109.5
H60A C605 H60C 109.5
H60B C605 H60C 109.5
C604 C606 H60D 109.5
C604 C606 H60E 109.5
H60D C606 H60E 109.5
C604 C606 H60F 109.5
H60D C606 H60F 109.5
H60E C606 H60F 109.5
C604 C607 H60G 109.5
C604 C607 H60H 109.5
H60G C607 H60H 109.5
C604 C607 H60I 109.5
H60G C607 H60I 109.5
H60H C607 H60I 109.5
C612 O611 Co11 90.4(5)
O613 C612 O611 119.4(8)
O613 C612 C614 122.7(8)
O611 C612 C614 118.0(8)
O613 C612 Co11 61.3(5)
O611 C612 Co11 58.4(4)
C614 C612 Co11 173.9(7)
C612 O613 Co11 88.4(5)
C615 C614 C612 111.1(8)
C615 C614 C616 108.6(9)
C612 C614 C616 111.7(9)
C615 C614 C617 111.2(9)
C612 C614 C617 105.2(8)
C616 C614 C617 109.1(9)
C614 C615 H61A 109.5
C614 C615 H61B 109.5
H61A C615 H61B 109.5
C614 C615 H61C 109.5
H61A C615 H61C 109.5
H61B C615 H61C 109.5
C614 C616 H61D 109.5
C614 C616 H61E 109.5
H61D C616 H61E 109.5
C614 C616 H61F 109.5
H61D C616 H61F 109.5
H61E C616 H61F 109.5
C614 C617 H61G 109.5
C614 C617 H61H 109.5
H61G C617 H61H 109.5
C614 C617 H61I 109.5
H61G C617 H61I 109.5
H61H C617 H61I 109.5
C622 O621 Co11 124.5(5)
O623 C622 O621 125.6(8)
O623 C622 C624 116.6(7)
O621 C622 C624 117.6(7)
C622 O623 Co12 141.1(6)
C626 C624 C627 111.9(8)
C626 C624 C625 109.0(8)
C627 C624 C625 107.4(8)
C626 C624 C622 110.3(7)
C627 C624 C622 111.0(7)
C625 C624 C622 107.1(7)
C624 C625 H62A 109.5
C624 C625 H62B 109.5
H62A C625 H62B 109.5
C624 C625 H62C 109.5
H62A C625 H62C 109.5
H62B C625 H62C 109.5
C624 C626 H62D 109.5
C624 C626 H62E 109.5
H62D C626 H62E 109.5
C624 C626 H62F 109.5
H62D C626 H62F 109.5
H62E C626 H62F 109.5
C624 C627 H62G 109.5
C624 C627 H62H 109.5
H62G C627 H62H 109.5
C624 C627 H62I 109.5
H62G C627 H62I 109.5
H62H C627 H62I 109.5
C636 N631 C632 117.2(7)
C636 N631 Co12 113.7(5)
C632 N631 Co12 128.5(6)
N631 C632 C633 121.3(8)
N631 C632 H632 119.4
C633 C632 H632 119.4
C632 C633 C634 117.0(8)
C632 C633 H633 121.5
C634 C633 H633 121.5
N635 C634 C633 122.4(8)
N635 C634 H634 118.8
C633 C634 H634 118.8
C634 N635 C636 116.2(8)
C634 N635 Co1 128.1(6)
C636 N635 Co1 113.8(6)
N631 C636 N635 125.9(8)
N631 C636 C637 118.7(7)
N635 C636 C637 115.4(8)
N638 C637 N642 126.4(7)
N638 C637 C636 117.1(7)
N642 C637 C636 116.5(7)
C637 N638 C639 117.3(7)
C637 N638 Co1 114.9(5)
C639 N638 Co1 127.7(6)
N638 C639 C640 121.2(8)
N638 C639 H639 119.4
C640 C639 H639 119.4
C639 C640 C641 117.5(8)
C639 C640 H640 121.2
C641 C640 H640 121.2
N642 C641 C640 122.4(8)
N642 C641 H641 118.8
C640 C641 H641 118.8
C641 N642 C637 115.2(7)
C641 N642 Co12 130.7(5)
C637 N642 Co12 113.5(5)
C712 O711 Co1 122.9(6)
O711 C712 O713 122.5(9)
O711 C712 C714 121.9(9)
O713 C712 C714 115.6(8)
C712 O713 H713 109.5
C717 C714 C712 107.7(9)
C717 C714 C715 109.6(12)
C712 C714 C715 112.6(9)
C717 C714 C716 109.5(12)
C712 C714 C716 108.7(10)
C715 C714 C716 108.6(11)
C714 C715 H71A 109.5
C714 C715 H71B 109.5
H71A C715 H71B 109.5
C714 C715 H71C 109.5
H71A C715 H71C 109.5
H71B C715 H71C 109.5
C714 C716 H71D 109.5
C714 C716 H71E 109.5
H71D C716 H71E 109.5
C714 C716 H71F 109.5
H71D C716 H71F 109.5
H71E C716 H71F 109.5
C714 C717 H71G 109.5
C714 C717 H71H 109.5
H71G C717 H71H 109.5
C714 C717 H71I 109.5
H71G C717 H71I 109.5
H71H C717 H71I 109.5
C722 O721 Co1 129.8(6)
O721 C722 O723 124.5(8)
O721 C722 C724 119.5(8)
O723 C722 C724 115.8(8)
C722 O723 Cr1 133.2(6)
C725 C724 C726 109.7(9)
C725 C724 C727 110.1(9)
C726 C724 C727 108.7(9)
C725 C724 C722 112.3(9)
C726 C724 C722 112.1(8)
C727 C724 C722 103.9(8)
C724 C725 H72A 109.5
C724 C725 H72B 109.5
H72A C725 H72B 109.5
C724 C725 H72C 109.5
H72A C725 H72C 109.5
H72B C725 H72C 109.5
C724 C726 H72D 109.5
C724 C726 H72E 109.5
H72D C726 H72E 109.5
C724 C726 H72F 109.5
H72D C726 H72F 109.5
H72E C726 H72F 109.5
C724 C727 H72G 109.5
C724 C727 H72H 109.5
H72G C727 H72H 109.5
C724 C727 H72I 109.5
H72G C727 H72I 109.5
H72H C727 H72I 109.5
C732 O731 Co1 126.1(6)
O731 C732 O733 126.0(8)
O731 C732 C734 117.4(8)
O733 C732 C734 116.6(8)
C732 O733 Cr1 139.5(6)
C736 C734 C737 113.2(11)
C736 C734 C732 109.4(9)
C737 C734 C732 107.3(9)
C736 C734 C735 109.5(11)
C737 C734 C735 110.7(10)
C732 C734 C735 106.5(9)
C734 C735 H73A 109.5
C734 C735 H73B 109.5
H73A C735 H73B 109.5
C734 C735 H73C 109.5
H73A C735 H73C 109.5
H73B C735 H73C 109.5
C734 C736 H73D 109.5
C734 C736 H73E 109.5
H73D C736 H73E 109.5
C734 C736 H73F 109.5
H73D C736 H73F 109.5
H73E C736 H73F 109.5
C734 C737 H73G 109.5
C734 C737 H73H 109.5
H73G C737 H73H 109.5
C734 C737 H73I 109.5
H73G C737 H73I 109.5
H73H C737 H73I 109.5
C742 O741 Cr1 136.1(6)
O743 C742 O741 124.7(8)
O743 C742 C744 117.7(9)
O741 C742 C744 117.4(8)
C742 O743 Cr2 128.5(6)
C746 C744 C747 111.9(10)
C746 C744 C742 110.4(8)
C747 C744 C742 110.6(8)
C746 C744 C745 109.7(10)
C747 C744 C745 109.4(10)
C742 C744 C745 104.6(8)
C744 C745 H74A 109.5
C744 C745 H74B 109.5
H74A C745 H74B 109.5
C744 C745 H74C 109.5
H74A C745 H74C 109.5
H74B C745 H74C 109.5
C744 C746 H74D 109.5
C744 C746 H74E 109.5
H74D C746 H74E 109.5
C744 C746 H74F 109.5
H74D C746 H74F 109.5
H74E C746 H74F 109.5
C744 C747 H74G 109.5
C744 C747 H74H 109.5
H74G C747 H74H 109.5
C744 C747 H74I 109.5
H74G C747 H74I 109.5
H74H C747 H74I 109.5
C752 O751 Cr1 130.1(6)
O751 C752 O753 125.9(8)
O751 C752 C754 116.5(8)
O753 C752 C754 117.5(8)
C752 O753 Cr2 134.1(6)
C757 C754 C756 111.2(8)
C757 C754 C755 111.3(8)
C756 C754 C755 109.5(9)
C757 C754 C752 111.1(8)
C756 C754 C752 106.8(7)
C755 C754 C752 106.7(7)
C754 C755 H75A 109.5
C754 C755 H75B 109.5
H75A C755 H75B 109.5
C754 C755 H75C 109.5
H75A C755 H75C 109.5
H75B C755 H75C 109.5
C754 C756 H75D 109.5
C754 C756 H75E 109.5
H75D C756 H75E 109.5
C754 C756 H75F 109.5
H75D C756 H75F 109.5
H75E C756 H75F 109.5
C754 C757 H75G 109.5
C754 C757 H75H 109.5
H75G C757 H75H 109.5
C754 C757 H75I 109.5
H75G C757 H75I 109.5
H75H C757 H75I 109.5
C762 O761 Cr2 135.7(6)
O761 C762 O763 125.9(9)
O761 C762 C764 118.4(8)
O763 C762 C764 115.6(9)
C762 O763 Cr3 128.1(6)
C766 C764 C765 112.1(12)
C766 C764 C762 108.9(11)
C765 C764 C762 112.4(9)
C766 C764 C767 108.2(13)
C765 C764 C767 107.1(12)
C762 C764 C767 107.9(11)
C764 C765 H76A 109.5
C764 C765 H76B 109.5
H76A C765 H76B 109.5
C764 C765 H76C 109.5
H76A C765 H76C 109.5
H76B C765 H76C 109.5
C764 C766 H76D 109.5
C764 C766 H76E 109.5
H76D C766 H76E 109.5
C764 C766 H76F 109.5
H76D C766 H76F 109.5
H76E C766 H76F 109.5
C764 C767 H76G 109.5
C764 C767 H76H 109.5
H76G C767 H76H 109.5
C764 C767 H76I 109.5
H76G C767 H76I 109.5
H76H C767 H76I 109.5
C772 O771 Cr2 128.8(6)
O773 C772 O771 124.6(8)
O773 C772 C774 117.7(8)
O771 C772 C774 117.5(8)
C772 O773 Cr3 136.5(6)
C772 C774 C777 111.1(8)
C772 C774 C776 110.9(8)
C777 C774 C776 110.0(10)
C772 C774 C775 105.9(8)
C777 C774 C775 109.4(8)
C776 C774 C775 109.6(9)
C774 C775 H77A 109.5
C774 C775 H77B 109.5
H77A C775 H77B 109.5
C774 C775 H77C 109.5
H77A C775 H77C 109.5
H77B C775 H77C 109.5
C774 C776 H77D 109.5
C774 C776 H77E 109.5
H77D C776 H77E 109.5
C774 C776 H77F 109.5
H77D C776 H77F 109.5
H77E C776 H77F 109.5
C774 C777 H77G 109.5
C774 C777 H77H 109.5
H77G C777 H77H 109.5
C774 C777 H77I 109.5
H77G C777 H77I 109.5
H77H C777 H77I 109.5
C782 O781 Cr3 137.0(16)
O781 C782 O783 125.2(17)
O781 C782 C784 117.0(15)
O783 C782 C784 117.5(12)
C782 O783 Co3 120.1(12)
C787 C784 C786 124(2)
C787 C784 C785 101(2)
C786 C784 C785 99(2)
C787 C784 C782 111.2(17)
C786 C784 C782 108.6(17)
C785 C784 C782 110.8(18)
C784 C785 H78A 109.5
C784 C785 H78B 109.5
H78A C785 H78B 109.5
C784 C785 H78C 109.5
H78A C785 H78C 109.5
H78B C785 H78C 109.5
C784 C786 H78D 109.5
C784 C786 H78E 109.5
H78D C786 H78E 109.5
C784 C786 H78F 109.5
H78D C786 H78F 109.5
H78E C786 H78F 109.5
C784 C787 H78G 109.5
C784 C787 H78H 109.5
H78G C787 H78H 109.5
C784 C787 H78I 109.5
H78G C787 H78I 109.5
H78H C787 H78I 109.5
X782 Y781 Cr3 129.1(19)
Y781 X782 Y783 124(2)
Y781 X782 X784 117.7(15)
Y783 X782 X784 118.1(13)
X782 Y783 Co3 133(2)
X787 X784 X786 125(2)
X787 X784 X785 101(2)
X786 X784 X785 100(2)
X787 X784 X782 111.3(19)
X786 X784 X782 108.2(18)
X785 X784 X782 111(2)
X784 X785 H78J 109.5
X784 X785 H78K 109.5
H78J X785 H78K 109.5
X784 X785 H78L 109.5
H78J X785 H78L 109.5
H78K X785 H78L 109.5
X784 X786 H78M 109.5
X784 X786 H78N 109.5
H78M X786 H78N 109.5
X784 X786 H78O 109.5
H78M X786 H78O 109.5
H78N X786 H78O 109.5
X784 X787 H78P 109.5
X784 X787 H78Q 109.5
H78P X787 H78Q 109.5
X784 X787 H78R 109.5
H78P X787 H78R 109.5
H78Q X787 H78R 109.5
C792 O791 Cr3 130.5(6)
O793 C792 O791 125.1(9)
O793 C792 C794 117.1(8)
O791 C792 C794 117.8(8)
C792 O793 Co3 132.3(6)
C796 C794 C797 109.9(9)
C796 C794 C795 111.7(10)
C797 C794 C795 111.6(10)
C796 C794 C792 106.1(10)
C797 C794 C792 108.5(8)
C795 C794 C792 108.9(9)
C794 C795 H79A 109.5
C794 C795 H79B 109.5
H79A C795 H79B 109.5
C794 C795 H79C 109.5
H79A C795 H79C 109.5
H79B C795 H79C 109.5
C794 C796 H79D 109.5
C794 C796 H79E 109.5
H79D C796 H79E 109.5
C794 C796 H79F 109.5
H79D C796 H79F 109.5
H79E C796 H79F 109.5
C794 C797 H79G 109.5
C794 C797 H79H 109.5
H79G C797 H79H 109.5
C794 C797 H79I 109.5
H79G C797 H79I 109.5
H79H C797 H79I 109.5
C802 O801 Co2 123.2(5)
O803 C802 O801 123.9(8)
O803 C802 C804 117.5(7)
O801 C802 C804 118.6(8)
C806 C804 C807 110.2(8)
C806 C804 C805 109.0(8)
C807 C804 C805 109.0(8)
C806 C804 C802 111.8(7)
C807 C804 C802 109.8(7)
C805 C804 C802 107.0(7)
C804 C805 H80A 109.5
C804 C805 H80B 109.5
H80A C805 H80B 109.5
C804 C805 H80C 109.5
H80A C805 H80C 109.5
H80B C805 H80C 109.5
C804 C806 H80D 109.5
C804 C806 H80E 109.5
H80D C806 H80E 109.5
C804 C806 H80F 109.5
H80D C806 H80F 109.5
H80E C806 H80F 109.5
C804 C807 H80G 109.5
C804 C807 H80H 109.5
H80G C807 H80H 109.5
C804 C807 H80I 109.5
H80G C807 H80I 109.5
H80H C807 H80I 109.5
C812 O811 Co2 90.5(5)
O813 C812 O811 119.2(8)
O813 C812 C814 120.5(8)
O811 C812 C814 120.3(8)
O813 C812 Co2 60.8(4)
O811 C812 Co2 58.7(4)
C814 C812 Co2 174.9(6)
C812 O813 Co2 88.6(5)
C812 C814 C817 111.7(8)
C812 C814 C815 105.9(7)
C817 C814 C815 110.1(8)
C812 C814 C816 109.1(8)
C817 C814 C816 109.3(8)
C815 C814 C816 110.7(9)
C814 C815 H81A 109.5
C814 C815 H81B 109.5
H81A C815 H81B 109.5
C814 C815 H81C 109.5
H81A C815 H81C 109.5
H81B C815 H81C 109.5
C814 C816 H81D 109.5
C814 C816 H81E 109.5
H81D C816 H81E 109.5
C814 C816 H81F 109.5
H81D C816 H81F 109.5
H81E C816 H81F 109.5
C814 C817 H81G 109.5
C814 C817 H81H 109.5
H81G C817 H81H 109.5
C814 C817 H81I 109.5
H81G C817 H81I 109.5
H81H C817 H81I 109.5
C822 O821 Co2 126.9(6)
O823 C822 O821 124.3(9)
O823 C822 C824 116.7(8)
O821 C822 C824 119.0(8)
C822 O823 Co3 142.6(6)
C822 C824 C826 109.9(8)
C822 C824 C825 106.5(8)
C826 C824 C825 110.5(9)
C822 C824 C827 110.3(8)
C826 C824 C827 111.1(9)
C825 C824 C827 108.3(9)
C824 C825 H82A 109.5
C824 C825 H82B 109.5
H82A C825 H82B 109.5
C824 C825 H82C 109.5
H82A C825 H82C 109.5
H82B C825 H82C 109.5
C824 C826 H82D 109.5
C824 C826 H82E 109.5
H82D C826 H82E 109.5
C824 C826 H82F 109.5
H82D C826 H82F 109.5
H82E C826 H82F 109.5
C824 C827 H82G 109.5
C824 C827 H82H 109.5
H82G C827 H82H 109.5
C824 C827 H82I 109.5
H82G C827 H82I 109.5
H82H C827 H82I 109.5
C836 N831 C832 116.7(7)
C836 N831 Co3 115.3(5)
C832 N831 Co3 127.7(6)
N831 C832 C833 120.5(9)
N831 C832 H832 119.7
C833 C832 H832 119.7
C834 C833 C832 118.2(9)
C834 C833 H833 120.9
C832 C833 H833 120.9
N835 C834 C833 121.8(8)
N835 C834 H834 119.1
C833 C834 H834 119.1
C836 N835 C834 116.7(8)
C836 N835 Co4 113.5(6)
C834 N835 Co4 128.7(6)
N835 C836 N831 126.1(7)
N835 C836 C837 117.1(7)
N831 C836 C837 116.8(7)
N842 C837 N838 126.6(8)
N842 C837 C836 117.5(7)
N838 C837 C836 115.9(7)
C837 N838 C839 116.5(7)
C837 N838 Co4 114.6(5)
C839 N838 Co4 128.8(6)
N838 C839 C840 121.1(8)
N838 C839 H839 119.4
C840 C839 H839 119.4
C839 C840 C841 118.1(8)
C839 C840 H840 121.0
C841 C840 H840 121.0
N842 C841 C840 122.0(8)
N842 C841 H841 119.0
C840 C841 H841 119.0
C837 N842 C841 115.7(7)
C837 N842 Co3 113.5(5)
C841 N842 Co3 130.5(6)
O901 C902 C903 120.5(8)
O901 C902 C904 119.8(8)
C903 C902 C904 119.7(11)
C902 C903 H90A 109.5
C902 C903 H90B 109.5
H90A C903 H90B 109.5
C902 C903 H90C 109.5
H90A C903 H90C 109.5
H90B C903 H90C 109.5
C902 C904 H90D 109.5
C902 C904 H90E 109.5
H90D C904 H90E 109.5
C902 C904 H90F 109.5
H90D C904 H90F 109.5
H90E C904 H90F 109.5
O861 C862 C864 116(2)
O861 C862 C863 116(2)
C864 C862 C863 128(2)
C862 C863 H86A 109.5
C862 C863 H86B 109.5
H86A C863 H86B 109.5
C862 C863 H86C 109.5
H86A C863 H86C 109.5
H86B C863 H86C 109.5
C862 C864 H86D 109.5
C862 C864 H86E 109.5
H86D C864 H86E 109.5
C862 C864 H86F 109.5
H86D C864 H86F 109.5
H86E C864 H86F 109.5
O871 C872 C873 114(2)
O871 C872 C874 116(2)
C873 C872 C874 121(2)
C872 C873 H87A 109.5
C872 C873 H87B 109.5
H87A C873 H87B 109.5
C872 C873 H87C 109.5
H87A C873 H87C 109.5
H87B C873 H87C 109.5
C872 C874 H87D 109.5
C872 C874 H87E 109.5
H87D C874 H87E 109.5
C872 C874 H87F 109.5
H87D C874 H87F 109.5
H87E C874 H87F 109.5
O881 C882 C884 118.8(18)
O881 C882 C883 118.3(16)
C884 C882 C883 121.7(17)
C882 C883 H88A 109.5
C882 C883 H88B 109.5
H88A C883 H88B 109.5
C882 C883 H88C 109.5
H88A C883 H88C 109.5
H88B C883 H88C 109.5
C882 C884 H88D 109.5
C882 C884 H88E 109.5
H88D C884 H88E 109.5
C882 C884 H88F 109.5
H88D C884 H88F 109.5
H88E C884 H88F 109.5
O891 C892 C893 122.1(17)
O891 C892 C894 120.4(17)
C893 C892 C894 117.5(15)
C892 C893 H89A 109.5
C892 C893 H89B 109.5
H89A C893 H89B 109.5
C892 C893 H89C 109.5
H89A C893 H89C 109.5
H89B C893 H89C 109.5
C892 C894 H89D 109.5
C892 C894 H89E 109.5
H89D C894 H89E 109.5
C892 C894 H89F 109.5
H89D C894 H89F 109.5
H89E C894 H89F 109.5
O911 C912 C913 119.9(13)
O911 C912 C914 119.5(13)
C913 C912 C914 120.5(12)
C912 C913 H91A 109.5
C912 C913 H91B 109.5
H91A C913 H91B 109.5
C912 C913 H91C 109.5
H91A C913 H91C 109.5
H91B C913 H91C 109.5
C912 C914 H91D 109.5
C912 C914 H91E 109.5
H91D C914 H91E 109.5
C912 C914 H91F 109.5
H91D C914 H91F 109.5
H91E C914 H91F 109.5
O921 C922 C924 122.0(14)
O921 C922 C923 119.9(14)
C924 C922 C923 118.0(13)
C922 C923 H92A 109.5
C922 C923 H92B 109.5
H92A C923 H92B 109.5
C922 C923 H92C 109.5
H92A C923 H92C 109.5
H92B C923 H92C 109.5
C922 C924 H92D 109.5
C922 C924 H92E 109.5
H92D C924 H92E 109.5
C922 C924 H92F 109.5
H92D C924 H92F 109.5
H92E C924 H92F 109.5
O931 C932 C934 122.1(17)
O931 C932 C933 119.0(18)
C934 C932 C933 118.3(16)
C932 C933 H93A 109.5
C932 C933 H93B 109.5
H93A C933 H93B 109.5
C932 C933 H93C 109.5
H93A C933 H93C 109.5
H93B C933 H93C 109.5
C932 C934 H93D 109.5
C932 C934 H93E 109.5
H93D C934 H93E 109.5
C932 C934 H93F 109.5
H93D C934 H93F 109.5
H93E C934 H93F 109.5
O941 C942 C943 121.0(17)
O941 C942 C944 121.4(17)
C943 C942 C944 117.6(15)
C942 C943 H94A 109.5
C942 C943 H94B 109.5
H94A C943 H94B 109.5
C942 C943 H94C 109.5
H94A C943 H94C 109.5
H94B C943 H94C 109.5
C942 C944 H94D 109.5
C942 C944 H94E 109.5
H94D C944 H94E 109.5
C942 C944 H94F 109.5
H94D C944 H94F 109.5
H94E C944 H94F 109.5
O936 C937 C938 118(2)
O936 C937 C939 119(2)
C938 C937 C939 118(2)
C937 C938 H93G 109.5
C937 C938 H93H 109.5
H93G C938 H93H 109.5
C937 C938 H93I 109.5
H93G C938 H93I 109.5
H93H C938 H93I 109.5
C937 C939 H93J 109.5
C937 C939 H93K 109.5
H93J C939 H93K 109.5
C937 C939 H93L 109.5
H93J C939 H93L 109.5
H93K C939 H93L 109.5
O946 C947 C948 117(2)
O946 C947 C949 122(2)
C948 C947 C949 119(2)
C947 C948 H94G 109.5
C947 C948 H94H 109.5
H94G C948 H94H 109.5
C947 C948 H94I 109.5
H94G C948 H94I 109.5
H94H C948 H94I 109.5
C947 C949 H94J 109.5
C947 C949 H94K 109.5
H94J C949 H94K 109.5
C947 C949 H94L 109.5
H94J C949 H94L 109.5
H94K C949 H94L 109.5
O951 C952 C953 113.8(18)
O951 C952 C954 124.4(19)
C953 C952 C954 121.5(18)
C952 C953 H95A 109.5
C952 C953 H95B 109.5
H95A C953 H95B 109.5
C952 C953 H95C 109.5
H95A C953 H95C 109.5
H95B C953 H95C 109.5
C952 C954 H95D 109.5
C952 C954 H95E 109.5
H95D C954 H95E 109.5
C952 C954 H95F 109.5
H95D C954 H95F 109.5
H95E C954 H95F 109.5
O961 C962 C963 116.9(19)
O961 C962 C964 123(2)
C963 C962 C964 120.2(17)
C962 C963 H96A 109.5
C962 C963 H96B 109.5
H96A C963 H96B 109.5
C962 C963 H96C 109.5
H96A C963 H96C 109.5
H96B C963 H96C 109.5
C962 C964 H96D 109.5
C962 C964 H96E 109.5
H96D C964 H96E 109.5
C962 C964 H96F 109.5
H96D C964 H96F 109.5
H96E C964 H96F 109.5
O971 C972 C973 119.5(17)
O971 C972 C974 121.9(17)
C973 C972 C974 118.6(14)
C972 C973 H97A 109.5
C972 C973 H97B 109.5
H97A C973 H97B 109.5
C972 C973 H97C 109.5
H97A C973 H97C 109.5
H97B C973 H97C 109.5
C972 C974 H97D 109.5
C972 C974 H97E 109.5
H97D C974 H97E 109.5
C972 C974 H97F 109.5
H97D C974 H97F 109.5
H97E C974 H97F 109.5
O981 C982 C983 119.1(16)
O981 C982 C984 117.5(18)
C983 C982 C984 123.4(16)
C982 C983 H98A 109.5
C982 C983 H98B 109.5
H98A C983 H98B 109.5
C982 C983 H98C 109.5
H98A C983 H98C 109.5
H98B C983 H98C 109.5
C982 C984 H98D 109.5
C982 C984 H98E 109.5
H98D C984 H98E 109.5
C982 C984 H98F 109.5
H98D C984 H98F 109.5
H98E C984 H98F 109.5
O991 C992 C993 115.9(17)
O991 C992 C994 122.2(18)
C993 C992 C994 121.8(17)
C992 C993 H99A 109.5
C992 C993 H99B 109.5
H99A C993 H99B 109.5
C992 C993 H99C 109.5
H99A C993 H99C 109.5
H99B C993 H99C 109.5
C992 C994 H99D 109.5
C992 C994 H99E 109.5
H99D C994 H99E 109.5
C992 C994 H99F 109.5
H99D C994 H99F 109.5
H99E C994 H99F 109.5

loop_
_geom_bond_atom_site_label_1
_geom_bond_atom_site_label_2
_geom_bond_distance
Cr1 O20 1.913(5)
Cr1 O723 1.962(6)
Cr1 O19 1.964(6)
Cr1 O733 1.973(6)
Cr1 O741 1.976(6)
Cr1 O751 1.983(6)
Cr2 O20 1.916(6)
Cr2 O753 1.972(6)
Cr2 O771 1.973(6)
Cr2 O743 1.977(6)
Cr2 O761 1.980(6)
Cr2 O21 1.985(5)
Cr3 O781 1.894(16)
Cr3 O791 1.941(7)
Cr3 O773 1.951(6)
Cr3 O22 1.958(5)
Cr3 O763 1.979(6)
Cr3 O21 2.000(6)
Cr3 Y781 2.10(2)
Cr4 O2 1.926(5)
Cr4 O1 1.964(6)
Cr4 O151 1.976(6)
Cr4 O123 1.978(6)
Cr4 O133 1.992(6)
Cr4 O141 1.992(6)
Cr5 O2 1.924(5)
Cr5 O171 1.959(6)
Cr5 O143 1.966(6)
Cr5 O3 1.970(5)
Cr5 O153 1.971(6)
Cr5 O161 1.992(6)
Cr6 O191 1.949(6)
Cr6 O4 1.950(5)
Cr6 O181 1.962(7)
Cr6 O173 1.969(6)
Cr6 O163 1.975(6)
Cr6 O3 2.003(6)
Cr7 O8 1.935(5)
Cr7 O7 1.949(5)
Cr7 O323 1.961(6)
Cr7 O333 1.975(6)
Cr7 O341 1.986(6)
Cr7 O351 1.991(6)
Cr8 O8 1.915(5)
Cr8 O371 1.953(6)
Cr8 O343 1.958(5)
Cr8 O9 1.965(5)
Cr8 O353 1.968(5)
Cr8 O361 1.996(6)
Cr9 O391 1.938(6)
Cr9 O10 1.954(5)
Cr9 O381 1.967(6)
Cr9 O373 1.967(6)
Cr9 O363 1.979(6)
Cr9 O9 1.999(5)
Cr10 O14 1.928(5)
Cr10 O523 1.953(6)
Cr10 O13 1.959(5)
Cr10 O533 1.978(5)
Cr10 O551 1.990(6)
Cr10 O541 1.993(6)
Cr11 O14 1.916(5)
Cr11 O561 1.944(14)
Cr11 O571 1.960(6)
Cr11 O543 1.961(6)
Cr11 O553 1.979(5)
Cr11 O15 1.981(5)
Cr11 Y561 2.07(3)
Cr12 Y581 1.85(2)
Cr12 Y563 1.94(3)
Cr12 O591 1.943(7)
Cr12 O16 1.963(5)
Cr12 O573 1.985(6)
Cr12 O15 1.994(6)
Cr12 O563 2.030(16)
Cr12 O581 2.040(12)
Co1 O721 2.020(7)
Co1 O19 2.046(6)
Co1 O731 2.050(6)
Co1 N638 2.118(7)
Co1 N635 2.128(7)
Co1 O711 2.166(6)
Co2 O821 2.045(6)
Co2 O801 2.046(5)
Co2 O22 2.109(6)
Co2 O811 2.133(6)
Co2 O813 2.180(6)
Co2 O21 2.241(5)
Co2 C812 2.496(9)
Co3 Y783 2.00(2)
Co3 O823 2.010(7)
Co3 O22 2.051(5)
Co3 O783 2.061(13)
Co3 O793 2.064(6)
Co3 N831 2.150(7)
Co3 N842 2.197(7)
Co4 O121 2.013(6)
Co4 O131 2.041(6)
Co4 O1 2.042(6)
Co4 N838 2.117(7)
Co4 O111 2.127(7)
Co4 N835 2.141(7)
Co5 O201 2.022(6)
Co5 O221 2.074(5)
Co5 O4 2.108(6)
Co5 O213 2.110(6)
Co5 O211 2.171(6)
Co5 O3 2.274(5)
Co5 C212 2.472(9)
Co6 O223 2.021(6)
Co6 O183 2.050(6)
Co6 O4 2.053(5)
Co6 O193 2.056(6)
Co6 N231 2.189(7)
Co6 N242 2.217(7)
Co7 O321 2.033(6)
Co7 O331 2.038(6)
Co7 O7 2.069(6)
Co7 N238 2.104(7)
Co7 O311 2.142(6)
Co7 N235 2.146(7)
Co8 O401 2.053(6)
Co8 O421 2.080(6)
Co8 O10 2.090(5)
Co8 O413 2.128(6)
Co8 O411 2.160(6)
Co8 O9 2.307(5)
Co8 C412 2.459(9)
Co9 O423 2.035(6)
Co9 O10 2.040(5)
Co9 O383 2.052(6)
Co9 O393 2.057(6)
Co9 N431 2.169(6)
Co9 N442 2.194(6)
Co10 O521 2.024(6)
Co10 O531 2.027(6)
Co10 O13 2.054(5)
Co10 N438 2.099(6)
Co10 N435 2.124(7)
Co10 O511 2.148(6)
Co11 O601 2.052(5)
Co11 O621 2.071(6)
Co11 O611 2.102(6)
Co11 O16 2.107(5)
Co11 O613 2.165(6)
Co11 O15 2.305(5)
Co11 C612 2.468(9)
Co12 Y583 1.99(2)
Co12 O623 2.010(6)
Co12 O16 2.054(5)
Co12 O593 2.058(6)
Co12 O583 2.078(15)
Co12 N631 2.185(7)
Co12 N642 2.188(7)
O1 H1 0.8333
O2 H2 0.8333
O3 H3 0.8343
O4 H4 1.0000
O7 H7 0.9621
O8 H8 0.8298
O9 H9 0.8316
O10 H10 1.0000
O13 H13 0.8319
O14 H14 0.8300
O15 H15 0.8456
O16 H16 1.0000
O19 H19 0.8308
O20 H20 0.8329
O21 H21 0.8387
O22 H22 1.0000
O111 C112 1.219(12)
C112 O113 1.301(12)
C112 X114 1.48(3)
C112 C114 1.544(17)
O113 H113 0.8400
C114 C115 1.521(18)
C114 C116 1.525(19)
C114 C117 1.558(18)
C115 H11A 0.9800
C115 H11B 0.9800
C115 H11C 0.9800
C116 H11D 0.9800
C116 H11E 0.9800
C116 H11F 0.9800
C117 H11G 0.9800
C117 H11H 0.9800
C117 H11I 0.9800
X114 X115 1.521(19)
X114 X116 1.53(2)
X114 X117 1.56(2)
X115 H11J 0.9800
X115 H11K 0.9800
X115 H11L 0.9800
X116 H11M 0.9800
X116 H11N 0.9800
X116 H11O 0.9800
X117 H11P 0.9800
X117 H11Q 0.9800
X117 H11R 0.9800
O121 C122 1.254(11)
C122 O123 1.258(10)
C122 C124 1.526(12)
C124 C125 1.525(13)
C124 C127 1.535(14)
C124 C126 1.540(13)
C125 H12A 0.9800
C125 H12B 0.9800
C125 H12C 0.9800
C126 H12D 0.9800
C126 H12E 0.9800
C126 H12F 0.9800
C127 H12G 0.9800
C127 H12H 0.9800
C127 H12I 0.9800
O131 C132 1.249(11)
C132 O133 1.262(11)
C132 C134 1.524(12)
C134 C136 1.452(15)
C134 C135 1.494(17)
C134 C137 1.561(16)
C135 H13A 0.9800
C135 H13B 0.9800
C135 H13C 0.9800
C136 H13D 0.9800
C136 H13E 0.9800
C136 H13F 0.9800
C137 H13G 0.9800
C137 H13H 0.9800
C137 H13I 0.9800
O141 C142 1.253(10)
C142 O143 1.277(10)
C142 C144 1.545(11)
C144 C147 1.501(14)
C144 C146 1.504(15)
C144 C145 1.508(15)
C145 H14A 0.9800
C145 H14B 0.9800
C145 H14C 0.9800
C146 H14D 0.9800
C146 H14E 0.9800
C146 H14F 0.9800
C147 H14G 0.9800
C147 H14H 0.9800
C147 H14I 0.9800
O151 C152 1.257(11)
C152 O153 1.272(10)
C152 C154 1.501(11)
C154 C157 1.525(14)
C154 C156 1.539(14)
C154 C155 1.542(14)
C155 H15A 0.9800
C155 H15B 0.9800
C155 H15C 0.9800
C156 H15D 0.9800
C156 H15E 0.9800
C156 H15F 0.9800
C157 H15G 0.9800
C157 H15H 0.9800
C157 H15I 0.9800
O161 C162 1.238(11)
C162 O163 1.250(10)
C162 X164 1.51(3)
C162 C164 1.546(18)
C164 C167 1.531(18)
C164 C165 1.54(2)
C164 C166 1.559(17)
C165 H16J 0.9800
C165 H16K 0.9800
C165 H16L 0.9800
C166 H16M 0.9800
C166 H16N 0.9800
C166 H16O 0.9800
C167 H16P 0.9800
C167 H16Q 0.9800
C167 H16R 0.9800
X164 X167 1.531(19)
X164 X165 1.54(2)
X164 X166 1.557(18)
X165 H16A 0.9800
X165 H16B 0.9800
X165 H16C 0.9800
X166 H16D 0.9800
X166 H16E 0.9800
X166 H16F 0.9800
X167 H16G 0.9800
X167 H16H 0.9800
X167 H16I 0.9800
O171 C172 1.263(10)
C172 O173 1.248(10)
C172 C174 1.515(12)
C174 C175 1.521(13)
C174 C177 1.525(14)
C174 C176 1.539(14)
C175 H17A 0.9800
C175 H17B 0.9800
C175 H17C 0.9800
C176 H17D 0.9800
C176 H17E 0.9800
C176 H17F 0.9800
C177 H17G 0.9800
C177 H17H 0.9800
C177 H17I 0.9800
O181 C182 1.256(11)
C182 O183 1.257(11)
C182 C184 1.520(14)
C184 C187 1.494(16)
C184 C186 1.500(17)
C184 C185 1.505(16)
C185 H18A 0.9800
C185 H18B 0.9800
C185 H18C 0.9800
C186 H18D 0.9800
C186 H18E 0.9800
C186 H18F 0.9800
C187 H18G 0.9800
C187 H18H 0.9800
C187 H18I 0.9800
O191 C192 1.274(11)
C192 O193 1.251(11)
C192 C194 1.512(13)
C194 C195 1.476(17)
C194 C196 1.482(16)
C194 C197 1.531(17)
C195 H19A 0.9800
C195 H19B 0.9800
C195 H19C 0.9800
C196 H19D 0.9800
C196 H19E 0.9800
C196 H19F 0.9800
C197 H19G 0.9800
C197 H19H 0.9800
C197 H19I 0.9800
O201 C202 1.277(10)
C202 O203 1.243(10)
C202 C204 1.523(11)
C204 C205 1.501(14)
C204 C207 1.511(13)
C204 C206 1.527(15)
C205 H20A 0.9800
C205 H20B 0.9800
C205 H20C 0.9800
C206 H20D 0.9800
C206 H20E 0.9800
C206 H20F 0.9800
C207 H20G 0.9800
C207 H20H 0.9800
C207 H20I 0.9800
O211 C212 1.287(10)
C212 O213 1.248(10)
C212 C214 1.517(13)
C214 C216 1.523(15)
C214 C215 1.541(14)
C214 C217 1.549(14)
C215 H21A 0.9800
C215 H21B 0.9800
C215 H21C 0.9800
C216 H21D 0.9800
C216 H21E 0.9800
C216 H21F 0.9800
C217 H21G 0.9800
C217 H21H 0.9800
C217 H21I 0.9800
O221 C222 1.271(10)
C222 O223 1.224(10)
C222 C224 1.524(12)
C224 C226 1.499(16)
C224 C225 1.527(13)
C224 C227 1.562(17)
C225 H22A 0.9800
C225 H22B 0.9800
C225 H22C 0.9800
C226 H22D 0.9800
C226 H22E 0.9800
C226 H22F 0.9800
C227 H22G 0.9800
C227 H22H 0.9800
C227 H22I 0.9800
N231 C232 1.297(10)
N231 C236 1.338(10)
C232 C233 1.391(12)
C232 H232 0.9500
C233 C234 1.380(12)
C233 H233 0.9500
C234 N235 1.333(10)
C234 H234 0.9500
N235 C236 1.346(10)
C236 C237 1.483(11)
C237 N242 1.321(10)
C237 N238 1.334(10)
N238 C239 1.338(10)
C239 C240 1.360(12)
C239 H239 0.9500
C240 C241 1.412(12)
C240 H240 0.9500
C241 N242 1.330(10)
C241 H241 0.9500
O311 C312 1.249(11)
C312 O313 1.344(12)
C312 C314 1.464(14)
O313 H313 0.8400
C314 C316 1.521(14)
C314 C315 1.523(15)
C314 C317 1.532(14)
C315 H31A 0.9800
C315 H31B 0.9800
C315 H31C 0.9800
C316 H31D 0.9800
C316 H31E 0.9800
C316 H31F 0.9800
C317 H31G 0.9800
C317 H31H 0.9800
C317 H31I 0.9800
O321 C322 1.253(10)
C322 O323 1.272(10)
C322 C324 1.523(12)
C324 C325 1.521(14)
C324 C326 1.529(12)
C324 C327 1.548(12)
C325 H32A 0.9800
C325 H32B 0.9800
C325 H32C 0.9800
C326 H32D 0.9800
C326 H32E 0.9800
C326 H32F 0.9800
C327 H32G 0.9800
C327 H32H 0.9800
C327 H32I 0.9800
O331 C332 1.252(10)
C332 O333 1.251(10)
C332 C334 1.541(11)
C334 C336 1.508(13)
C334 C337 1.514(14)
C334 C335 1.515(14)
C335 H33A 0.9800
C335 H33B 0.9800
C335 H33C 0.9800
C336 H33D 0.9800
C336 H33E 0.9800
C336 H33F 0.9800
C337 H33G 0.9800
C337 H33H 0.9800
C337 H33I 0.9800
O341 C342 1.224(10)
C342 O343 1.293(9)
C342 C344 1.546(11)
C344 C347 1.502(13)
C344 C346 1.514(12)
C344 C345 1.517(15)
C345 H34A 0.9800
C345 H34B 0.9800
C345 H34C 0.9800
C346 H34D 0.9800
C346 H34E 0.9800
C346 H34F 0.9800
C347 H34G 0.9800
C347 H34H 0.9800
C347 H34I 0.9800
O351 C352 1.261(10)
C352 O353 1.250(9)
C352 C354 1.540(11)
C354 C357 1.505(13)
C354 C356 1.512(14)
C354 C355 1.574(15)
C355 H35A 0.9800
C355 H35B 0.9800
C355 H35C 0.9800
C356 H35D 0.9800
C356 H35E 0.9800
C356 H35F 0.9800
C357 H35G 0.9800
C357 H35H 0.9800
C357 H35I 0.9800
O361 C362 1.245(9)
C362 O363 1.264(9)
C362 C364 1.532(11)
C364 C366 1.516(12)
C364 C367 1.522(13)
C364 C365 1.526(13)
C365 H36A 0.9800
C365 H36B 0.9800
C365 H36C 0.9800
C366 H36D 0.9800
C366 H36E 0.9800
C366 H36F 0.9800
C367 H36G 0.9800
C367 H36H 0.9800
C367 H36I 0.9800
O371 C372 1.265(9)
C372 O373 1.252(9)
C372 C374 1.518(12)
C374 C377 1.523(12)
C374 C375 1.528(14)
C374 C376 1.536(12)
C375 H37A 0.9800
C375 H37B 0.9800
C375 H37C 0.9800
C376 H37D 0.9800
C376 H37E 0.9800
C376 H37F 0.9800
C377 H37G 0.9800
C377 H37H 0.9800
C377 H37I 0.9800
O381 C382 1.263(10)
C382 O383 1.244(10)
C382 X384 1.52(2)
C382 C384 1.54(2)
C384 C385 1.493(17)
C384 C386 1.505(15)
C384 C387 1.58(2)
C385 H38A 0.9800
C385 H38B 0.9800
C385 H38C 0.9800
C386 H38D 0.9800
C386 H38E 0.9800
C386 H38F 0.9800
C387 H38G 0.9800
C387 H38H 0.9800
C387 H38I 0.9800
X384 X385 1.493(17)
X384 X386 1.504(15)
X384 X387 1.58(2)
X385 H38J 0.9800
X385 H38K 0.9800
X385 H38L 0.9800
X386 H38M 0.9800
X386 H38N 0.9800
X386 H38O 0.9800
X387 H38P 0.9800
X387 H38Q 0.9800
X387 H38R 0.9800
O391 C392 1.293(10)
C392 O393 1.250(10)
C392 C394 1.529(12)
C394 C396 1.492(15)
C394 C397 1.537(14)
C394 C395 1.538(15)
C395 H39A 0.9800
C395 H39B 0.9800
C395 H39C 0.9800
C396 H39D 0.9800
C396 H39E 0.9800
C396 H39F 0.9800
C397 H39G 0.9800
C397 H39H 0.9800
C397 H39I 0.9800
O401 C402 1.284(10)
C402 O403 1.242(10)
C402 C404 1.531(12)
C404 C406 1.505(13)
C404 C405 1.540(13)
C404 C407 1.550(12)
C405 H40A 0.9800
C405 H40B 0.9800
C405 H40C 0.9800
C406 H40D 0.9800
C406 H40E 0.9800
C406 H40F 0.9800
C407 H40G 0.9800
C407 H40H 0.9800
C407 H40I 0.9800
O411 C412 1.276(10)
C412 O413 1.257(10)
C412 C414 1.514(13)
C414 C417 1.513(15)
C414 C416 1.521(14)
C414 C415 1.557(15)
C415 H41A 0.9800
C415 H41B 0.9800
C415 H41C 0.9800
C416 H41D 0.9800
C416 H41E 0.9800
C416 H41F 0.9800
C417 H41G 0.9800
C417 H41H 0.9800
C417 H41I 0.9800
O421 C422 1.273(9)
C422 O423 1.240(10)
C422 C424 1.544(11)
C424 C425 1.516(13)
C424 C426 1.535(12)
C424 C427 1.554(13)
C425 H42A 0.9800
C425 H42B 0.9800
C425 H42C 0.9800
C426 H42D 0.9800
C426 H42E 0.9800
C426 H42F 0.9800
C427 H42G 0.9800
C427 H42H 0.9800
C427 H42I 0.9800
N431 C436 1.326(10)
N431 C432 1.338(10)
C432 C433 1.353(12)
C432 H432 0.9500
C433 C434 1.392(13)
C433 H433 0.9500
C434 N435 1.327(11)
C434 H434 0.9500
N435 C436 1.344(10)
C436 C437 1.486(10)
C437 N442 1.324(9)
C437 N438 1.332(10)
N438 C439 1.323(10)
C439 C440 1.380(11)
C439 H439 0.9500
C440 C441 1.380(11)
C440 H440 0.9500
C441 N442 1.338(10)
C441 H441 0.9500
O511 C512 1.216(10)
C512 O513 1.309(10)
C512 C514 1.495(13)
O513 H513 0.8400
C514 C515 1.513(13)
C514 C517 1.535(14)
C514 C516 1.540(13)
C515 H51A 0.9800
C515 H51B 0.9800
C515 H51C 0.9800
C516 H51D 0.9800
C516 H51E 0.9800
C516 H51F 0.9800
C517 H51G 0.9800
C517 H51H 0.9800
C517 H51I 0.9800
O521 C522 1.249(10)
C522 O523 1.261(10)
C522 C524 1.524(12)
C524 C526 1.522(13)
C524 C527 1.525(13)
C524 C525 1.542(11)
C525 H52A 0.9800
C525 H52B 0.9800
C525 H52C 0.9800
C526 H52D 0.9800
C526 H52E 0.9800
C526 H52F 0.9800
C527 H52G 0.9800
C527 H52H 0.9800
C527 H52I 0.9800
O531 C532 1.263(10)
C532 O533 1.258(10)
C532 C534 1.535(11)
C534 C537 1.515(11)
C534 C536 1.531(12)
C534 C535 1.534(12)
C535 H53A 0.9800
C535 H53B 0.9800
C535 H53C 0.9800
C536 H53D 0.9800
C536 H53E 0.9800
C536 H53F 0.9800
C537 H53G 0.9800
C537 H53H 0.9800
C537 H53I 0.9800
O541 C542 1.242(10)
C542 O543 1.272(10)
C542 C544 1.536(12)
C544 C545 1.503(14)
C544 C547 1.522(14)
C544 C546 1.534(13)
C545 H54A 0.9800
C545 H54B 0.9800
C545 H54C 0.9800
C546 H54D 0.9800
C546 H54E 0.9800
C546 H54F 0.9800
C547 H54G 0.9800
C547 H54H 0.9800
C547 H54I 0.9800
O551 C552 1.250(10)
C552 O553 1.257(10)
C552 C554 1.538(11)
C554 C556 1.512(15)
C554 C555 1.533(14)
C554 C557 1.552(14)
C555 H55A 0.9800
C555 H55B 0.9800
C555 H55C 0.9800
C556 H55D 0.9800
C556 H55E 0.9800
C556 H55F 0.9800
C557 H55G 0.9800
C557 H55H 0.9800
C557 H55I 0.9800
O561 C562 1.259(12)
C562 O563 1.263(13)
C562 C564 1.507(12)
C564 C565 1.48(2)
C564 C566 1.511(19)
C564 C567 1.57(2)
C565 H56A 0.9800
C565 H56B 0.9800
C565 H56C 0.9800
C566 H56D 0.9800
C566 H56E 0.9800
C566 H56F 0.9800
C567 H56G 0.9800
C567 H56H 0.9800
C567 H56I 0.9800
Y561 X562 1.260(13)
X562 Y563 1.264(14)
X562 X564 1.508(13)
X564 X565 1.48(2)
X564 X566 1.51(2)
X564 X567 1.57(2)
X565 H56J 0.9800
X565 H56K 0.9800
X565 H56L 0.9800
X566 H56M 0.9800
X566 H56N 0.9800
X566 H56O 0.9800
X567 H56P 0.9800
X567 H56Q 0.9800
X567 H56R 0.9800
O571 C572 1.249(10)
C572 O573 1.248(10)
C572 C574 1.536(12)
C574 C577 1.507(13)
C574 C575 1.524(15)
C574 C576 1.530(14)
C575 H57A 0.9800
C575 H57B 0.9800
C575 H57C 0.9800
C576 H57D 0.9800
C576 H57E 0.9800
C576 H57F 0.9800
C577 H57G 0.9800
C577 H57H 0.9800
C577 H57I 0.9800
O581 C582 1.274(13)
C582 O583 1.214(18)
C582 C584 1.523(16)
C584 C585 1.52(3)
C584 C586 1.528(15)
C584 C587 1.550(18)
C585 H58A 0.9800
C585 H58B 0.9800
C585 H58C 0.9800
C586 H58D 0.9800
C586 H58E 0.9800
C586 H58F 0.9800
C587 H58G 0.9800
C587 H58H 0.9800
C587 H58I 0.9800
Y581 X582 1.275(14)
X582 Y583 1.215(18)
X582 X584 1.523(17)
X584 X585 1.52(3)
X584 X586 1.528(16)
X584 X587 1.551(19)
X585 H58J 0.9800
X585 H58K 0.9800
X585 H58L 0.9800
X586 H58M 0.9800
X586 H58N 0.9800
X586 H58O 0.9800
X587 H58P 0.9800
X587 H58Q 0.9800
X587 H58R 0.9800
O591 C592 1.278(12)
C592 O593 1.219(11)
C592 C594 1.549(14)
C594 C595 1.473(16)
C594 C596 1.511(16)
C594 C597 1.589(18)
C595 H59A 0.9800
C595 H59B 0.9800
C595 H59C 0.9800
C596 H59D 0.9800
C596 H59E 0.9800
C596 H59F 0.9800
C597 H59G 0.9800
C597 H59H 0.9800
C597 H59I 0.9800
O601 C602 1.271(10)
C602 O603 1.241(10)
C602 C604 1.541(11)
C604 C607 1.524(13)
C604 C606 1.524(12)
C604 C605 1.525(13)
C605 H60A 0.9800
C605 H60B 0.9800
C605 H60C 0.9800
C606 H60D 0.9800
C606 H60E 0.9800
C606 H60F 0.9800
C607 H60G 0.9800
C607 H60H 0.9800
C607 H60I 0.9800
O611 C612 1.278(10)
C612 O613 1.245(11)
C612 C614 1.512(13)
C614 C615 1.507(14)
C614 C616 1.532(13)
C614 C617 1.540(14)
C615 H61A 0.9800
C615 H61B 0.9800
C615 H61C 0.9800
C616 H61D 0.9800
C616 H61E 0.9800
C616 H61F 0.9800
C617 H61G 0.9800
C617 H61H 0.9800
C617 H61I 0.9800
O621 C622 1.257(9)
C622 O623 1.225(9)
C622 C624 1.520(12)
C624 C626 1.489(9)
C624 C627 1.497(9)
C624 C625 1.518(9)
C625 H62A 0.9800
C625 H62B 0.9800
C625 H62C 0.9800
C626 H62D 0.9800
C626 H62E 0.9800
C626 H62F 0.9800
C627 H62G 0.9800
C627 H62H 0.9800
C627 H62I 0.9800
N631 C636 1.319(11)
N631 C632 1.341(10)
C632 C633 1.380(12)
C632 H632 0.9500
C633 C634 1.386(13)
C633 H633 0.9500
C634 N635 1.327(11)
C634 H634 0.9500
N635 C636 1.347(10)
C636 C637 1.472(11)
C637 N638 1.316(10)
C637 N642 1.351(10)
N638 C639 1.354(10)
C639 C640 1.367(12)
C639 H639 0.9500
C640 C641 1.386(12)
C640 H640 0.9500
C641 N642 1.349(10)
C641 H641 0.9500
O711 C712 1.224(10)
C712 O713 1.310(11)
C712 C714 1.503(13)
O713 H713 0.8400
C714 C717 1.502(18)
C714 C715 1.512(16)
C714 C716 1.527(17)
C715 H71A 0.9800
C715 H71B 0.9800
C715 H71C 0.9800
C716 H71D 0.9800
C716 H71E 0.9800
C716 H71F 0.9800
C717 H71G 0.9800
C717 H71H 0.9800
C717 H71I 0.9800
O721 C722 1.252(11)
C722 O723 1.276(10)
C722 C724 1.538(13)
C724 C725 1.514(15)
C724 C726 1.516(14)
C724 C727 1.521(14)
C725 H72A 0.9800
C725 H72B 0.9800
C725 H72C 0.9800
C726 H72D 0.9800
C726 H72E 0.9800
C726 H72F 0.9800
C727 H72G 0.9800
C727 H72H 0.9800
C727 H72I 0.9800
O731 C732 1.256(11)
C732 O733 1.260(10)
C732 C734 1.553(12)
C734 C736 1.464(17)
C734 C737 1.505(16)
C734 C735 1.567(17)
C735 H73A 0.9800
C735 H73B 0.9800
C735 H73C 0.9800
C736 H73D 0.9800
C736 H73E 0.9800
C736 H73F 0.9800
C737 H73G 0.9800
C737 H73H 0.9800
C737 H73I 0.9800
O741 C742 1.275(11)
C742 O743 1.254(11)
C742 C744 1.532(12)
C744 C746 1.515(15)
C744 C747 1.521(15)
C744 C745 1.535(14)
C745 H74A 0.9800
C745 H74B 0.9800
C745 H74C 0.9800
C746 H74D 0.9800
C746 H74E 0.9800
C746 H74F 0.9800
C747 H74G 0.9800
C747 H74H 0.9800
C747 H74I 0.9800
O751 C752 1.244(10)
C752 O753 1.269(10)
C752 C754 1.531(11)
C754 C757 1.511(14)
C754 C756 1.519(12)
C754 C755 1.524(13)
C755 H75A 0.9800
C755 H75B 0.9800
C755 H75C 0.9800
C756 H75D 0.9800
C756 H75E 0.9800
C756 H75F 0.9800
C757 H75G 0.9800
C757 H75H 0.9800
C757 H75I 0.9800
O761 C762 1.250(11)
C762 O763 1.272(11)
C762 C764 1.524(14)
C764 C766 1.46(2)
C764 C765 1.504(14)
C764 C767 1.56(2)
C765 H76A 0.9800
C765 H76B 0.9800
C765 H76C 0.9800
C766 H76D 0.9800
C766 H76E 0.9800
C766 H76F 0.9800
C767 H76G 0.9800
C767 H76H 0.9800
C767 H76I 0.9800
O771 C772 1.272(11)
C772 O773 1.264(11)
C772 C774 1.510(13)
C774 C777 1.512(15)
C774 C776 1.524(13)
C774 C775 1.541(14)
C775 H77A 0.9800
C775 H77B 0.9800
C775 H77C 0.9800
C776 H77D 0.9800
C776 H77E 0.9800
C776 H77F 0.9800
C777 H77G 0.9800
C777 H77H 0.9800
C777 H77I 0.9800
O781 C782 1.261(14)
C782 O783 1.28(2)
C782 C784 1.57(2)
C784 C787 1.41(3)
C784 C786 1.48(3)
C784 C785 1.50(3)
C785 H78A 0.9800
C785 H78B 0.9800
C785 H78C 0.9800
C786 H78D 0.9800
C786 H78E 0.9800
C786 H78F 0.9800
C787 H78G 0.9800
C787 H78H 0.9800
C787 H78I 0.9800
Y781 X782 1.263(15)
X782 Y783 1.28(2)
X782 X784 1.57(2)
X784 X787 1.40(3)
X784 X786 1.48(3)
X784 X785 1.50(3)
X785 H78J 0.9800
X785 H78K 0.9800
X785 H78L 0.9800
X786 H78M 0.9800
X786 H78N 0.9800
X786 H78O 0.9800
X787 H78P 0.9800
X787 H78Q 0.9800
X787 H78R 0.9800
O791 C792 1.284(10)
C792 O793 1.223(10)
C792 C794 1.542(13)
C794 C796 1.515(16)
C794 C797 1.529(14)
C794 C795 1.530(17)
C795 H79A 0.9800
C795 H79B 0.9800
C795 H79C 0.9800
C796 H79D 0.9800
C796 H79E 0.9800
C796 H79F 0.9800
C797 H79G 0.9800
C797 H79H 0.9800
C797 H79I 0.9800
O801 C802 1.270(10)
C802 O803 1.254(10)
C802 C804 1.536(11)
C804 C806 1.511(13)
C804 C807 1.521(12)
C804 C805 1.528(13)
C805 H80A 0.9800
C805 H80B 0.9800
C805 H80C 0.9800
C806 H80D 0.9800
C806 H80E 0.9800
C806 H80F 0.9800
C807 H80G 0.9800
C807 H80H 0.9800
C807 H80I 0.9800
O811 C812 1.277(10)
C812 O813 1.272(11)
C812 C814 1.519(12)
C814 C817 1.522(13)
C814 C815 1.530(13)
C814 C816 1.533(14)
C815 H81A 0.9800
C815 H81B 0.9800
C815 H81C 0.9800
C816 H81D 0.9800
C816 H81E 0.9800
C816 H81F 0.9800
C817 H81G 0.9800
C817 H81H 0.9800
C817 H81I 0.9800
O821 C822 1.263(10)
C822 O823 1.251(11)
C822 C824 1.517(12)
C824 C826 1.531(15)
C824 C825 1.535(14)
C824 C827 1.547(13)
C825 H82A 0.9800
C825 H82B 0.9800
C825 H82C 0.9800
C826 H82D 0.9800
C826 H82E 0.9800
C826 H82F 0.9800
C827 H82G 0.9800
C827 H82H 0.9800
C827 H82I 0.9800
N831 C836 1.322(10)
N831 C832 1.356(11)
C832 C833 1.378(13)
C832 H832 0.9500
C833 C834 1.349(14)
C833 H833 0.9500
C834 N835 1.347(11)
C834 H834 0.9500
N835 C836 1.316(10)
C836 C837 1.486(11)
C837 N842 1.319(10)
C837 N838 1.335(10)
N838 C839 1.347(11)
C839 C840 1.364(12)
C839 H839 0.9500
C840 C841 1.370(12)
C840 H840 0.9500
C841 N842 1.348(11)
C841 H841 0.9500
O901 C902 1.212(7)
C902 C903 1.482(8)
C902 C904 1.492(8)
C903 H90A 0.9800
C903 H90B 0.9800
C903 H90C 0.9800
C904 H90D 0.9800
C904 H90E 0.9800
C904 H90F 0.9800
O861 C862 1.203(15)
C862 C864 1.488(15)
C862 C863 1.491(15)
C863 H86A 0.9800
C863 H86B 0.9800
C863 H86C 0.9800
C864 H86D 0.9800
C864 H86E 0.9800
C864 H86F 0.9800
O871 C872 1.219(15)
C872 C873 1.485(16)
C872 C874 1.506(16)
C873 H87A 0.9800
C873 H87B 0.9800
C873 H87C 0.9800
C874 H87D 0.9800
C874 H87E 0.9800
C874 H87F 0.9800
O881 C882 1.223(13)
C882 C884 1.480(15)
C882 C883 1.494(14)
C883 H88A 0.9800
C883 H88B 0.9800
C883 H88C 0.9800
C884 H88D 0.9800
C884 H88E 0.9800
C884 H88F 0.9800
O891 C892 1.213(13)
C892 C893 1.496(14)
C892 C894 1.497(14)
C893 H89A 0.9800
C893 H89B 0.9800
C893 H89C 0.9800
C894 H89D 0.9800
C894 H89E 0.9800
C894 H89F 0.9800
O911 C912 1.199(11)
C912 C913 1.489(13)
C912 C914 1.498(13)
C913 H91A 0.9800
C913 H91B 0.9800
C913 H91C 0.9800
C914 H91D 0.9800
C914 H91E 0.9800
C914 H91F 0.9800
O921 C922 1.217(12)
C922 C924 1.493(13)
C922 C923 1.495(13)
C923 H92A 0.9800
C923 H92B 0.9800
C923 H92C 0.9800
C924 H92D 0.9800
C924 H92E 0.9800
C924 H92F 0.9800
O931 C932 1.217(15)
C932 C934 1.495(15)
C932 C933 1.495(15)
C933 H93A 0.9800
C933 H93B 0.9800
C933 H93C 0.9800
C934 H93D 0.9800
C934 H93E 0.9800
C934 H93F 0.9800
O941 C942 1.206(13)
C942 C943 1.487(14)
C942 C944 1.493(15)
C943 H94A 0.9800
C943 H94B 0.9800
C943 H94C 0.9800
C944 H94D 0.9800
C944 H94E 0.9800
C944 H94F 0.9800
O936 C937 1.219(15)
C937 C938 1.495(16)
C937 C939 1.503(16)
C938 H93G 0.9800
C938 H93H 0.9800
C938 H93I 0.9800
C939 H93J 0.9800
C939 H93K 0.9800
C939 H93L 0.9800
O946 C947 1.210(15)
C947 C948 1.489(15)
C947 C949 1.493(16)
C948 H94G 0.9800
C948 H94H 0.9800
C948 H94I 0.9800
C949 H94J 0.9800
C949 H94K 0.9800
C949 H94L 0.9800
O951 C952 1.231(14)
C952 C953 1.507(15)
C952 C954 1.524(15)
C953 H95A 0.9800
C953 H95B 0.9800
C953 H95C 0.9800
C954 H95D 0.9800
C954 H95E 0.9800
C954 H95F 0.9800
O961 C962 1.215(14)
C962 C963 1.487(14)
C962 C964 1.506(15)
C963 H96A 0.9800
C963 H96B 0.9800
C963 H96C 0.9800
C964 H96D 0.9800
C964 H96E 0.9800
C964 H96F 0.9800
O971 C972 1.201(13)
C972 C973 1.502(14)
C972 C974 1.509(14)
C973 H97A 0.9800
C973 H97B 0.9800
C973 H97C 0.9800
C974 H97D 0.9800
C974 H97E 0.9800
C974 H97F 0.9800
O981 C982 1.216(13)
C982 C983 1.487(14)
C982 C984 1.503(14)
C983 H98A 0.9800
C983 H98B 0.9800
C983 H98C 0.9800
C984 H98D 0.9800
C984 H98E 0.9800
C984 H98F 0.9800
O991 C992 1.233(13)
C992 C993 1.473(14)
C992 C994 1.491(14)
C993 H99A 0.9800
C993 H99B 0.9800
C993 H99C 0.9800
C994 H99D 0.9800
C994 H99E 0.9800
C994 H99F 0.9800

loop_
_geom_hbond_atom_site_label_D
_geom_hbond_atom_site_label_H
_geom_hbond_atom_site_label_A
_geom_hbond_distance_DH
_geom_hbond_distance_HA
_geom_hbond_distance_DA
_geom_hbond_angle_DHA
O1 H1 O211 0.83 2.09 2.913(8) 169.4
O2 H2 O201 0.83 2.12 2.892(7) 154.7
O3 H3 O213 0.83 2.40 2.966(8) 125.9
O4 H4 O203 1.00 1.81 2.663(8) 141.1
O7 H7 O411 0.96 2.35 2.943(8) 119.7
O8 H8 O401 0.83 2.22 2.987(7) 154.2
O9 H9 O391 0.83 2.25 2.702(7) 114.4
O10 H10 O403 1.00 1.79 2.647(8) 140.9
O13 H13 O611 0.83 2.19 2.993(8) 161.4
O14 H14 O601 0.83 2.26 2.960(7) 141.9
O16 H16 O603 1.00 1.79 2.659(8) 143.0
O19 H19 O811 0.83 2.13 2.939(8) 164.7
O20 H20 O801 0.83 2.12 2.855(7) 147.3
O22 H22 O803 1.00 1.80 2.675(8) 144.7
O113 H113 O1 0.84 1.77 2.600(8) 168.8
O313 H313 O7 0.84 1.74 2.563(9) 168.2
O513 H513 O13 0.84 1.78 2.608(8) 169.0
O713 H713 O19 0.84 1.75 2.584(8) 169.8

loop_
_geom_torsion_atom_site_label_1
_geom_torsion_atom_site_label_2
_geom_torsion_atom_site_label_3
_geom_torsion_atom_site_label_4
_geom_torsion
Co4 O111 C112 O113 24.9(13)
Co4 O111 C112 X114 -153.8(17)
Co4 O111 C112 C114 -156.0(7)
O111 C112 C114 C115 157.6(12)
O113 C112 C114 C115 -23.2(16)
X114 C112 C114 C115 -16(5)
O111 C112 C114 C116 36.8(15)
O113 C112 C114 C116 -144.0(12)
X114 C112 C114 C116 -137(6)
O111 C112 C114 C117 -85.0(14)
O113 C112 C114 C117 94.1(13)
X114 C112 C114 C117 101(5)
O111 C112 X114 X115 -154(2)
O113 C112 X114 X115 27(2)
C114 C112 X114 X115 -147(6)
O111 C112 X114 X116 78(2)
O113 C112 X114 X116 -100(2)
C114 C112 X114 X116 86(5)
O111 C112 X114 X117 -37(2)
O113 C112 X114 X117 144.4(17)
C114 C112 X114 X117 -29(5)
Co4 O121 C122 O123 -14.4(13)
Co4 O121 C122 C124 162.5(6)
O121 C122 O123 Cr4 25.0(13)
C124 C122 O123 Cr4 -152.0(6)
O121 C122 C124 C125 27.4(12)
O123 C122 C124 C125 -155.4(8)
O121 C122 C124 C127 149.5(8)
O123 C122 C124 C127 -33.2(11)
O121 C122 C124 C126 -92.1(10)
O123 C122 C124 C126 85.1(10)
Co4 O131 C132 O133 0.7(15)
Co4 O131 C132 C134 -176.9(7)
O131 C132 O133 Cr4 9.4(16)
C134 C132 O133 Cr4 -172.9(7)
O131 C132 C134 C136 -151.3(11)
O133 C132 C134 C136 30.8(14)
O131 C132 C134 C135 81.2(13)
O133 C132 C134 C135 -96.7(11)
O131 C132 C134 C137 -30.9(13)
O133 C132 C134 C137 151.2(9)
Cr4 O141 C142 O143 -0.2(14)
Cr4 O141 C142 C144 -176.2(6)
O141 C142 O143 Cr5 -32.1(12)
C144 C142 O143 Cr5 144.0(6)
O141 C142 C144 C147 -152.0(9)
O143 C142 C144 C147 31.6(13)
O141 C142 C144 C146 -26.4(13)
O143 C142 C144 C146 157.2(10)
O141 C142 C144 C145 90.3(11)
O143 C142 C144 C145 -86.1(11)
Cr4 O151 C152 O153 -12.7(13)
Cr4 O151 C152 C154 167.2(6)
O151 C152 O153 Cr5 -16.8(14)
C154 C152 O153 Cr5 163.4(6)
O151 C152 C154 C157 -172.5(8)
O153 C152 C154 C157 7.4(12)
O151 C152 C154 C156 67.1(10)
O153 C152 C154 C156 -113.1(9)
O151 C152 C154 C155 -50.8(12)
O153 C152 C154 C155 129.1(9)
Cr5 O161 C162 O163 1.1(16)
Cr5 O161 C162 X164 -179.4(11)
Cr5 O161 C162 C164 -174.4(8)
O161 C162 O163 Cr6 12.5(16)
X164 C162 O163 Cr6 -166.9(12)
C164 C162 O163 Cr6 -171.6(9)
O161 C162 C164 C167 -9.6(17)
O163 C162 C164 C167 174.4(12)
X164 C162 C164 C167 13(6)
O161 C162 C164 C165 112.5(15)
O163 C162 C164 C165 -63.4(16)
X164 C162 C164 C165 135(7)
O161 C162 C164 C166 -128.3(12)
O163 C162 C164 C166 55.7(14)
X164 C162 C164 C166 -105(6)
O161 C162 X164 X167 -39(2)
O163 C162 X164 X167 140.4(17)
C164 C162 X164 X167 161(7)
O161 C162 X164 X165 82.2(19)
O163 C162 X164 X165 -98.3(19)
C164 C162 X164 X165 -77(6)
O161 C162 X164 X166 -161.5(14)
O163 C162 X164 X166 18(2)
C164 C162 X164 X166 39(6)
Cr5 O171 C172 O173 -7.1(13)
Cr5 O171 C172 C174 166.8(6)
O171 C172 O173 Cr6 16.5(14)
C174 C172 O173 Cr6 -157.5(6)
O173 C172 C174 C175 -33.7(12)
O171 C172 C174 C175 152.0(9)
O173 C172 C174 C177 84.2(10)
O171 C172 C174 C177 -90.1(10)
O173 C172 C174 C176 -157.8(8)
O171 C172 C174 C176 27.8(11)
Cr6 O181 C182 O183 4.3(16)
Cr6 O181 C182 C184 -174.6(7)
O181 C182 O183 Co6 -18.2(15)
C184 C182 O183 Co6 160.8(7)
O181 C182 C184 C187 -16.1(15)
O183 C182 C184 C187 164.8(11)
O181 C182 C184 C186 111.1(12)
O183 C182 C184 C186 -68.0(13)
O181 C182 C184 C185 -130.6(10)
O183 C182 C184 C185 50.4(13)
Cr6 O191 C192 O193 -3.8(17)
Cr6 O191 C192 C194 178.3(8)
O191 C192 O193 Co6 0.9(14)
C194 C192 O193 Co6 178.7(7)
O193 C192 C194 C195 -106.4(12)
O191 C192 C194 C195 71.6(13)
O193 C192 C194 C196 16.5(15)
O191 C192 C194 C196 -165.5(10)
O193 C192 C194 C197 137.0(11)
O191 C192 C194 C197 -45.0(13)
Co5 O201 C202 O203 27.4(11)
Co5 O201 C202 C204 -152.5(6)
O203 C202 C204 C205 -49.1(13)
O201 C202 C204 C205 130.9(10)
O203 C202 C204 C207 -172.3(9)
O201 C202 C204 C207 7.7(12)
O203 C202 C204 C206 68.6(11)
O201 C202 C204 C206 -111.5(10)
Co5 O211 C212 O213 -11.9(8)
Co5 O211 C212 C214 167.4(8)
O211 C212 O213 Co5 12.2(8)
C214 C212 O213 Co5 -167.0(8)
O213 C212 C214 C216 -93.2(11)
O211 C212 C214 C216 87.6(11)
Co5 C212 C214 C216 179(100)
O213 C212 C214 C215 145.6(9)
O211 C212 C214 C215 -33.7(12)
Co5 C212 C214 C215 58(4)
O213 C212 C214 C217 25.7(13)
O211 C212 C214 C217 -153.6(9)
Co5 C212 C214 C217 -62(4)
Co5 O221 C222 O223 9.9(13)
Co5 O221 C222 C224 -171.8(7)
O221 C222 O223 Co6 31.3(16)
C224 C222 O223 Co6 -146.9(8)
O223 C222 C224 C226 117.7(10)
O221 C222 C224 C226 -60.7(12)
O223 C222 C224 C225 -4.8(14)
O221 C222 C224 C225 176.7(10)
O223 C222 C224 C227 -121.5(10)
O221 C222 C224 C227 60.1(12)
C236 N231 C232 C233 0.1(14)
Co6 N231 C232 C233 -170.1(7)
N231 C232 C233 C234 -1.7(15)
C232 C233 C234 N235 1.4(14)
C233 C234 N235 C236 0.3(13)
C233 C234 N235 Co7 -170.9(7)
C232 N231 C236 N235 2.0(13)
Co6 N231 C236 N235 173.6(6)
C232 N231 C236 C237 -176.8(8)
Co6 N231 C236 C237 -5.1(9)
C234 N235 C236 N231 -2.1(12)
Co7 N235 C236 N231 170.4(6)
C234 N235 C236 C237 176.6(7)
Co7 N235 C236 C237 -10.8(9)
N231 C236 C237 N242 5.7(11)
N235 C236 C237 N242 -173.2(7)
N231 C236 C237 N238 -174.3(7)
N235 C236 C237 N238 6.9(11)
N242 C237 N238 C239 -0.6(13)
C236 C237 N238 C239 179.3(7)
N242 C237 N238 Co7 -179.1(7)
C236 C237 N238 Co7 0.8(9)
C237 N238 C239 C240 -0.9(13)
Co7 N238 C239 C240 177.4(7)
N238 C239 C240 C241 1.2(14)
C239 C240 C241 N242 -0.1(14)
N238 C237 N242 C241 1.7(13)
C236 C237 N242 C241 -178.2(7)
N238 C237 N242 Co6 176.9(7)
C236 C237 N242 Co6 -3.0(9)
C240 C241 N242 C237 -1.3(13)
C240 C241 N242 Co6 -175.6(7)
Co7 O311 C312 O313 -18.8(13)
Co7 O311 C312 C314 158.7(7)
O311 C312 C314 C316 37.0(14)
O313 C312 C314 C316 -145.4(10)
O311 C312 C314 C315 159.7(9)
O313 C312 C314 C315 -22.7(12)
O311 C312 C314 C317 -81.4(11)
O313 C312 C314 C317 96.2(11)
Co7 O321 C322 O323 17.6(12)
Co7 O321 C322 C324 -159.7(6)
O321 C322 O323 Cr7 -31.7(12)
C324 C322 O323 Cr7 145.6(6)
O321 C322 C324 C325 -158.5(8)
O323 C322 C324 C325 24.1(11)
O321 C322 C324 C326 -33.5(11)
O323 C322 C324 C326 149.1(8)
O321 C322 C324 C327 84.1(9)
O323 C322 C324 C327 -93.3(9)
Co7 O331 C332 O333 -7.6(14)
Co7 O331 C332 C334 174.5(6)
O331 C332 O333 Cr7 -3.2(16)
C334 C332 O333 Cr7 174.7(6)
O333 C332 C334 C336 32.2(12)
O331 C332 C334 C336 -149.7(9)
O333 C332 C334 C337 -88.8(10)
O331 C332 C334 C337 89.3(10)
O333 C332 C334 C335 151.8(9)
O331 C332 C334 C335 -30.0(12)
Cr7 O341 C342 O343 2.7(13)
Cr7 O341 C342 C344 175.3(6)
O341 C342 O343 Cr8 31.2(11)
C344 C342 O343 Cr8 -141.7(6)
O341 C342 C344 C347 -97.2(10)
O343 C342 C344 C347 76.3(10)
O341 C342 C344 C346 23.4(12)
O343 C342 C344 C346 -163.2(9)
O341 C342 C344 C345 144.5(10)
O343 C342 C344 C345 -42.1(11)
Cr7 O351 C352 O353 12.9(12)
Cr7 O351 C352 C354 -168.3(6)
O351 C352 O353 Cr8 21.2(13)
C354 C352 O353 Cr8 -157.6(6)
O353 C352 C354 C357 -12.9(13)
O351 C352 C354 C357 168.2(10)
O353 C352 C354 C356 -136.5(9)
O351 C352 C354 C356 44.6(11)
O353 C352 C354 C355 106.1(9)
O351 C352 C354 C355 -72.8(10)
Cr8 O361 C362 O363 -13.8(13)
Cr8 O361 C362 C364 162.7(6)
O361 C362 O363 Cr9 -14.8(14)
C364 C362 O363 Cr9 168.7(6)
O361 C362 C364 C366 2.7(12)
O363 C362 C364 C366 179.5(8)
O361 C362 C364 C367 -118.0(9)
O363 C362 C364 C367 58.8(10)
O361 C362 C364 C365 123.9(9)
O363 C362 C364 C365 -59.3(10)
Cr8 O371 C372 O373 -14.4(13)
Cr8 O371 C372 C374 164.7(6)
O371 C372 O373 Cr9 -10.5(12)
C374 C372 O373 Cr9 170.4(6)
O373 C372 C374 C377 4.6(11)
O371 C372 C374 C377 -174.6(8)
O373 C372 C374 C375 126.8(8)
O371 C372 C374 C375 -52.3(9)
O373 C372 C374 C376 -115.4(9)
O371 C372 C374 C376 65.4(10)
Cr9 O381 C382 O383 17.4(14)
Cr9 O381 C382 X384 -154.2(10)
Cr9 O381 C382 C384 -176.5(8)
O381 C382 O383 Co9 10.9(14)
X384 C382 O383 Co9 -177.7(10)
C384 C382 O383 Co9 -154.3(9)
O383 C382 C384 C385 -137.6(14)
O381 C382 C384 C385 55.5(16)
X384 C382 C384 C385 -47(4)
O383 C382 C384 C386 -13.5(19)
O381 C382 C384 C386 179.6(14)
X384 C382 C384 C386 77(4)
O383 C382 C384 C387 105.5(14)
O381 C382 C384 C387 -61.4(15)
X384 C382 C384 C387 -164(5)
O383 C382 X384 X385 -135.5(16)
O381 C382 X384 X385 37(2)
C384 C382 X384 X385 123(5)
O383 C382 X384 X386 -6(2)
O381 C382 X384 X386 166.7(17)
C384 C382 X384 X386 -107(4)
O383 C382 X384 X387 109.4(15)
O381 C382 X384 X387 -78.3(16)
C384 C382 X384 X387 8(4)
Cr9 O391 C392 O393 7.6(14)
Cr9 O391 C392 C394 -173.7(6)
O391 C392 O393 Co9 6.9(12)
C394 C392 O393 Co9 -171.8(6)
O393 C392 C394 C396 113.0(10)
O391 C392 C394 C396 -65.8(10)
O393 C392 C394 C397 -127.9(9)
O391 C392 C394 C397 53.3(11)
O393 C392 C394 C395 -9.7(13)
O391 C392 C394 C395 171.6(9)
Co8 O401 C402 O403 -29.7(11)
Co8 O401 C402 C404 148.2(6)
O403 C402 C404 C406 -162.6(8)
O401 C402 C404 C406 19.5(11)
O403 C402 C404 C405 -37.3(11)
O401 C402 C404 C405 144.8(8)
O403 C402 C404 C407 77.9(10)
O401 C402 C404 C407 -100.1(9)
Co8 O411 C412 O413 10.9(8)
Co8 O411 C412 C414 -167.3(8)
O411 C412 O413 Co8 -11.1(8)
C414 C412 O413 Co8 167.1(8)
O413 C412 C414 C417 92.8(11)
O411 C412 C414 C417 -89.0(11)
Co8 C412 C414 C417 177(3)
O413 C412 C414 C416 -145.0(9)
O411 C412 C414 C416 33.2(12)
Co8 C412 C414 C416 -61(4)
O413 C412 C414 C415 -24.8(13)
O411 C412 C414 C415 153.4(9)
Co8 C412 C414 C415 59(4)
Co8 O421 C422 O423 -12.6(12)
Co8 O421 C422 C424 168.9(6)
O421 C422 O423 Co9 -22.1(14)
C424 C422 O423 Co9 156.3(7)
O423 C422 C424 C425 -117.1(8)
O421 C422 C424 C425 61.6(10)
O423 C422 C424 C426 3.2(12)
O421 C422 C424 C426 -178.2(8)
O423 C422 C424 C427 121.9(8)
O421 C422 C424 C427 -59.5(10)
C436 N431 C432 C433 -0.6(12)
Co9 N431 C432 C433 166.9(7)
N431 C432 C433 C434 1.7(14)
C432 C433 C434 N435 -1.1(14)
C433 C434 N435 C436 -0.6(13)
C433 C434 N435 Co10 165.8(7)
C432 N431 C436 N435 -1.3(12)
Co9 N431 C436 N435 -170.8(6)
C432 N431 C436 C437 179.9(7)
Co9 N431 C436 C437 10.4(8)
C434 N435 C436 N431 1.8(12)
Co10 N435 C436 N431 -166.8(6)
C434 N435 C436 C437 -179.3(7)
Co10 N435 C436 C437 12.0(8)
N431 C436 C437 N442 -8.2(10)
N435 C436 C437 N442 172.9(7)
N431 C436 C437 N438 172.1(7)
N435 C436 C437 N438 -6.8(10)
N442 C437 N438 C439 -2.1(11)
C436 C437 N438 C439 177.6(7)
N442 C437 N438 Co10 178.1(6)
C436 C437 N438 Co10 -2.2(8)
C437 N438 C439 C440 3.2(12)
Co10 N438 C439 C440 -177.1(6)
N438 C439 C440 C441 -1.3(13)
C439 C440 C441 N442 -1.8(13)
N438 C437 N442 C441 -0.9(12)
C436 C437 N442 C441 179.5(7)
N438 C437 N442 Co9 -179.0(6)
C436 C437 N442 Co9 1.3(8)
C440 C441 N442 C437 2.8(12)
C440 C441 N442 Co9 -179.4(6)
Co10 O511 C512 O513 31.2(11)
Co10 O511 C512 C514 -148.5(7)
O511 C512 C514 C515 169.6(9)
O513 C512 C514 C515 -10.2(12)
O511 C512 C514 C517 46.5(12)
O513 C512 C514 C517 -133.3(9)
O511 C512 C514 C516 -69.9(11)
O513 C512 C514 C516 110.3(9)
Co10 O521 C522 O523 -8.1(11)
Co10 O521 C522 C524 167.1(5)
O521 C522 O523 Cr10 30.7(12)
C524 C522 O523 Cr10 -144.6(6)
O521 C522 C524 C526 149.7(8)
O523 C522 C524 C526 -34.7(10)
O521 C522 C524 C527 24.2(11)
O523 C522 C524 C527 -160.2(8)
O521 C522 C524 C525 -93.5(9)
O523 C522 C524 C525 82.1(9)
Co10 O531 C532 O533 -3.0(12)
Co10 O531 C532 C534 -179.2(5)
O531 C532 O533 Cr10 17.7(14)
C534 C532 O533 Cr10 -166.1(6)
O533 C532 C534 C537 17.9(10)
O531 C532 C534 C537 -165.6(7)
O533 C532 C534 C536 -102.7(8)
O531 C532 C534 C536 73.8(9)
O533 C532 C534 C535 139.3(8)
O531 C532 C534 C535 -44.2(10)
Cr10 O541 C542 O543 -3.3(13)
Cr10 O541 C542 C544 -179.7(5)
O541 C542 O543 Cr11 -22.4(12)
C544 C542 O543 Cr11 154.0(6)
O541 C542 C544 C545 -162.7(8)
O543 C542 C544 C545 20.6(11)
O541 C542 C544 C547 -38.8(11)
O543 C542 C544 C547 144.5(8)
O541 C542 C544 C546 79.5(10)
O543 C542 C544 C546 -97.2(10)
Cr10 O551 C552 O553 -3.6(14)
Cr10 O551 C552 C554 173.8(6)
O551 C552 O553 Cr11 -18.8(15)
C554 C552 O553 Cr11 163.9(6)
O551 C552 C554 C556 56.9(11)
O553 C552 C554 C556 -125.5(9)
O551 C552 C554 C555 175.3(9)
O553 C552 C554 C555 -7.1(13)
O551 C552 C554 C557 -63.9(11)
O553 C552 C554 C557 113.8(10)
Cr11 O561 C562 O563 2(6)
Cr11 O561 C562 C564 173(3)
O561 C562 O563 Cr12 -23(5)
C564 C562 O563 Cr12 166(2)
O561 C562 C564 C565 -68(3)
O563 C562 C564 C565 104(3)
O561 C562 C564 C566 170(3)
O563 C562 C564 C566 -19(3)
O561 C562 C564 C567 53(3)
O563 C562 C564 C567 -135(3)
Cr11 Y561 X562 Y563 -38(10)
Cr11 Y561 X562 X564 157(4)
Y561 X562 Y563 Cr12 21(11)
X564 X562 Y563 Cr12 -174(5)
Y561 X562 X564 X565 -127(5)
Y563 X562 X564 X565 68(5)
Y561 X562 X564 X566 112(5)
Y563 X562 X564 X566 -54(5)
Y561 X562 X564 X567 -5(5)
Y563 X562 X564 X567 -171(5)
Cr11 O571 C572 O573 -25.5(12)
Cr11 O571 C572 C574 149.2(6)
O571 C572 O573 Cr12 -0.7(13)
C574 C572 O573 Cr12 -175.3(6)
O573 C572 C574 C577 -38.4(12)
O571 C572 C574 C577 146.4(9)
O573 C572 C574 C575 -160.9(9)
O571 C572 C574 C575 24.0(11)
O573 C572 C574 C576 79.6(10)
O571 C572 C574 C576 -95.5(10)
Cr12 O581 C582 O583 10(5)
Cr12 O581 C582 C584 -161.3(14)
O581 C582 O583 Co12 -7(8)
C584 C582 O583 Co12 165(4)
O583 C582 C584 C585 150(4)
O581 C582 C584 C585 -38(3)
O583 C582 C584 C586 25(4)
O581 C582 C584 C586 -162.5(14)
O583 C582 C584 C587 -91(4)
O581 C582 C584 C587 81.6(17)
Y563 Cr12 Y581 X582 175(5)
O591 Cr12 Y581 X582 -92(4)
O16 Cr12 Y581 X582 2(4)
O573 Cr12 Y581 X582 93(4)
O15 Cr12 Y581 X582 -128(5)
O563 Cr12 Y581 X582 -174(4)
O581 Cr12 Y581 X582 59(5)
Cr12 Y581 X582 Y583 14(10)
Cr12 Y581 X582 X584 -175(3)
Y581 X582 Y583 Co12 12(16)
X584 X582 Y583 Co12 -159(8)
Y583 X582 X584 X585 -139(8)
Y581 X582 X584 X585 49(4)
Y583 X582 X584 X586 -14(7)
Y581 X582 X584 X586 174(3)
Y583 X582 X584 X587 102(7)
Y581 X582 X584 X587 -70(3)
Cr12 O591 C592 O593 -1.8(17)
Cr12 O591 C592 C594 -177.7(7)
O591 C592 O593 Co12 16.6(16)
C594 C592 O593 Co12 -167.7(7)
O593 C592 C594 C595 -80.7(14)
O591 C592 C594 C595 95.4(13)
O593 C592 C594 C596 157.4(11)
O591 C592 C594 C596 -26.4(14)
O593 C592 C594 C597 35.0(13)
O591 C592 C594 C597 -148.9(10)
Co11 O601 C602 O603 32.1(10)
Co11 O601 C602 C604 -146.7(6)
O603 C602 C604 C607 -63.1(10)
O601 C602 C604 C607 115.8(9)
O603 C602 C604 C606 177.4(7)
O601 C602 C604 C606 -3.7(10)
O603 C602 C604 C605 55.9(10)
O601 C602 C604 C605 -125.2(9)
Co11 O611 C612 O613 -6.6(8)
Co11 O611 C612 C614 174.3(7)
O611 C612 O613 Co11 6.4(8)
C614 C612 O613 Co11 -174.5(8)
O613 C612 C614 C615 138.4(9)
O611 C612 C614 C615 -42.5(11)
O613 C612 C614 C616 17.0(13)
O611 C612 C614 C616 -163.9(9)
O613 C612 C614 C617 -101.2(10)
O611 C612 C614 C617 77.8(10)
Co11 O621 C622 O623 22.4(12)
Co11 O621 C622 C624 -163.1(5)
O621 C622 O623 Co12 17.4(16)
C624 C622 O623 Co12 -157.1(7)
O623 C622 C624 C626 -130.0(9)
O621 C622 C624 C626 55.0(10)
O623 C622 C624 C627 -5.4(11)
O621 C622 C624 C627 179.6(9)
O623 C622 C624 C625 111.5(9)
O621 C622 C624 C625 -63.5(9)
C636 N631 C632 C633 -2.6(13)
Co12 N631 C632 C633 -173.1(7)
N631 C632 C633 C634 2.9(14)
C632 C633 C634 N635 -0.9(14)
C633 C634 N635 C636 -1.2(13)
C633 C634 N635 Co1 -164.4(7)
C632 N631 C636 N635 0.3(13)
Co12 N631 C636 N635 172.1(7)
C632 N631 C636 C637 -179.7(8)
Co12 N631 C636 C637 -7.8(9)
C634 N635 C636 N631 1.6(13)
Co1 N635 C636 N631 167.3(7)
C634 N635 C636 C637 -178.4(7)
Co1 N635 C636 C637 -12.8(9)
N631 C636 C637 N638 -170.1(7)
N635 C636 C637 N638 10.0(11)
N631 C636 C637 N642 10.6(11)
N635 C636 C637 N642 -169.3(7)
N642 C637 N638 C639 0.6(12)
C636 C637 N638 C639 -178.6(7)
N642 C637 N638 Co1 177.4(6)
C636 C637 N638 Co1 -1.8(9)
C637 N638 C639 C640 -2.3(12)
Co1 N638 C639 C640 -178.7(6)
N638 C639 C640 C641 2.6(13)
C639 C640 C641 N642 -1.2(14)
C640 C641 N642 C637 -0.5(12)
C640 C641 N642 Co12 -171.3(6)
N638 C637 N642 C641 0.8(12)
C636 C637 N642 C641 -180.0(7)
N638 C637 N642 Co12 173.2(6)
C636 C637 N642 Co12 -7.6(9)
Co1 O711 C712 O713 -25.5(13)
Co1 O711 C712 C714 153.4(8)
O711 C712 C714 C717 68.8(14)
O713 C712 C714 C717 -112.2(12)
O711 C712 C714 C715 -170.2(11)
O713 C712 C714 C715 8.8(15)
O711 C712 C714 C716 -49.8(15)
O713 C712 C714 C716 129.2(11)
Co1 O721 C722 O723 10.4(12)
Co1 O721 C722 C724 -165.8(6)
O721 C722 O723 Cr1 -35.2(12)
C724 C722 O723 Cr1 141.1(7)
O721 C722 C724 C725 -26.3(12)
O723 C722 C724 C725 157.2(8)
O721 C722 C724 C726 -150.3(9)
O723 C722 C724 C726 33.2(12)
O721 C722 C724 C727 92.6(10)
O723 C722 C724 C727 -83.9(10)
Co1 O731 C732 O733 -1.5(15)
Co1 O731 C732 C734 177.1(7)
O731 C732 O733 Cr1 -15.2(17)
C734 C732 O733 Cr1 166.2(8)
O731 C732 C734 C736 170.2(11)
O733 C732 C734 C736 -11.0(15)
O731 C732 C734 C737 -66.6(12)
O733 C732 C734 C737 112.1(10)
O731 C732 C734 C735 52.0(13)
O733 C732 C734 C735 -129.3(10)
Cr1 O741 C742 O743 3.7(14)
Cr1 O741 C742 C744 179.6(6)
O741 C742 O743 Cr2 24.1(12)
C744 C742 O743 Cr2 -151.8(6)
O743 C742 C744 C746 -145.2(10)
O741 C742 C744 C746 38.6(12)
O743 C742 C744 C747 -20.8(12)
O741 C742 C744 C747 163.0(9)
O743 C742 C744 C745 96.9(11)
O741 C742 C744 C745 -79.3(11)
Cr1 O751 C752 O753 4.0(13)
Cr1 O751 C752 C754 -175.2(5)
O751 C752 O753 Cr2 21.7(13)
C754 C752 O753 Cr2 -159.0(6)
O751 C752 C754 C757 -176.0(8)
O753 C752 C754 C757 4.7(11)
O751 C752 C754 C756 62.5(10)
O753 C752 C754 C756 -116.8(9)
O751 C752 C754 C755 -54.5(10)
O753 C752 C754 C755 126.2(9)
Cr2 O761 C762 O763 25.7(18)
Cr2 O761 C762 C764 -157.5(8)
O761 C762 O763 Cr3 5.2(17)
C764 C762 O763 Cr3 -171.7(8)
O761 C762 C764 C766 -114.6(13)
O763 C762 C764 C766 62.5(15)
O761 C762 C764 C765 10.3(17)
O763 C762 C764 C765 -172.6(11)
O761 C762 C764 C767 128.2(12)
O763 C762 C764 C767 -54.7(15)
Cr2 O771 C772 O773 21.2(12)
Cr2 O771 C772 C774 -153.9(6)
O771 C772 O773 Cr3 11.0(14)
C774 C772 O773 Cr3 -173.9(6)
O773 C772 C774 C777 161.6(8)
O771 C772 C774 C777 -23.0(12)
O773 C772 C774 C776 39.0(13)
O771 C772 C774 C776 -145.6(10)
O773 C772 C774 C775 -79.8(10)
O771 C772 C774 C775 95.6(10)
O791 Cr3 O781 C782 101(3)
O773 Cr3 O781 C782 -82(3)
O22 Cr3 O781 C782 7(3)
O763 Cr3 O781 C782 -174(3)
Y781 Cr3 O781 C782 -81(6)
Cr3 O781 C782 O783 -7(5)
Cr3 O781 C782 C784 167.4(13)
O781 C782 O783 Co3 -34(4)
C784 C782 O783 Co3 151.2(17)
O781 C782 C784 C787 147(3)
O783 C782 C784 C787 -38(4)
O781 C782 C784 C786 -73(4)
O783 C782 C784 C786 102(3)
O781 C782 C784 C785 35(3)
O783 C782 C784 C785 -150(3)
Cr3 Y781 X782 Y783 -29(9)
Cr3 Y781 X782 X784 159(2)
Y781 X782 Y783 Co3 32(9)
X784 X782 Y783 Co3 -156(2)
Y781 X782 X784 X787 125(5)
Y783 X782 X784 X787 -48(6)
Y781 X782 X784 X786 -15(6)
Y783 X782 X784 X786 172(5)
Y781 X782 X784 X785 -124(5)
Y783 X782 X784 X785 63(5)
Cr3 O791 C792 O793 -1.2(15)
Cr3 O791 C792 C794 175.4(7)
O791 C792 O793 Co3 -26.7(16)
C794 C792 O793 Co3 156.6(7)
O793 C792 C794 C796 73.4(12)
O791 C792 C794 C796 -103.5(11)
O793 C792 C794 C797 -168.6(10)
O791 C792 C794 C797 14.5(14)
O793 C792 C794 C795 -46.9(13)
O791 C792 C794 C795 136.2(10)
Co2 O801 C802 O803 -33.0(10)
Co2 O801 C802 C804 146.3(6)
O803 C802 C804 C806 -176.7(8)
O801 C802 C804 C806 3.9(11)
O803 C802 C804 C807 -54.1(10)
O801 C802 C804 C807 126.5(8)
O803 C802 C804 C805 64.1(10)
O801 C802 C804 C805 -115.3(9)
Co2 O811 C812 O813 6.6(8)
Co2 O811 C812 C814 -174.2(7)
O811 C812 O813 Co2 -6.5(8)
C814 C812 O813 Co2 174.3(8)
O813 C812 C814 C817 -21.6(12)
O811 C812 C814 C817 159.3(8)
O813 C812 C814 C815 98.2(10)
O811 C812 C814 C815 -80.9(10)
O813 C812 C814 C816 -142.5(9)
O811 C812 C814 C816 38.3(11)
Co2 O821 C822 O823 -25.8(13)
Co2 O821 C822 C824 154.6(7)
O821 C822 O823 Co3 -9.1(17)
C824 C822 O823 Co3 170.5(7)
O823 C822 C824 C826 133.5(9)
O821 C822 C824 C826 -46.8(11)
O823 C822 C824 C825 -106.7(9)
O821 C822 C824 C825 72.9(11)
O823 C822 C824 C827 10.6(13)
O821 C822 C824 C827 -169.8(9)
C836 N831 C832 C833 -0.8(15)
Co3 N831 C832 C833 172.3(8)
N831 C832 C833 C834 1.7(18)
C832 C833 C834 N835 -2.2(18)
C833 C834 N835 C836 1.7(16)
C833 C834 N835 Co4 169.0(9)
C834 N835 C836 N831 -0.7(14)
Co4 N835 C836 N831 -170.0(7)
C834 N835 C836 C837 -179.5(8)
Co4 N835 C836 C837 11.2(10)
C832 N831 C836 N835 0.3(14)
Co3 N831 C836 N835 -173.6(7)
C832 N831 C836 C837 179.1(8)
Co3 N831 C836 C837 5.1(10)
N835 C836 C837 N842 171.5(8)
N831 C836 C837 N842 -7.4(12)
N835 C836 C837 N838 -9.0(11)
N831 C836 C837 N838 172.1(8)
N842 C837 N838 C839 -1.1(13)
C836 C837 N838 C839 179.5(7)
N842 C837 N838 Co4 -178.7(7)
C836 C837 N838 Co4 1.9(9)
C837 N838 C839 C840 0.9(13)
Co4 N838 C839 C840 178.1(7)
N838 C839 C840 C841 -0.4(15)
C839 C840 C841 N842 0.0(15)
N838 C837 N842 C841 0.7(13)
C836 C837 N842 C841 -179.8(8)
N838 C837 N842 Co3 -173.8(7)
C836 C837 N842 Co3 5.6(10)
C840 C841 N842 C837 -0.2(14)
C840 C841 N842 Co3 173.2(7)
